data_1556576
loop_
_publ_author_name
'Shi, Dongliang'
'Yang, Xiaoping'
'Xiao, Zhiyin'
'Liu, Xiaoming'
'Chen, Hongfen'
'Ma, Yanan'
'Schipper, Desmond'
'Jones, Richard A.'

_publ_section_title
;
 A 42-metal Yb(iii) nanowheel with NIR luminescent response to anions.
;
_journal_issue 3
_journal_name_full Nanoscale
_journal_page_first 1384
_journal_page_last 1388
_journal_paper_doi 10.1039/c9nr09151c
_journal_volume 12
_journal_year 2020
_chemical_formula_sum 'C280 H378 O238 Yb42'
_chemical_formula_weight 14819.50
_chemical_name_systematic Cluster-1
_chemical_properties_physical Heat-sensitive
_space_group_IT_number 2
_space_group_name_Hall '-P 1'
_space_group_name_H-M_alt 'P -1'
_symmetry_cell_setting triclinic
_symmetry_space_group_name_H-M 'P -1'
_atom_sites_solution_hydrogens geom
_atom_sites_solution_primary direct
_atom_sites_solution_secondary difmap
_audit_block_doi 10.5517/ccdc.csd.cc23c8xp
_audit_creation_method SHELXL-97
_audit_update_record
;
2019-08-15 deposited with the CCDC.	2019-12-13 downloaded from the CCDC.
;
_cell_angle_alpha 103.703(2)
_cell_angle_beta 102.725(2)
_cell_angle_gamma 100.939(2)
_cell_formula_units_Z 1
_cell_length_a 16.5526(7)
_cell_length_b 32.2692(11)
_cell_length_c 32.7633(11)
_cell_measurement_reflns_used 32668
_cell_measurement_temperature 190(1)
_cell_measurement_theta_max 29.6029
_cell_measurement_theta_min 1.3103
_cell_volume 16034.9(11)
_computing_cell_refinement 'Collect software, Nonius B.V. 1998'
_computing_data_collection 'Collect software, Nonius B.V. 1998'
_computing_data_reduction
;
DENZO and Scalepack (Otwinoski and Minor, 1997)
;
_computing_molecular_graphics 'XP SHELXTL/PC, Siemens Analytical'
_computing_structure_refinement 'XL SHELXTL/PC, Siemens Analytical'
_computing_structure_solution
;

SIR97 - Altomare A., Burla M.C., Camalli M., Cascarano G.L., Giacovazzo C., 
Guagliardi A., Moliterni A.G.G., Polidori G.,Spagna R.
;
_diffrn_ambient_temperature 190(1)
_diffrn_detector_area_resol_mean 13.6612
_diffrn_measured_fraction_theta_full 0.985
_diffrn_measured_fraction_theta_max 0.985
_diffrn_measurement_device_type 'Mercury2 (2x2 bin mode)'
_diffrn_measurement_method dtprofit.ref
_diffrn_radiation_monochromator graphite
_diffrn_radiation_source 'fine-focus sealed tube'
_diffrn_radiation_type MoK\a
_diffrn_radiation_wavelength 0.71073
_diffrn_reflns_av_R_equivalents 0.0000
_diffrn_reflns_av_sigmaI/netI 0.2392
_diffrn_reflns_limit_h_max 19
_diffrn_reflns_limit_h_min -19
_diffrn_reflns_limit_k_max 37
_diffrn_reflns_limit_k_min -38
_diffrn_reflns_limit_l_max 38
_diffrn_reflns_limit_l_min 0
_diffrn_reflns_number 55673
_diffrn_reflns_theta_full 25.00
_diffrn_reflns_theta_max 25.00
_diffrn_reflns_theta_min 3.03
_exptl_absorpt_coefficient_mu 6.120
_exptl_absorpt_correction_T_max 1.0000
_exptl_absorpt_correction_T_min 0.6789
_exptl_absorpt_correction_type multi-scan
_exptl_absorpt_process_details 'DENZO and Scalepack (Otwinoski and Minor, 1997)'
_exptl_crystal_colour Yellow
_exptl_crystal_density_diffrn 1.535
_exptl_crystal_density_method 'not measured'
_exptl_crystal_description Block
_exptl_crystal_F_000 6902
_exptl_crystal_preparation Luminescent
_exptl_crystal_recrystallization_method 'Vapour deposition'
_exptl_crystal_size_max 0.20
_exptl_crystal_size_mid 0.15
_exptl_crystal_size_min 0.08
_platon_squeeze_details
;
;
_refine_diff_density_max 2.205
_refine_diff_density_min -1.834
_refine_diff_density_rms 0.258
_refine_ls_extinction_method none
_refine_ls_goodness_of_fit_ref 0.830
_refine_ls_hydrogen_treatment constr
_refine_ls_matrix_type full
_refine_ls_number_parameters 2516
_refine_ls_number_reflns 55673
_refine_ls_number_restraints 1705
_refine_ls_restrained_S_all 0.823
_refine_ls_R_factor_all 0.1649
_refine_ls_R_factor_gt 0.0824
_refine_ls_shift/su_max 0.001
_refine_ls_shift/su_mean 0.000
_refine_ls_structure_factor_coef Fsqd
_refine_ls_weighting_details 'calc w=1/[\s^2^(Fo^2^)+(0.0950P)^2^+0.0000P] where P=(Fo^2^+2Fc^2^)/3'
_refine_ls_weighting_scheme calc
_refine_ls_wR_factor_gt 0.1869
_refine_ls_wR_factor_ref 0.2143
_reflns_number_gt 30249
_reflns_number_total 55673
_reflns_threshold_expression >2sigma(I)
_cod_data_source_file c9nr09151c2.cif
_cod_data_source_block cluster-1
_cod_depositor_comments
;
The following automatic conversions were performed:

data item '_exptl_absorpt_correction_type' value 'Multi-scan' was
changed to 'multi-scan' in accordance with the
/home/data/users/saulius/crontab/automatic-downloads/rss-feeds/RSC/lib/dictionaries/cif_core.dic
dictionary named 'cif_core.dic' version 2.4.2 last updated on
2011-04-26.

data item '_symmetry_cell_setting' value 'Triclinic' was changed to
'triclinic' in accordance with the
/home/data/users/saulius/crontab/automatic-downloads/rss-feeds/RSC/lib/dictionaries/cif_core.dic
dictionary named 'cif_core.dic' version 2.4.2 last updated on
2011-04-26.

Automatic conversion script
Id: cif_fix_values 7556 2019-12-06 15:28:31Z antanas 

 Adding full bibliography for 1556576.cif.
;
_cod_original_cell_volume 16034.9(10)
_cod_original_sg_symbol_H-M P-1
_cod_database_code 1556576

loop_
_symmetry_equiv_pos_as_xyz
'x, y, z'
'-x, -y, -z'

loop_
_atom_site_label
_atom_site_type_symbol
_atom_site_fract_x
_atom_site_fract_y
_atom_site_fract_z
_atom_site_U_iso_or_equiv
_atom_site_adp_type
_atom_site_occupancy
_atom_site_symmetry_multiplicity
_atom_site_calc_flag
_atom_site_refinement_flags
Yb1 Yb 0.27997(6) -0.42513(3) 0.51887(3) 0.0497(3) Uani 1 1 d U
Yb2 Yb 0.44593(6) -0.32544(3) 0.53820(3) 0.0486(3) Uani 1 1 d U
Yb3 Yb 0.26451(6) -0.31614(3) 0.59583(3) 0.0477(3) Uani 1 1 d U
Yb4 Yb 0.41193(7) -0.31324(3) 0.71114(3) 0.0532(3) Uani 1 1 d U
Yb5 Yb 0.36770(6) -0.21070(3) 0.69927(3) 0.0507(3) Uani 1 1 d U
Yb6 Yb 0.60764(6) -0.21328(3) 0.73579(3) 0.0510(3) Uani 1 1 d U
Yb7 Yb 0.63008(7) -0.14931(3) 0.85922(3) 0.0565(3) Uani 1 1 d U
Yb8 Yb 0.73329(6) -0.08854(3) 0.79669(3) 0.0516(3) Uani 1 1 d U
Yb9 Yb 0.57606(6) -0.03804(3) 0.85359(3) 0.0513(3) Uani 1 1 d U
Yb10 Yb 0.76686(7) 0.05356(3) 0.94813(3) 0.0526(3) Uani 1 1 d U
Yb11 Yb 0.64024(7) 0.08926(3) 0.86395(3) 0.0517(3) Uani 1 1 d U
Yb12 Yb 0.88776(6) 0.11642(3) 0.88165(3) 0.0504(3) Uani 1 1 d U
Yb13 Yb 0.91365(7) 0.24346(3) 0.94473(3) 0.0545(3) Uani 1 1 d U
Yb14 Yb 0.93861(7) 0.21791(3) 0.83500(3) 0.0501(3) Uani 1 1 d U
Yb15 Yb 0.77173(7) 0.28436(3) 0.85860(3) 0.0530(3) Uani 1 1 d U
Yb16 Yb 0.92276(7) 0.39460(3) 0.85244(3) 0.0564(3) Uani 1 1 d U
Yb17 Yb 0.73050(7) 0.33935(3) 0.76256(3) 0.0547(3) Uani 1 1 d U
Yb18 Yb 0.94813(6) 0.36153(3) 0.73395(3) 0.0490(3) Uani 1 1 d U
Yb19 Yb 0.88423(7) 0.45414(3) 0.68041(3) 0.0512(3) Uani 1 1 d U
Yb20 Yb 0.88660(6) 0.35092(3) 0.60719(3) 0.0470(3) Uani 1 1 d U
Yb21 Yb 0.67668(6) 0.39025(3) 0.58516(3) 0.0479(3) Uani 1 1 d U
O1 O 0.1194(8) -0.3402(4) 0.6039(4) 0.041(3) Uani 1 1 d U
O2 O 0.1412(9) -0.4552(4) 0.4665(4) 0.038(3) Uani 1 1 d U
O3 O 0.7255(8) -0.2521(4) 0.7452(4) 0.043(4) Uani 1 1 d U
O4 O 0.4430(9) -0.3722(4) 0.6636(4) 0.048(4) Uani 1 1 d U
O5 O 0.4620(9) -0.0415(4) 0.8923(4) 0.053(4) Uani 1 1 d U
O6 O 0.4924(9) -0.2001(4) 0.8372(4) 0.043(4) Uani 1 1 d U
O7 O 1.0358(8) 0.1067(4) 0.9091(4) 0.045(4) Uani 1 1 d U
O8 O 0.8199(9) -0.0109(4) 0.9422(4) 0.045(4) Uani 1 1 d U
O9 O 0.6869(9) 0.3176(4) 0.9063(4) 0.050(4) Uani 1 1 d U
O10 O 0.8098(9) 0.2023(4) 0.9703(4) 0.038(3) Uani 1 1 d U
O11 O 0.1833(8) -0.3880(4) 0.5462(4) 0.042(4) Uani 1 1 d U
O12 O 1.0209(8) 0.3609(4) 0.8905(4) 0.032(3) Uani 1 1 d U
O13 O 0.5790(8) 0.4380(4) 0.6036(4) 0.044(4) Uani 1 1 d U
O14 O 0.8307(9) 0.4674(4) 0.7439(4) 0.044(4) Uani 1 1 d U
O15 O 0.2843(7) -0.4991(4) 0.4784(4) 0.032(3) Uani 1 1 d U
O16 O 0.2916(8) -0.4519(4) 0.4421(4) 0.043(4) Uani 1 1 d U
O17 O 0.3631(8) -0.4503(4) 0.5744(4) 0.033(3) Uani 1 1 d U
O18 O 0.2226(9) -0.4714(4) 0.5611(4) 0.046(4) Uani 1 1 d U
O19 O 0.5708(8) -0.2993(4) 0.5122(4) 0.048(4) Uani 1 1 d U
O20 O 0.4586(8) -0.3450(4) 0.4628(4) 0.039(3) Uani 1 1 d U
O21 O 0.3519(7) -0.2791(4) 0.5609(4) 0.032(3) Uani 1 1 d U
O22 O 0.5636(8) -0.2943(4) 0.7133(4) 0.038(3) Uani 1 1 d U
O23 O 0.4262(8) -0.4069(4) 0.5158(4) 0.040(3) Uani 1 1 d U
O24 O 0.5438(8) -0.3691(4) 0.5658(4) 0.051(4) Uani 1 1 d U
O25 O 0.5299(8) -0.2768(4) 0.6059(4) 0.033(3) Uani 1 1 d U
O26 O 0.6276(8) -0.2371(4) 0.6665(4) 0.051(4) Uani 1 1 d U
O27 O 0.2444(7) -0.2481(4) 0.6327(4) 0.025(3) Uani 1 1 d U
O28 O 0.2441(8) -0.1822(4) 0.6730(4) 0.047(4) Uani 1 1 d U
O29 O 0.4064(7) -0.1742(4) 0.6456(4) 0.032(3) Uani 1 1 d U
O30 O 0.5089(7) -0.1850(4) 0.6911(4) 0.031(3) Uani 1 1 d U
O31 O 0.4826(9) -0.3427(5) 0.7680(5) 0.056(4) Uani 1 1 d U
O32 O 0.4022(9) -0.2992(5) 0.7862(4) 0.054(4) Uani 1 1 d U
O33 O 0.2893(8) -0.2798(4) 0.7112(4) 0.038(3) Uani 1 1 d U
O34 O 0.2865(9) -0.2184(5) 0.7547(5) 0.055(4) Uani 1 1 d U
O35 O 0.4225(8) -0.1391(4) 0.7526(4) 0.041(3) Uani 1 1 d U
O36 O 0.4470(7) -0.0758(4) 0.7984(4) 0.034(3) Uani 1 1 d U
O37 O 0.6311(8) -0.2217(4) 0.8072(4) 0.035(3) Uani 1 1 d U
O38 O 0.6733(8) -0.2149(4) 0.8763(5) 0.049(4) Uani 1 1 d U
O39 O 0.7292(7) -0.1575(4) 0.7413(4) 0.027(3) Uani 1 1 d U
O40 O 0.8265(9) -0.0972(5) 0.7491(5) 0.066(4) Uani 1 1 d U
O41 O 0.6004(9) -0.1528(4) 0.9289(4) 0.048(4) Uani 1 1 d U
O42 O 0.7308(9) -0.1183(4) 0.9302(5) 0.058(4) Uani 1 1 d U
O43 O 0.7614(8) -0.1435(4) 0.8376(4) 0.042(3) Uani 1 1 d U
O44 O 0.8677(8) -0.0876(5) 0.8498(4) 0.053(4) Uani 1 1 d U
O45 O 0.6534(9) -0.0756(4) 0.7289(4) 0.050(4) Uani 1 1 d U
O46 O 0.6200(7) -0.0487(4) 0.7892(4) 0.036(3) Uani 1 1 d U
O47 O 0.6479(8) -0.0150(4) 0.9308(4) 0.040(3) Uani 1 1 d U
O48 O 0.7082(9) 0.0202(4) 1.0006(4) 0.052(4) Uani 1 1 d U
O49 O 0.5227(8) 0.0208(4) 0.8421(4) 0.042(3) Uani 1 1 d U
O50 O 0.4865(8) 0.0784(4) 0.8264(5) 0.054(4) Uani 1 1 d U
O51 O 0.7782(9) 0.1196(4) 1.0055(4) 0.048(4) Uani 1 1 d U
O52 O 0.8883(9) 0.0882(5) 1.0166(5) 0.061(4) Uani 1 1 d U
O53 O 0.6274(8) 0.0703(4) 0.9327(4) 0.047(4) Uani 1 1 d U
O54 O 0.5944(8) 0.1307(4) 0.9263(4) 0.037(3) Uani 1 1 d U
O55 O 0.8068(8) -0.0132(4) 0.8186(4) 0.038(3) Uani 1 1 d U
O56 O 0.8950(9) 0.0659(4) 0.9237(4) 0.041(3) Uani 1 1 d U
O57 O 0.6253(9) 0.0628(4) 0.7845(4) 0.050(4) Uani 1 1 d U
O58 O 0.7542(7) 0.0965(4) 0.8269(4) 0.035(3) Uani 1 1 d U
O59 O 0.6598(7) 0.1613(4) 0.8556(3) 0.024(3) Uani 1 1 d U
O60 O 0.6542(7) 0.2248(4) 0.8469(4) 0.036(3) Uani 1 1 d U
O61 O 0.9629(8) 0.1444(4) 0.8355(4) 0.039(3) Uani 1 1 d U
O62 O 1.0152(9) 0.1735(5) 0.7904(5) 0.058(4) Uani 1 1 d U
O63 O 0.9490(8) 0.1703(4) 0.9512(4) 0.044(4) Uani 1 1 d U
O64 O 1.0167(8) 0.2312(4) 1.0046(4) 0.039(3) Uani 1 1 d U
O65 O 0.8226(8) 0.1684(4) 0.7703(4) 0.036(3) Uani 1 1 d U
O66 O 0.7933(7) 0.2268(4) 0.8061(4) 0.037(3) Uani 1 1 d U
O67 O 1.0906(8) 0.2603(4) 0.8705(4) 0.048(4) Uani 1 1 d U
O68 O 1.0299(8) 0.2291(4) 0.9126(4) 0.039(3) Uani 1 1 d U
O69 O 1.0102(9) 0.3164(4) 0.9814(5) 0.057(4) Uani 1 1 d U
O70 O 0.9110(12) 0.2942(6) 1.0144(5) 0.082(5) Uani 1 1 d U
O71 O 0.8545(8) 0.3564(4) 0.8998(4) 0.042(4) Uani 1 1 d U
O72 O 0.9176(9) 0.4276(4) 0.9281(4) 0.045(4) Uani 1 1 d U
O73 O 0.6647(8) 0.3019(4) 0.8070(4) 0.038(3) Uani 1 1 d U
O74 O 0.5768(8) 0.3084(4) 0.7514(4) 0.049(4) Uani 1 1 d U
O75 O 0.7042(8) 0.2621(4) 0.7197(4) 0.037(3) Uani 1 1 d U
O76 O 0.8173(7) 0.3067(4) 0.7166(4) 0.033(3) Uani 1 1 d U
O77 O 0.6830(9) 0.4076(4) 0.7862(4) 0.050(4) Uani 1 1 d U
O78 O 0.7722(8) 0.3935(4) 0.8394(4) 0.046(4) Uani 1 1 d U
O79 O 0.9402(9) 0.4739(4) 0.8562(4) 0.057(4) Uani 1 1 d U
O80 O 1.0543(10) 0.4546(5) 0.8904(5) 0.065(5) Uani 1 1 d U
O81 O 0.9585(7) 0.2653(4) 0.7908(4) 0.031(3) Uani 1 1 d U
O82 O 0.9931(8) 0.3007(4) 0.7448(4) 0.043(4) Uani 1 1 d U
O83 O 0.6838(8) 0.3537(4) 0.6954(4) 0.029(3) Uani 1 1 d U
O84 O 0.6141(8) 0.3614(4) 0.6323(4) 0.046(4) Uani 1 1 d U
O85 O 0.9830(7) 0.4390(4) 0.7423(4) 0.036(3) Uani 1 1 d U
O86 O 1.0148(8) 0.5047(4) 0.7361(4) 0.042(3) Uani 1 1 d U
O87 O 0.8684(8) 0.5298(4) 0.6885(4) 0.041(4) Uani 1 1 d U
O88 O 0.9373(8) 0.5034(4) 0.6414(4) 0.038(3) Uani 1 1 d U
O89 O 0.7935(8) 0.2793(4) 0.6027(4) 0.035(3) Uani 1 1 d U
O90 O 0.7287(7) 0.3280(4) 0.5857(3) 0.031(3) Uani 1 1 d U
O91 O 1.0019(9) 0.3978(5) 0.5885(4) 0.053(4) Uani 1 1 d U
O92 O 0.9940(8) 0.4226(4) 0.6564(4) 0.044(4) Uani 1 1 d U
O93 O 0.9831(8) 0.3013(4) 0.6022(4) 0.045(4) Uani 1 1 d U
O94 O 0.9757(8) 0.3308(4) 0.6661(4) 0.041(3) Uani 1 1 d U
O95 O 0.2780(8) -0.3577(4) 0.6479(4) 0.043(4) Uani 1 1 d U
O96 O 0.3005(8) -0.3772(4) 0.7074(4) 0.047(4) Uani 1 1 d U
O97 O 0.8466(8) 0.3272(4) 0.5298(4) 0.036(3) Uani 1 1 d U
O98 O 0.8306(7) 0.3017(4) 0.4597(4) 0.031(3) Uani 1 1 d U
O99 O 0.3580(7) -0.3579(4) 0.5772(3) 0.033(3) Uani 1 1 d U
H99D H 0.3920 -0.3639 0.6026 0.039 Uiso 1 1 calc R
O100 O 0.3055(8) -0.3641(4) 0.4873(4) 0.039(3) Uani 1 1 d U
H10Q H 0.2630 -0.3467 0.4883 0.047 Uiso 1 1 calc R
O101 O 0.3928(7) -0.2756(3) 0.6556(4) 0.031(3) Uani 1 1 d U
H10R H 0.4440 -0.2691 0.6455 0.038 Uiso 1 1 calc R
O102 O 0.4696(7) -0.2362(4) 0.7422(4) 0.034(3) Uani 1 1 d U
H10S H 0.4694 -0.2273 0.7729 0.041 Uiso 1 1 calc R
O103 O 0.6024(7) -0.1448(3) 0.7851(3) 0.024(3) Uani 1 1 d U
H10T H 0.5501 -0.1356 0.7755 0.029 Uiso 1 1 calc R
O104 O 0.7343(8) 0.4441(4) 0.6559(4) 0.041(3) Uani 1 1 d U
O105 O 0.6982(7) 0.0253(3) 0.8686(3) 0.024(3) Uani 1 1 d U
H10V H 0.7379 0.0200 0.8509 0.029 Uiso 1 1 calc R
O106 O 0.7772(7) 0.1121(4) 0.9160(4) 0.039(3) Uani 1 1 d U
H10W H 0.7839 0.1403 0.9376 0.047 Uiso 1 1 calc R
O107 O 0.8527(7) 0.1871(4) 0.8771(3) 0.027(3) Uani 1 1 d U
H10X H 0.7913 0.1837 0.8652 0.032 Uiso 1 1 calc R
O108 O 0.9098(7) 0.2760(4) 0.8845(3) 0.027(3) Uani 1 1 d U
H10Y H 0.9540 0.3037 0.8926 0.032 Uiso 1 1 calc R
O109 O 0.8364(7) 0.3206(4) 0.8137(3) 0.031(3) Uani 1 1 d U
H10Z H 0.8688 0.3027 0.7987 0.038 Uiso 1 1 calc R
O110 O 0.8655(8) 0.3914(4) 0.7767(4) 0.042(4) Uani 1 1 d U
H11Q H 0.8587 0.4200 0.7733 0.050 Uiso 1 1 calc R
O111 O 0.8508(7) 0.3769(3) 0.6753(3) 0.023(3) Uani 1 1 d U
H11R H 0.7905 0.3649 0.6730 0.028 Uiso 1 1 calc R
O112 O 0.8272(8) 0.4111(4) 0.6036(4) 0.043(4) Uani 1 1 d U
H11S H 0.8481 0.4268 0.5842 0.051 Uiso 1 1 calc R
O113 O 1.1083(8) 0.3866(4) 0.7531(4) 0.039(3) Uani 1 1 d U
O114 O 0.7856(8) 0.2677(4) 0.9273(4) 0.033(3) Uani 1 1 d U
O115 O 0.4204(8) -0.2591(4) 0.5157(4) 0.045(4) Uani 1 1 d U
O116 O 0.5256(8) -0.1068(4) 0.8668(4) 0.038(3) Uani 1 1 d U
O117 O 0.8936(7) 0.0509(4) 0.8336(4) 0.035(3) Uani 1 1 d U
O118 O 1.0186(8) 0.3787(4) 0.8113(4) 0.039(3) Uani 1 1 d U
O119 O 0.6859(7) -0.0737(3) 0.8611(3) 0.029(3) Uani 1 1 d U
H11T H 0.7333 -0.0578 0.8873 0.035 Uiso 1 1 calc R
C1 C 0.0839(12) -0.3179(7) 0.6363(7) 0.051(6) Uani 1 1 d U
H1A H 0.0454 -0.3393 0.6437 0.077 Uiso 1 1 calc R
H1B H 0.0532 -0.2988 0.6248 0.077 Uiso 1 1 calc R
H1C H 0.1292 -0.3008 0.6619 0.077 Uiso 1 1 calc R
C2 C 0.0529(13) -0.3758(6) 0.5693(6) 0.039(5) Uani 1 1 d U
C3 C -0.0306(13) -0.3840(6) 0.5661(6) 0.044(5) Uani 1 1 d U
H3A H -0.0528 -0.3675 0.5862 0.052 Uiso 1 1 calc R
C4 C -0.0816(14) -0.4187(7) 0.5311(7) 0.052(6) Uani 1 1 d U
H4A H -0.1405 -0.4264 0.5271 0.062 Uiso 1 1 calc R
C5 C -0.0481(14) -0.4410(7) 0.5035(8) 0.059(6) Uani 1 1 d U
H5A H -0.0866 -0.4640 0.4806 0.071 Uiso 1 1 calc R
C6 C 0.0382(11) -0.4347(5) 0.5038(6) 0.027(5) Uani 1 1 d U
C7 C 0.0999(11) -0.3969(5) 0.5413(5) 0.023(4) Uani 1 1 d U
C8 C 0.0704(14) -0.4577(6) 0.4695(6) 0.040(5) Uani 1 1 d U
H8A H 0.0281 -0.4779 0.4458 0.048 Uiso 1 1 calc R
C9 C 0.8179(14) -0.2301(7) 0.7682(8) 0.073(7) Uani 1 1 d U
H9A H 0.8411 -0.2474 0.7857 0.109 Uiso 1 1 calc R
H9B H 0.8229 -0.2012 0.7868 0.109 Uiso 1 1 calc R
H9C H 0.8489 -0.2274 0.7471 0.109 Uiso 1 1 calc R
C10 C 0.7090(17) -0.2967(8) 0.7242(8) 0.068(7) Uani 1 1 d U
C11 C 0.7716(14) -0.3177(7) 0.7186(6) 0.047(6) Uani 1 1 d U
H11A H 0.8292 -0.3027 0.7287 0.057 Uiso 1 1 calc R
C12 C 0.7445(18) -0.3636(9) 0.6965(9) 0.087(9) Uani 1 1 d U
H12A H 0.7845 -0.3801 0.6942 0.104 Uiso 1 1 calc R
C13 C 0.6615(18) -0.3826(9) 0.6792(9) 0.085(8) Uani 1 1 d U
H13A H 0.6467 -0.4120 0.6627 0.102 Uiso 1 1 calc R
C14 C 0.5927(13) -0.3629(7) 0.6831(6) 0.041(5) Uani 1 1 d U
C15 C 0.6170(14) -0.3178(7) 0.7076(6) 0.044(6) Uani 1 1 d U
C16 C 0.5093(13) -0.3852(7) 0.6605(6) 0.045(6) Uani 1 1 d U
H16A H 0.5008 -0.4127 0.6408 0.054 Uiso 1 1 calc R
C17 C 0.4255(13) -0.0028(7) 0.9106(7) 0.066(7) Uani 1 1 d DU
H17A H 0.4091 -0.0063 0.9362 0.099 Uiso 1 1 calc R
H17B H 0.3764 -0.0024 0.8889 0.099 Uiso 1 1 calc R
H17C H 0.4684 0.0245 0.9182 0.099 Uiso 1 1 calc R
C18 C 0.4111(13) -0.0840(7) 0.8889(6) 0.044(5) Uani 1 1 d U
C19 C 0.3369(14) -0.0908(7) 0.8981(6) 0.049(6) Uani 1 1 d U
H19A H 0.3149 -0.0672 0.9085 0.059 Uiso 1 1 calc R
C20 C 0.2910(16) -0.1349(9) 0.8918(8) 0.073(8) Uani 1 1 d U
H20A H 0.2403 -0.1405 0.8998 0.088 Uiso 1 1 calc R
C21 C 0.3217(16) -0.1677(9) 0.8745(8) 0.072(7) Uani 1 1 d U
H21A H 0.2881 -0.1965 0.8662 0.087 Uiso 1 1 calc R
C22 C 0.4030(13) -0.1601(7) 0.8683(6) 0.041(5) Uani 1 1 d U
C23 C 0.4499(13) -0.1158(6) 0.8733(6) 0.039(5) Uani 1 1 d U
C24 C 0.4259(14) -0.1991(7) 0.8467(6) 0.042(5) Uani 1 1 d U
H24A H 0.3856 -0.2260 0.8394 0.050 Uiso 1 1 calc R
C25 C 1.1114(12) 0.1299(7) 0.9014(6) 0.048(6) Uani 1 1 d U
H25A H 1.1610 0.1311 0.9237 0.072 Uiso 1 1 calc R
H25B H 1.1077 0.1594 0.9020 0.072 Uiso 1 1 calc R
H25C H 1.1160 0.1149 0.8733 0.072 Uiso 1 1 calc R
C26 C 1.0383(16) 0.0669(7) 0.9201(7) 0.061(7) Uani 1 1 d U
C27 C 1.1114(16) 0.0523(8) 0.9241(8) 0.066(7) Uani 1 1 d U
H27A H 1.1597 0.0669 0.9182 0.080 Uiso 1 1 calc R
C28 C 1.1086(14) 0.0141(7) 0.9376(7) 0.054(6) Uani 1 1 d U
H28A H 1.1562 0.0025 0.9412 0.064 Uiso 1 1 calc R
C29 C 1.0342(12) -0.0064(6) 0.9454(6) 0.037(5) Uani 1 1 d U
H29A H 1.0338 -0.0306 0.9562 0.045 Uiso 1 1 calc R
C30 C 0.9600(13) 0.0085(6) 0.9376(6) 0.040(5) Uani 1 1 d U
C31 C 0.9564(15) 0.0485(7) 0.9278(6) 0.050(6) Uani 1 1 d U
C32 C 0.8929(13) -0.0180(6) 0.9454(6) 0.037(5) Uani 1 1 d U
H32A H 0.9023 -0.0428 0.9536 0.044 Uiso 1 1 calc R
C33 C 0.6448(14) 0.3520(8) 0.9028(8) 0.070(7) Uani 1 1 d U
H33A H 0.6393 0.3663 0.9309 0.106 Uiso 1 1 calc R
H33B H 0.5889 0.3395 0.8824 0.106 Uiso 1 1 calc R
H33C H 0.6778 0.3731 0.8926 0.106 Uiso 1 1 calc R
C34 C 0.6649(12) 0.2959(6) 0.9359(6) 0.039(5) Uani 1 1 d U
C35 C 0.5987(13) 0.2985(6) 0.9537(7) 0.043(5) Uani 1 1 d U
H35A H 0.5629 0.3166 0.9477 0.051 Uiso 1 1 calc R
C36 C 0.5875(17) 0.2729(8) 0.9809(8) 0.077(8) Uani 1 1 d U
H36A H 0.5423 0.2743 0.9933 0.093 Uiso 1 1 calc R
C37 C 0.6354(14) 0.2463(7) 0.9913(7) 0.056(6) Uani 1 1 d U
H37A H 0.6242 0.2308 1.0108 0.067 Uiso 1 1 calc R
C38 C 0.7019(12) 0.2416(6) 0.9729(6) 0.038(5) Uani 1 1 d U
C39 C 0.7215(13) 0.2689(6) 0.9454(6) 0.042(5) Uani 1 1 d U
C40 C 0.7494(14) 0.2116(6) 0.9832(7) 0.050(6) Uani 1 1 d U
H40A H 0.7326 0.1969 1.0023 0.060 Uiso 1 1 calc R
C41 C 1.1608(12) 0.4004(7) 0.7258(6) 0.049(6) Uani 1 1 d U
H41C H 1.1290 0.4125 0.7055 0.059 Uiso 1 1 calc R
H41A H 1.1762 0.3754 0.7101 0.059 Uiso 1 1 calc R
H41B H 1.2118 0.4224 0.7440 0.059 Uiso 1 1 calc R
C42 C 1.1521(14) 0.3800(7) 0.7937(7) 0.053(6) Uani 1 1 d U
C43 C 1.2395(14) 0.3806(7) 0.8030(8) 0.059(7) Uani 1 1 d U
H43A H 1.2715 0.3855 0.7838 0.071 Uiso 1 1 calc R
C44 C 1.2752(16) 0.3737(7) 0.8422(8) 0.063(7) Uani 1 1 d U
H44A H 1.3329 0.3742 0.8506 0.076 Uiso 1 1 calc R
C45 C 1.2285(15) 0.3669(7) 0.8660(8) 0.058(6) Uani 1 1 d U
H45A H 1.2532 0.3582 0.8899 0.070 Uiso 1 1 calc R
C46 C 1.1422(14) 0.3704(6) 0.8624(6) 0.044(6) Uani 1 1 d U
C47 C 1.1056(13) 0.3797(6) 0.8227(7) 0.044(6) Uani 1 1 d U
C48 C 1.0932(15) 0.3611(6) 0.8905(7) 0.046(6) Uani 1 1 d U
H48A H 1.1231 0.3536 0.9140 0.056 Uiso 1 1 calc R
C49 C 0.4996(13) 0.4391(7) 0.5761(6) 0.053(6) Uani 1 1 d U
H49A H 0.4814 0.4640 0.5899 0.080 Uiso 1 1 calc R
H49B H 0.4570 0.4124 0.5716 0.080 Uiso 1 1 calc R
H49C H 0.5072 0.4415 0.5485 0.080 Uiso 1 1 calc R
C50 C 0.5962(12) 0.4593(6) 0.6491(6) 0.036(5) Uani 1 1 d U
C51 C 0.5376(14) 0.4796(7) 0.6662(7) 0.054(6) Uani 1 1 d U
H51A H 0.4854 0.4781 0.6473 0.065 Uiso 1 1 calc R
C52 C 0.5556(18) 0.5021(8) 0.7107(9) 0.084(8) Uani 1 1 d U
H52A H 0.5194 0.5170 0.7226 0.101 Uiso 1 1 calc R
C53 C 0.6327(18) 0.4995(8) 0.7345(9) 0.083(8) Uani 1 1 d U
H53A H 0.6455 0.5105 0.7648 0.100 Uiso 1 1 calc R
C54 C 0.6945(14) 0.4820(7) 0.7179(7) 0.047(6) Uani 1 1 d U
C55 C 0.6795(14) 0.4612(7) 0.6747(7) 0.046(6) Uani 1 1 d U
C56 C 0.7737(13) 0.4793(6) 0.7497(7) 0.041(5) Uani 1 1 d U
H56A H 0.7753 0.4893 0.7790 0.049 Uiso 1 1 calc R
C57 C 0.2883(12) -0.5246(6) 0.4046(6) 0.044(5) Uani 1 1 d U
H57A H 0.3456 -0.5214 0.4020 0.065 Uiso 1 1 calc R
H57B H 0.2522 -0.5209 0.3792 0.065 Uiso 1 1 calc R
H57C H 0.2670 -0.5535 0.4070 0.065 Uiso 1 1 calc R
C58 C 0.2882(11) -0.4900(6) 0.4452(6) 0.033(5) Uani 1 1 d U
C59 C 0.5785(13) -0.3155(7) 0.4375(6) 0.053(6) Uani 1 1 d U
H59A H 0.6119 -0.3367 0.4341 0.079 Uiso 1 1 calc R
H59B H 0.6151 -0.2863 0.4451 0.079 Uiso 1 1 calc R
H59C H 0.5354 -0.3210 0.4105 0.079 Uiso 1 1 calc R
C60 C 0.5359(13) -0.3194(6) 0.4733(7) 0.040(5) Uani 1 1 d U
C61 C 0.3074(14) -0.4930(8) 0.6185(8) 0.074(8) Uani 1 1 d U
H61A H 0.2564 -0.5160 0.6125 0.111 Uiso 1 1 calc R
H61B H 0.3165 -0.4722 0.6465 0.111 Uiso 1 1 calc R
H61C H 0.3556 -0.5055 0.6188 0.111 Uiso 1 1 calc R
C62 C 0.2970(16) -0.4683(7) 0.5816(7) 0.047(6) Uani 1 1 d U
C63 C 0.5224(13) -0.4439(6) 0.5452(6) 0.051(6) Uani 1 1 d U
H63A H 0.4737 -0.4691 0.5336 0.077 Uiso 1 1 calc R
H63B H 0.5474 -0.4406 0.5755 0.077 Uiso 1 1 calc R
H63C H 0.5639 -0.4482 0.5293 0.077 Uiso 1 1 calc R
C64 C 0.4952(13) -0.4045(6) 0.5408(6) 0.037(5) Uani 1 1 d U
C65 C 0.3203(12) -0.2185(6) 0.5352(6) 0.045(6) Uani 1 1 d U
H65A H 0.3572 -0.1931 0.5326 0.068 Uiso 1 1 calc R
H65B H 0.3028 -0.2106 0.5615 0.068 Uiso 1 1 calc R
H65C H 0.2707 -0.2294 0.5104 0.068 Uiso 1 1 calc R
C66 C 0.3682(9) -0.2542(5) 0.5372(5) 0.028(4) Uani 1 1 d U
C67 C 0.6801(15) -0.2732(8) 0.6121(8) 0.080(8) Uani 1 1 d U
H67A H 0.7323 -0.2592 0.6351 0.119 Uiso 1 1 calc R
H67B H 0.6835 -0.2635 0.5869 0.119 Uiso 1 1 calc R
H67C H 0.6716 -0.3047 0.6046 0.119 Uiso 1 1 calc R
C68 C 0.6069(15) -0.2612(7) 0.6272(7) 0.045(6) Uani 1 1 d U
C69 C 0.1376(14) -0.2155(8) 0.6021(8) 0.075(8) Uani 1 1 d U
H69A H 0.0846 -0.2222 0.6095 0.113 Uiso 1 1 calc R
H69B H 0.1347 -0.2367 0.5754 0.113 Uiso 1 1 calc R
H69C H 0.1475 -0.1865 0.5983 0.113 Uiso 1 1 calc R
C70 C 0.2101(13) -0.2170(7) 0.6384(6) 0.038(5) Uani 1 1 d U
C71 C 0.1711(12) -0.4150(6) 0.6508(6) 0.048(6) Uani 1 1 d U
H71A H 0.1681 -0.4379 0.6649 0.071 Uiso 1 1 calc R
H71B H 0.1641 -0.4276 0.6202 0.071 Uiso 1 1 calc R
H71C H 0.1264 -0.4005 0.6544 0.071 Uiso 1 1 calc R
C72 C 0.2581(13) -0.3815(6) 0.6713(6) 0.036(5) Uani 1 1 d U
C73 C 0.4703(17) -0.3277(9) 0.8394(8) 0.097(9) Uani 1 1 d U
H73A H 0.5269 -0.3097 0.8553 0.146 Uiso 1 1 calc R
H73B H 0.4681 -0.3579 0.8382 0.146 Uiso 1 1 calc R
H73C H 0.4298 -0.3181 0.8540 0.146 Uiso 1 1 calc R
C74 C 0.4485(15) -0.3235(7) 0.7936(7) 0.050(6) Uani 1 1 d U
C75 C 0.2155(12) -0.2847(7) 0.7654(6) 0.050(6) Uani 1 1 d U
H75A H 0.1608 -0.3009 0.7453 0.075 Uiso 1 1 calc R
H75B H 0.2074 -0.2645 0.7899 0.075 Uiso 1 1 calc R
H75C H 0.2453 -0.3048 0.7753 0.075 Uiso 1 1 calc R
C76 C 0.2678(15) -0.2591(8) 0.7425(8) 0.059(7) Uani 1 1 d U
C77 C 0.5477(12) -0.1559(6) 0.6343(6) 0.042(5) Uani 1 1 d U
H77A H 0.5270 -0.1359 0.6197 0.063 Uiso 1 1 calc R
H77B H 0.5542 -0.1804 0.6133 0.063 Uiso 1 1 calc R
H77C H 0.6020 -0.1409 0.6553 0.063 Uiso 1 1 calc R
C78 C 0.4840(12) -0.1724(6) 0.6576(6) 0.029(5) Uani 1 1 d U
C79 C 0.6817(14) -0.2794(7) 0.8292(7) 0.062(7) Uani 1 1 d U
H79A H 0.6280 -0.3014 0.8182 0.093 Uiso 1 1 calc R
H79B H 0.7146 -0.2834 0.8554 0.093 Uiso 1 1 calc R
H79C H 0.7128 -0.2823 0.8076 0.093 Uiso 1 1 calc R
C80 C 0.6665(16) -0.2367(9) 0.8387(9) 0.069(7) Uani 1 1 d U
C81 C 0.3001(13) -0.1143(7) 0.7687(7) 0.057(6) Uani 1 1 d U
H81A H 0.2678 -0.1421 0.7480 0.086 Uiso 1 1 calc R
H81B H 0.2832 -0.0908 0.7584 0.086 Uiso 1 1 calc R
H81C H 0.2892 -0.1128 0.7965 0.086 Uiso 1 1 calc R
C82 C 0.3959(13) -0.1096(7) 0.7734(6) 0.040(5) Uani 1 1 d U
C83 C 0.7093(14) -0.1344(7) 0.9965(7) 0.068(7) Uani 1 1 d U
H83A H 0.7088 -0.1066 1.0150 0.101 Uiso 1 1 calc R
H83B H 0.7666 -0.1379 1.0023 0.101 Uiso 1 1 calc R
H83C H 0.6727 -0.1578 1.0024 0.101 Uiso 1 1 calc R
C84 C 0.6759(18) -0.1360(8) 0.9471(8) 0.064(7) Uani 1 1 d U
C85 C 0.8121(15) -0.1641(8) 0.6908(8) 0.083(8) Uani 1 1 d U
H85A H 0.8407 -0.1846 0.7006 0.124 Uiso 1 1 calc R
H85B H 0.8501 -0.1446 0.6811 0.124 Uiso 1 1 calc R
H85C H 0.7621 -0.1799 0.6670 0.124 Uiso 1 1 calc R
C86 C 0.7863(13) -0.1378(7) 0.7275(7) 0.041(5) Uani 1 1 d U
C87 C 0.5299(13) -0.0438(7) 0.7217(7) 0.057(6) Uani 1 1 d U
H87A H 0.5466 -0.0301 0.7008 0.086 Uiso 1 1 calc R
H87B H 0.5125 -0.0233 0.7423 0.086 Uiso 1 1 calc R
H87C H 0.4830 -0.0694 0.7068 0.086 Uiso 1 1 calc R
C88 C 0.6077(13) -0.0579(6) 0.7466(6) 0.034(5) Uani 1 1 d U
C89 C 0.8921(15) -0.1377(8) 0.8889(8) 0.076(8) Uani 1 1 d U
H89A H 0.8565 -0.1565 0.9004 0.114 Uiso 1 1 calc R
H89B H 0.9296 -0.1132 0.9125 0.114 Uiso 1 1 calc R
H89C H 0.9256 -0.1542 0.8745 0.114 Uiso 1 1 calc R
C90 C 0.8374(15) -0.1214(7) 0.8572(7) 0.049(6) Uani 1 1 d U
C91 C 0.5957(11) -0.0470(6) 0.9810(6) 0.043(5) Uani 1 1 d DU
H91A H 0.6269 -0.0677 0.9883 0.065 Uiso 1 1 calc R
H91B H 0.5471 -0.0621 0.9561 0.065 Uiso 1 1 calc R
H91C H 0.5764 -0.0340 1.0054 0.065 Uiso 1 1 calc R
C92 C 0.6524(12) -0.0119(6) 0.9704(6) 0.031(5) Uani 1 1 d U
C93 C 0.3795(15) 0.0120(8) 0.7913(8) 0.085(8) Uani 1 1 d U
H93A H 0.3427 0.0071 0.8096 0.128 Uiso 1 1 calc R
H93B H 0.3827 -0.0159 0.7741 0.128 Uiso 1 1 calc R
H93C H 0.3569 0.0281 0.7724 0.128 Uiso 1 1 calc R
C94 C 0.4723(14) 0.0394(8) 0.8210(7) 0.051(6) Uani 1 1 d U
C95 C 0.9518(12) -0.0099(7) 0.8134(7) 0.049(6) Uani 1 1 d U
H95A H 1.0026 0.0127 0.8180 0.074 Uiso 1 1 calc R
H95B H 0.9357 -0.0289 0.7839 0.074 Uiso 1 1 calc R
H95C H 0.9626 -0.0268 0.8335 0.074 Uiso 1 1 calc R
C96 C 0.8808(13) 0.0108(7) 0.8206(6) 0.041(5) Uani 1 1 d U
C97 C 0.7447(12) 0.0606(6) 0.7523(6) 0.047(6) Uiso 1 1 d .
H97A H 0.7035 0.0571 0.7252 0.071 Uiso 1 1 calc R
H97B H 0.7612 0.0335 0.7515 0.071 Uiso 1 1 calc R
H97C H 0.7943 0.0837 0.7563 0.071 Uiso 1 1 calc R
C98 C 0.7043(12) 0.0727(6) 0.7913(6) 0.031(5) Uani 1 1 d U
C99 C 0.5822(13) 0.1108(7) 0.9896(7) 0.055(6) Uani 1 1 d U
H99A H 0.6351 0.1152 1.0113 0.082 Uiso 1 1 calc R
H99B H 0.5413 0.0855 0.9900 0.082 Uiso 1 1 calc R
H99C H 0.5603 0.1364 0.9960 0.082 Uiso 1 1 calc R
C100 C 0.5976(14) 0.1033(8) 0.9451(7) 0.053(6) Uani 1 1 d U
C101 C 0.8982(13) 0.1594(7) 1.0652(6) 0.054(6) Uani 1 1 d U
H10A H 0.8975 0.1514 1.0916 0.081 Uiso 1 1 calc R
H10B H 0.8711 0.1830 1.0643 0.081 Uiso 1 1 calc R
H10C H 0.9564 0.1686 1.0644 0.081 Uiso 1 1 calc R
C102 C 0.8495(14) 0.1192(7) 1.0254(6) 0.040(5) Uani 1 1 d U
C103 C 1.0587(12) 0.1657(6) 1.0080(6) 0.039(5) Uani 1 1 d U
H10D H 1.0281 0.1535 1.0260 0.058 Uiso 1 1 calc R
H10E H 1.1139 0.1840 1.0259 0.058 Uiso 1 1 calc R
H10F H 1.0659 0.1421 0.9861 0.058 Uiso 1 1 calc R
C104 C 1.0096(14) 0.1924(8) 0.9867(7) 0.053(6) Uani 1 1 d U
C105 C 0.5340(12) 0.1846(6) 0.8603(6) 0.045(6) Uani 1 1 d U
H10G H 0.5137 0.2100 0.8577 0.067 Uiso 1 1 calc R
H10H H 0.5364 0.1814 0.8889 0.067 Uiso 1 1 calc R
H10I H 0.4956 0.1588 0.8386 0.067 Uiso 1 1 calc R
C106 C 0.6202(14) 0.1900(8) 0.8538(7) 0.047(6) Uani 1 1 d U
C107 C 1.0093(17) 0.0970(9) 0.7792(9) 0.093(9) Uani 1 1 d U
H10J H 1.0676 0.0965 0.7906 0.140 Uiso 1 1 calc R
H10K H 0.9976 0.0937 0.7484 0.140 Uiso 1 1 calc R
H10L H 0.9716 0.0732 0.7840 0.140 Uiso 1 1 calc R
C108 C 0.9953(14) 0.1403(7) 0.8021(7) 0.051(6) Uani 1 1 d U
C109 C 1.1749(14) 0.2695(7) 0.9449(7) 0.069(7) Uani 1 1 d U
H10M H 1.2237 0.2764 0.9342 0.103 Uiso 1 1 calc R
H10N H 1.1812 0.2478 0.9601 0.103 Uiso 1 1 calc R
H10O H 1.1706 0.2958 0.9646 0.103 Uiso 1 1 calc R
C110 C 1.0950(15) 0.2518(7) 0.9072(7) 0.051(6) Uani 1 1 d U
C111 C 0.6770(12) 0.1701(6) 0.7512(6) 0.043(5) Uani 1 1 d U
H11B H 0.6708 0.1617 0.7203 0.065 Uiso 1 1 calc R
H11C H 0.6456 0.1916 0.7582 0.065 Uiso 1 1 calc R
H11D H 0.6552 0.1446 0.7596 0.065 Uiso 1 1 calc R
C112 C 0.7706(13) 0.1894(7) 0.7756(6) 0.038(5) Uani 1 1 d U
C113 C 1.0188(19) 0.3570(9) 1.0583(10) 0.114(11) Uani 1 1 d U
H11E H 1.0013 0.3837 1.0583 0.171 Uiso 1 1 calc R
H11F H 1.0795 0.3626 1.0624 0.171 Uiso 1 1 calc R
H11G H 1.0047 0.3467 1.0817 0.171 Uiso 1 1 calc R
C114 C 0.9709(17) 0.3207(8) 1.0132(9) 0.065(7) Uani 1 1 d U
C115 C 1.0928(12) 0.2638(6) 0.7757(6) 0.045(6) Uani 1 1 d U
H11H H 1.1268 0.2771 0.7597 0.067 Uiso 1 1 calc R
H11I H 1.0829 0.2323 0.7657 0.067 Uiso 1 1 calc R
H11J H 1.1225 0.2742 0.8063 0.067 Uiso 1 1 calc R
C116 C 1.0058(13) 0.2762(7) 0.7682(7) 0.042(5) Uani 1 1 d U
C117 C 0.8551(11) 0.3911(6) 0.9753(6) 0.035(5) Uani 1 1 d U
H11K H 0.7945 0.3787 0.9682 0.052 Uiso 1 1 calc R
H11L H 0.8699 0.4205 0.9946 0.052 Uiso 1 1 calc R
H11M H 0.8849 0.3732 0.9894 0.052 Uiso 1 1 calc R
C118 C 0.8811(13) 0.3922(7) 0.9326(7) 0.047(6) Uani 1 1 d U
C119 C 0.5135(16) 0.2636(8) 0.7939(8) 0.087(8) Uani 1 1 d U
H11N H 0.4841 0.2814 0.8100 0.130 Uiso 1 1 calc R
H11O H 0.5396 0.2471 0.8114 0.130 Uiso 1 1 calc R
H11P H 0.4734 0.2436 0.7676 0.130 Uiso 1 1 calc R
C120 C 0.5815(16) 0.2928(8) 0.7822(8) 0.067(7) Uani 1 1 d U
C121 C 0.7968(12) 0.2298(6) 0.6827(6) 0.048(6) Uani 1 1 d U
H12B H 0.7481 0.2075 0.6626 0.072 Uiso 1 1 calc R
H12C H 0.8268 0.2174 0.7033 0.072 Uiso 1 1 calc R
H12D H 0.8344 0.2406 0.6668 0.072 Uiso 1 1 calc R
C122 C 0.7681(13) 0.2660(7) 0.7058(6) 0.037(5) Uani 1 1 d U
C123 C 0.7247(16) 0.4610(8) 0.8579(8) 0.077(8) Uani 1 1 d U
H23E H 0.7212 0.4833 0.8431 0.115 Uiso 1 1 calc R
H23F H 0.7753 0.4711 0.8822 0.115 Uiso 1 1 calc R
H23G H 0.6751 0.4552 0.8683 0.115 Uiso 1 1 calc R
C124 C 0.7284(15) 0.4187(8) 0.8261(8) 0.059(7) Uani 1 1 d U
C125 C 1.0631(15) 0.5303(7) 0.9043(8) 0.080(8) Uani 1 1 d U
H12E H 1.0755 0.5448 0.8832 0.119 Uiso 1 1 calc R
H12F H 1.1154 0.5334 0.9259 0.119 Uiso 1 1 calc R
H12G H 1.0251 0.5434 0.9183 0.119 Uiso 1 1 calc R
C126 C 1.0203(17) 0.4808(8) 0.8812(8) 0.062(7) Uani 1 1 d U
C127 C 1.1090(12) 0.4928(6) 0.7971(6) 0.043(5) Uani 1 1 d U
H27H H 1.1592 0.4898 0.7877 0.064 Uiso 1 1 calc R
H27I H 1.1001 0.4742 0.8155 0.064 Uiso 1 1 calc R
H27J H 1.1166 0.5230 0.8132 0.064 Uiso 1 1 calc R
C128 C 1.0313(12) 0.4792(6) 0.7572(6) 0.037(5) Uani 1 1 d U
C129 C 1.0542(13) 0.2739(6) 0.6572(7) 0.049(6) Uani 1 1 d U
H12H H 1.1136 0.2891 0.6703 0.074 Uiso 1 1 calc R
H12I H 1.0490 0.2491 0.6329 0.074 Uiso 1 1 calc R
H12J H 1.0309 0.2638 0.6785 0.074 Uiso 1 1 calc R
C130 C 1.0050(13) 0.3055(6) 0.6411(7) 0.040(5) Uani 1 1 d U
C131 C 0.5475(12) 0.3672(7) 0.6899(6) 0.046(6) Uani 1 1 d U
H13B H 0.5565 0.3629 0.7184 0.069 Uiso 1 1 calc R
H13C H 0.4956 0.3468 0.6706 0.069 Uiso 1 1 calc R
H13D H 0.5432 0.3969 0.6919 0.069 Uiso 1 1 calc R
C132 C 0.6226(12) 0.3595(6) 0.6721(6) 0.038(5) Uani 1 1 d U
C133 C 0.6438(12) 0.2601(6) 0.5905(7) 0.047(6) Uani 1 1 d U
H13E H 0.6381 0.2308 0.5729 0.071 Uiso 1 1 calc R
H13F H 0.5982 0.2714 0.5773 0.071 Uiso 1 1 calc R
H13G H 0.6408 0.2595 0.6193 0.071 Uiso 1 1 calc R
C134 C 0.7298(12) 0.2898(6) 0.5935(5) 0.025(4) Uani 1 1 d U
C135 C 0.9360(14) 0.5801(7) 0.6578(7) 0.067(7) Uani 1 1 d U
H13H H 0.9064 0.5802 0.6291 0.101 Uiso 1 1 calc R
H13I H 0.9967 0.5889 0.6619 0.101 Uiso 1 1 calc R
H13J H 0.9203 0.6003 0.6794 0.101 Uiso 1 1 calc R
C136 C 0.9104(15) 0.5313(8) 0.6626(8) 0.057(7) Uani 1 1 d U
C137 C 1.1014(13) 0.4634(7) 0.6371(7) 0.056(6) Uani 1 1 d U
H37K H 1.1538 0.4569 0.6498 0.083 Uiso 1 1 calc R
H37L H 1.0920 0.4874 0.6576 0.083 Uiso 1 1 calc R
H37M H 1.1052 0.4716 0.6111 0.083 Uiso 1 1 calc R
C138 C 1.0276(13) 0.4231(7) 0.6255(7) 0.044(6) Uani 1 1 d U
C139 C 0.9669(11) 0.3130(6) 0.5073(5) 0.028(5) Uani 1 1 d U
H13K H 0.9814 0.3031 0.4805 0.042 Uiso 1 1 calc R
H13L H 0.9773 0.2935 0.5248 0.042 Uiso 1 1 calc R
H13M H 1.0013 0.3423 0.5230 0.042 Uiso 1 1 calc R
C140 C 0.8766(12) 0.3130(6) 0.4976(7) 0.037(5) Uani 1 1 d U

loop_
_atom_site_aniso_label
_atom_site_aniso_U_11
_atom_site_aniso_U_22
_atom_site_aniso_U_33
_atom_site_aniso_U_23
_atom_site_aniso_U_13
_atom_site_aniso_U_12
Yb1 0.0558(7) 0.0396(6) 0.0411(6) 0.0106(5) -0.0012(5) 0.0012(5)
Yb2 0.0507(7) 0.0432(6) 0.0413(6) 0.0078(5) 0.0054(5) 0.0017(5)
Yb3 0.0498(7) 0.0435(6) 0.0404(6) 0.0106(5) 0.0061(5) -0.0005(5)
Yb4 0.0607(7) 0.0472(6) 0.0404(6) 0.0113(5) 0.0058(5) -0.0011(5)
Yb5 0.0506(7) 0.0465(6) 0.0420(6) 0.0056(5) 0.0060(5) -0.0006(5)
Yb6 0.0491(7) 0.0492(6) 0.0423(6) 0.0066(5) 0.0054(5) 0.0009(5)
Yb7 0.0655(8) 0.0501(6) 0.0415(6) 0.0105(5) 0.0079(6) -0.0029(5)
Yb8 0.0520(7) 0.0506(6) 0.0407(6) 0.0082(5) 0.0065(5) 0.0000(5)
Yb9 0.0545(7) 0.0484(6) 0.0398(6) 0.0067(5) 0.0097(5) -0.0015(5)
Yb10 0.0627(7) 0.0435(6) 0.0400(6) 0.0130(5) 0.0043(5) -0.0034(5)
Yb11 0.0542(7) 0.0512(6) 0.0431(6) 0.0149(5) 0.0092(5) 0.0016(5)
Yb12 0.0558(7) 0.0466(6) 0.0433(6) 0.0175(5) 0.0071(5) 0.0028(5)
Yb13 0.0646(7) 0.0495(6) 0.0400(6) 0.0150(5) 0.0043(5) 0.0023(5)
Yb14 0.0569(7) 0.0480(6) 0.0431(6) 0.0184(5) 0.0092(5) 0.0069(5)
Yb15 0.0599(7) 0.0526(7) 0.0476(6) 0.0209(5) 0.0141(5) 0.0094(5)
Yb16 0.0675(8) 0.0517(7) 0.0449(6) 0.0181(5) 0.0083(6) 0.0074(6)
Yb17 0.0562(7) 0.0591(7) 0.0501(7) 0.0233(5) 0.0126(6) 0.0108(5)
Yb18 0.0518(7) 0.0486(6) 0.0428(6) 0.0189(5) 0.0059(5) 0.0052(5)
Yb19 0.0601(7) 0.0429(6) 0.0412(6) 0.0135(5) 0.0029(5) 0.0027(5)
Yb20 0.0494(6) 0.0460(6) 0.0421(6) 0.0168(5) 0.0071(5) 0.0061(5)
Yb21 0.0516(7) 0.0461(6) 0.0393(6) 0.0119(5) 0.0041(5) 0.0076(5)
O1 0.034(7) 0.039(7) 0.040(7) 0.003(5) 0.005(6) 0.001(5)
O2 0.040(7) 0.031(6) 0.042(7) 0.011(5) 0.012(6) 0.006(5)
O3 0.036(7) 0.039(7) 0.048(7) 0.003(6) 0.020(6) 0.001(5)
O4 0.043(7) 0.056(7) 0.032(7) 0.008(6) -0.016(6) 0.017(6)
O5 0.059(8) 0.048(7) 0.040(7) 0.003(6) 0.019(6) -0.011(6)
O6 0.049(7) 0.044(7) 0.033(7) 0.008(5) 0.014(6) 0.006(6)
O7 0.043(7) 0.031(6) 0.051(7) 0.012(6) 0.000(6) 0.007(5)
O8 0.048(7) 0.049(7) 0.030(6) 0.011(5) 0.005(6) 0.003(6)
O9 0.058(8) 0.052(7) 0.052(7) 0.025(6) 0.032(6) 0.010(6)
O10 0.050(7) 0.048(7) 0.029(6) 0.022(5) 0.024(6) 0.015(6)
O11 0.037(7) 0.035(6) 0.041(7) 0.012(5) 0.001(5) -0.015(5)
O12 0.028(6) 0.025(6) 0.038(6) 0.013(5) 0.006(5) -0.004(5)
O13 0.052(7) 0.038(7) 0.041(7) 0.012(5) 0.006(6) 0.018(6)
O14 0.037(7) 0.049(7) 0.048(7) 0.013(6) 0.017(6) 0.015(6)
O15 0.031(6) 0.029(6) 0.039(7) 0.023(5) 0.006(5) 0.003(5)
O16 0.041(7) 0.037(7) 0.043(7) 0.013(6) 0.002(6) 0.002(5)
O17 0.030(6) 0.030(6) 0.030(6) 0.007(5) -0.006(5) 0.006(5)
O18 0.046(7) 0.049(7) 0.049(7) 0.026(6) 0.016(6) 0.006(6)
O19 0.049(7) 0.042(7) 0.035(7) -0.004(5) 0.000(6) 0.002(6)
O20 0.037(7) 0.043(7) 0.038(7) 0.012(5) 0.010(5) 0.009(5)
O21 0.028(5) 0.038(5) 0.029(4) 0.006(4) 0.017(4) 0.000(4)
O22 0.046(7) 0.027(6) 0.031(6) -0.004(5) 0.002(5) 0.013(5)
O23 0.048(7) 0.031(6) 0.039(7) 0.010(5) 0.008(6) 0.014(5)
O24 0.044(7) 0.032(6) 0.060(7) -0.008(6) 0.006(6) 0.008(6)
O25 0.028(6) 0.027(6) 0.045(7) 0.006(5) 0.026(5) -0.001(5)
O26 0.047(7) 0.053(7) 0.044(7) 0.001(6) 0.022(6) -0.002(6)
O27 0.014(6) 0.030(6) 0.036(6) 0.009(5) 0.016(5) 0.010(5)
O28 0.043(7) 0.050(7) 0.045(7) -0.003(6) 0.016(6) 0.023(6)
O29 0.020(6) 0.053(7) 0.027(6) 0.017(5) 0.009(5) 0.010(5)
O30 0.034(6) 0.024(6) 0.035(6) 0.009(5) 0.011(5) 0.008(5)
O31 0.051(8) 0.061(8) 0.059(8) 0.031(6) 0.010(6) 0.013(6)
O32 0.054(8) 0.057(7) 0.053(7) 0.020(6) 0.023(6) 0.004(6)
O33 0.038(7) 0.030(6) 0.040(7) 0.013(5) 0.009(6) -0.004(5)
O34 0.056(8) 0.052(7) 0.059(7) 0.020(6) 0.026(6) 0.002(6)
O35 0.034(7) 0.046(7) 0.030(6) -0.004(5) 0.014(5) -0.004(5)
O36 0.024(6) 0.031(6) 0.039(6) 0.009(5) 0.006(5) -0.003(5)
O37 0.032(6) 0.035(6) 0.036(6) 0.000(5) 0.019(5) 0.003(5)
O38 0.046(7) 0.051(7) 0.046(7) 0.011(6) 0.013(6) 0.008(6)
O39 0.023(6) 0.027(6) 0.027(6) -0.001(5) 0.014(5) -0.002(5)
O40 0.051(8) 0.069(8) 0.067(8) 0.002(6) 0.002(6) 0.027(6)
O41 0.059(8) 0.050(7) 0.039(7) 0.016(6) 0.013(6) 0.018(6)
O42 0.061(8) 0.048(7) 0.052(7) 0.008(6) 0.005(6) 0.003(6)
O43 0.047(7) 0.027(6) 0.037(7) 0.010(5) -0.004(6) -0.007(5)
O44 0.052(7) 0.053(7) 0.051(7) 0.026(6) 0.009(6) -0.002(6)
O45 0.046(7) 0.049(7) 0.050(7) 0.008(6) 0.013(6) 0.007(6)
O46 0.032(6) 0.039(6) 0.033(6) 0.009(5) 0.016(5) -0.009(5)
O47 0.046(7) 0.032(6) 0.042(7) 0.010(5) 0.020(6) 0.002(5)
O48 0.053(7) 0.052(7) 0.041(7) 0.015(6) 0.012(6) -0.013(6)
O49 0.031(7) 0.052(7) 0.036(7) 0.006(6) 0.011(6) 0.006(6)
O50 0.047(7) 0.038(7) 0.060(7) 0.006(6) -0.003(6) 0.004(6)
O51 0.054(7) 0.046(7) 0.045(7) 0.009(6) 0.022(6) 0.010(6)
O52 0.047(7) 0.073(8) 0.056(8) 0.021(6) 0.008(6) 0.005(6)
O53 0.043(7) 0.050(7) 0.048(7) 0.012(6) 0.013(6) 0.014(6)
O54 0.041(7) 0.024(6) 0.042(7) 0.008(5) 0.017(6) -0.002(5)
O55 0.041(7) 0.034(6) 0.034(6) 0.009(5) 0.008(5) 0.000(5)
O56 0.046(7) 0.031(6) 0.036(7) 0.002(5) 0.000(6) 0.009(6)
O57 0.043(7) 0.058(7) 0.042(7) 0.005(6) 0.013(6) 0.008(6)
O58 0.034(6) 0.031(6) 0.035(6) 0.012(5) 0.007(5) -0.004(5)
O59 0.021(6) 0.027(6) 0.018(6) 0.005(5) -0.006(5) 0.006(5)
O60 0.033(6) 0.039(6) 0.042(7) 0.018(5) 0.022(5) -0.002(5)
O61 0.037(7) 0.043(7) 0.029(6) 0.004(5) 0.007(5) 0.002(5)
O62 0.070(8) 0.050(7) 0.059(8) 0.024(6) 0.026(6) 0.005(6)
O63 0.028(6) 0.053(7) 0.048(7) 0.020(6) -0.006(5) 0.011(5)
O64 0.038(7) 0.045(7) 0.034(6) 0.012(5) 0.009(5) 0.013(5)
O65 0.041(7) 0.030(6) 0.034(6) 0.014(5) 0.008(5) 0.002(5)
O66 0.032(5) 0.039(5) 0.037(5) 0.005(4) 0.009(4) 0.013(4)
O67 0.044(7) 0.057(7) 0.045(7) 0.029(6) 0.020(6) -0.005(6)
O68 0.045(7) 0.032(6) 0.048(7) 0.022(5) 0.010(6) 0.016(5)
O69 0.066(8) 0.037(7) 0.060(8) 0.015(6) -0.002(6) 0.020(6)
O70 0.089(9) 0.081(9) 0.071(8) 0.020(7) 0.023(7) 0.012(7)
O71 0.046(7) 0.041(7) 0.038(7) 0.016(6) 0.006(6) 0.008(5)
O72 0.065(8) 0.042(7) 0.033(6) 0.006(5) 0.038(6) 0.000(6)
O73 0.031(7) 0.050(7) 0.042(7) 0.026(6) 0.014(5) 0.009(5)
O74 0.043(7) 0.071(8) 0.035(7) 0.030(6) 0.013(6) 0.001(6)
O75 0.039(7) 0.035(6) 0.041(7) 0.011(5) 0.019(6) 0.005(5)
O76 0.038(7) 0.036(6) 0.031(6) 0.016(5) 0.018(5) 0.005(5)
O77 0.054(7) 0.050(7) 0.046(7) 0.015(6) 0.006(6) 0.019(6)
O78 0.050(7) 0.042(7) 0.044(7) 0.021(6) 0.006(6) 0.004(6)
O79 0.067(8) 0.043(7) 0.048(7) 0.008(6) 0.011(6) -0.003(6)
O80 0.063(8) 0.062(8) 0.060(8) 0.020(7) 0.007(6) 0.004(6)
O81 0.028(6) 0.039(6) 0.025(6) 0.013(5) 0.003(5) 0.008(5)
O82 0.041(7) 0.044(7) 0.042(7) 0.013(6) 0.017(6) -0.002(5)
O83 0.038(7) 0.032(6) 0.025(6) 0.014(5) 0.017(5) 0.014(5)
O84 0.051(7) 0.053(7) 0.039(7) 0.021(6) 0.017(6) 0.008(6)
O85 0.038(7) 0.024(6) 0.035(6) 0.003(5) -0.003(5) 0.006(5)
O86 0.045(7) 0.036(6) 0.038(7) 0.011(6) 0.002(6) 0.007(5)
O87 0.049(7) 0.033(6) 0.039(7) 0.003(5) 0.006(6) 0.020(6)
O88 0.043(7) 0.040(7) 0.023(6) 0.013(5) -0.006(5) 0.006(6)
O89 0.037(7) 0.031(6) 0.034(6) 0.014(5) 0.001(5) 0.006(5)
O90 0.032(6) 0.034(6) 0.020(6) 0.006(5) 0.007(5) 0.000(5)
O91 0.051(7) 0.066(8) 0.038(7) 0.012(6) 0.012(6) 0.007(6)
O92 0.049(7) 0.030(6) 0.044(7) 0.012(6) 0.000(6) 0.003(5)
O93 0.048(7) 0.058(7) 0.036(7) 0.024(6) 0.005(6) 0.024(6)
O94 0.033(7) 0.044(7) 0.051(7) 0.027(6) 0.012(6) 0.008(5)
O95 0.044(7) 0.030(6) 0.044(7) 0.008(6) 0.007(6) -0.008(5)
O96 0.044(7) 0.053(7) 0.037(7) 0.017(6) -0.001(6) 0.006(6)
O97 0.048(7) 0.025(6) 0.036(6) 0.017(5) 0.005(6) 0.011(5)
O98 0.032(6) 0.035(6) 0.020(6) 0.001(5) 0.006(5) 0.004(5)
O99 0.035(6) 0.043(6) 0.014(6) 0.009(5) 0.007(5) -0.006(5)
O100 0.042(7) 0.031(6) 0.034(6) 0.001(5) -0.002(5) 0.008(5)
O101 0.033(6) 0.030(6) 0.027(6) 0.005(5) 0.018(5) -0.009(5)
O102 0.041(7) 0.030(6) 0.027(6) 0.009(5) 0.003(5) 0.004(5)
O103 0.030(4) 0.015(4) 0.026(4) 0.003(3) 0.004(3) 0.012(3)
O104 0.044(7) 0.046(7) 0.042(7) 0.018(6) 0.016(6) 0.016(6)
O105 0.035(6) 0.028(6) 0.005(5) 0.008(4) 0.003(5) -0.003(5)
O106 0.039(7) 0.033(6) 0.045(7) 0.022(5) 0.010(5) -0.002(5)
O107 0.028(6) 0.038(6) 0.018(6) 0.010(5) 0.011(5) 0.008(5)
O108 0.026(6) 0.029(6) 0.027(6) 0.011(5) 0.004(5) 0.010(5)
O109 0.032(6) 0.046(6) 0.018(6) 0.012(5) 0.007(5) 0.011(5)
O110 0.047(7) 0.046(7) 0.030(6) 0.020(5) 0.008(5) 0.001(5)
O111 0.016(6) 0.032(6) 0.018(6) 0.008(5) -0.001(5) 0.002(5)
O112 0.051(7) 0.043(7) 0.033(6) 0.012(5) 0.014(6) 0.007(6)
O113 0.034(7) 0.050(7) 0.037(7) 0.022(6) 0.015(5) 0.005(5)
O114 0.037(7) 0.038(6) 0.032(6) 0.016(5) 0.013(5) 0.016(5)
O115 0.046(7) 0.065(7) 0.031(6) 0.020(6) 0.015(6) 0.015(6)
O116 0.043(7) 0.026(6) 0.032(6) -0.001(5) 0.006(5) -0.005(5)
O117 0.028(6) 0.039(7) 0.041(7) 0.016(5) 0.005(5) 0.016(5)
O118 0.050(7) 0.028(6) 0.033(6) 0.011(5) -0.001(5) 0.005(5)
O119 0.047(7) 0.013(5) 0.022(6) 0.006(5) 0.014(5) -0.010(5)
C1 0.037(9) 0.051(9) 0.058(9) 0.015(8) 0.016(8) -0.006(7)
C2 0.050(9) 0.030(8) 0.042(9) 0.019(7) 0.019(7) 0.003(7)
C3 0.041(9) 0.040(9) 0.038(9) 0.017(7) -0.005(7) -0.006(7)
C4 0.046(9) 0.062(10) 0.044(9) 0.018(8) 0.016(8) -0.002(7)
C5 0.056(10) 0.053(9) 0.059(10) 0.021(8) -0.006(8) 0.013(8)
C6 0.031(8) 0.024(8) 0.028(8) 0.016(6) 0.003(7) 0.003(6)
C7 0.028(6) 0.022(5) 0.023(5) 0.013(4) 0.004(4) 0.007(4)
C8 0.041(9) 0.042(9) 0.040(9) 0.012(7) 0.009(7) 0.018(7)
C9 0.070(11) 0.068(10) 0.075(11) 0.013(8) 0.018(8) 0.017(8)
C10 0.077(11) 0.063(10) 0.067(10) 0.039(8) 0.007(8) 0.012(8)
C11 0.046(9) 0.049(9) 0.040(9) 0.010(7) 0.009(7) 0.004(7)
C12 0.083(12) 0.083(11) 0.093(12) 0.025(9) 0.016(8) 0.029(9)
C13 0.092(12) 0.077(11) 0.085(11) 0.031(9) 0.027(9) 0.009(8)
C14 0.044(9) 0.052(9) 0.029(8) 0.013(7) 0.013(7) 0.008(7)
C15 0.048(9) 0.049(9) 0.037(9) 0.017(7) 0.010(7) 0.017(8)
C16 0.041(9) 0.043(9) 0.039(9) -0.003(7) 0.008(7) 0.003(7)
C17 0.063(10) 0.064(10) 0.066(10) 0.015(8) 0.018(8) 0.011(8)
C18 0.034(9) 0.051(9) 0.041(9) 0.002(7) 0.019(7) 0.006(7)
C19 0.060(10) 0.046(9) 0.039(9) -0.003(7) 0.028(8) 0.012(8)
C20 0.070(11) 0.080(11) 0.071(11) 0.018(8) 0.029(8) 0.015(8)
C21 0.067(11) 0.074(11) 0.072(11) 0.024(8) 0.016(8) 0.011(8)
C22 0.038(9) 0.045(9) 0.038(9) 0.012(7) 0.015(7) 0.003(7)
C23 0.042(9) 0.037(8) 0.034(8) 0.009(7) 0.007(7) 0.008(7)
C24 0.043(9) 0.042(9) 0.035(9) 0.008(7) 0.007(7) 0.007(7)
C25 0.053(10) 0.055(9) 0.046(9) 0.020(7) 0.032(7) 0.011(7)
C26 0.065(10) 0.057(10) 0.060(10) 0.017(8) 0.010(8) 0.019(8)
C27 0.064(10) 0.060(10) 0.076(11) 0.025(8) 0.020(8) 0.012(8)
C28 0.055(10) 0.056(9) 0.047(9) 0.012(8) 0.011(8) 0.014(8)
C29 0.042(9) 0.035(8) 0.027(8) 0.014(7) -0.001(7) -0.002(7)
C30 0.033(9) 0.038(9) 0.047(9) 0.010(7) 0.011(7) 0.006(7)
C31 0.057(10) 0.057(10) 0.031(9) 0.009(7) 0.019(8) 0.002(8)
C32 0.044(9) 0.038(8) 0.029(8) 0.023(7) 0.000(7) 0.006(7)
C33 0.066(11) 0.081(11) 0.068(10) 0.030(8) 0.015(8) 0.023(8)
C34 0.032(9) 0.029(8) 0.046(9) -0.001(7) 0.008(7) 0.004(7)
C35 0.039(9) 0.045(9) 0.052(9) 0.016(7) 0.019(7) 0.020(7)
C36 0.079(11) 0.076(11) 0.080(11) 0.011(8) 0.031(9) 0.029(9)
C37 0.060(10) 0.052(9) 0.053(10) 0.017(8) 0.018(8) 0.006(8)
C38 0.030(9) 0.038(8) 0.045(9) 0.009(7) 0.015(7) 0.006(7)
C39 0.044(9) 0.041(9) 0.037(9) -0.002(7) 0.014(7) 0.014(7)
C40 0.058(10) 0.033(9) 0.047(9) -0.003(7) 0.014(8) -0.001(8)
C41 0.046(9) 0.054(9) 0.050(9) 0.024(8) 0.011(7) 0.011(7)
C42 0.050(10) 0.066(10) 0.050(9) 0.019(8) 0.012(8) 0.027(8)
C43 0.056(10) 0.063(10) 0.068(10) 0.032(8) 0.023(8) 0.012(8)
C44 0.059(10) 0.066(10) 0.064(10) 0.028(8) 0.003(8) 0.019(8)
C45 0.054(10) 0.061(10) 0.056(10) 0.025(8) 0.003(8) 0.011(8)
C46 0.057(10) 0.045(9) 0.035(9) 0.028(7) 0.006(7) 0.007(7)
C47 0.040(9) 0.045(9) 0.047(9) 0.010(7) 0.018(8) 0.004(7)
C48 0.055(10) 0.043(9) 0.042(9) 0.019(7) 0.012(8) 0.006(8)
C49 0.064(10) 0.058(9) 0.042(9) 0.018(7) 0.009(7) 0.029(8)
C50 0.020(8) 0.047(9) 0.040(9) 0.007(7) 0.015(7) 0.005(7)
C51 0.049(10) 0.059(10) 0.053(10) 0.007(8) 0.013(8) 0.023(8)
C52 0.084(11) 0.079(11) 0.084(11) 0.005(8) 0.024(9) 0.028(9)
C53 0.086(12) 0.088(11) 0.076(11) 0.016(9) 0.028(9) 0.024(9)
C54 0.053(10) 0.042(9) 0.050(9) 0.016(7) 0.016(8) 0.020(7)
C55 0.046(9) 0.044(9) 0.052(9) 0.019(7) 0.014(8) 0.014(7)
C56 0.041(9) 0.043(9) 0.038(9) 0.011(7) 0.017(8) 0.001(7)
C57 0.044(9) 0.041(9) 0.047(9) 0.013(7) 0.005(7) 0.022(7)
C58 0.028(8) 0.022(8) 0.036(8) 0.000(7) 0.003(7) -0.001(7)
C59 0.050(10) 0.058(9) 0.049(9) 0.023(8) 0.002(7) 0.014(7)
C60 0.043(9) 0.039(9) 0.044(9) 0.019(7) 0.016(7) 0.007(7)
C61 0.062(11) 0.081(11) 0.082(11) 0.027(8) 0.021(8) 0.017(8)
C62 0.052(10) 0.047(9) 0.040(9) 0.003(7) 0.017(8) 0.012(8)
C63 0.061(10) 0.051(9) 0.040(9) 0.016(7) 0.012(7) 0.010(7)
C64 0.046(9) 0.028(8) 0.038(9) 0.004(7) 0.009(7) 0.019(7)
C65 0.050(9) 0.046(9) 0.051(9) 0.030(7) 0.022(7) 0.011(7)
C66 0.024(5) 0.032(5) 0.026(5) -0.005(4) 0.003(4) 0.001(4)
C67 0.067(11) 0.079(11) 0.080(11) 0.010(8) 0.016(8) 0.010(8)
C68 0.053(9) 0.039(9) 0.045(9) 0.006(7) 0.018(8) 0.018(7)
C69 0.067(11) 0.084(11) 0.074(11) 0.017(8) 0.020(8) 0.022(8)
C70 0.039(9) 0.042(9) 0.039(9) 0.020(7) 0.014(7) 0.011(7)
C71 0.052(9) 0.055(9) 0.042(9) 0.026(7) 0.020(7) 0.007(7)
C72 0.047(9) 0.035(8) 0.022(8) -0.003(7) 0.019(7) 0.006(7)
C73 0.102(12) 0.102(12) 0.090(12) 0.030(9) 0.029(9) 0.025(9)
C74 0.054(10) 0.045(9) 0.041(9) 0.008(8) 0.001(8) 0.008(8)
C75 0.047(9) 0.055(9) 0.048(9) 0.005(7) 0.017(7) 0.021(8)
C76 0.062(10) 0.055(10) 0.056(10) 0.013(8) 0.011(8) 0.016(8)
C77 0.041(9) 0.036(8) 0.043(9) 0.000(7) 0.012(7) 0.011(7)
C78 0.032(9) 0.037(8) 0.025(8) 0.007(7) 0.010(7) 0.025(7)
C79 0.063(10) 0.064(10) 0.055(10) 0.024(8) -0.003(8) 0.018(8)
C80 0.063(11) 0.073(11) 0.068(11) 0.022(9) 0.017(8) 0.011(8)
C81 0.053(10) 0.059(10) 0.061(10) 0.017(8) 0.024(8) 0.008(7)
C82 0.036(9) 0.045(9) 0.028(8) -0.007(7) 0.013(7) 0.006(7)
C83 0.071(11) 0.065(10) 0.064(10) 0.023(8) 0.009(8) 0.017(8)
C84 0.071(11) 0.068(10) 0.054(10) 0.016(8) 0.021(8) 0.013(8)
C85 0.075(11) 0.086(11) 0.081(11) 0.018(9) 0.026(9) 0.009(8)
C86 0.034(9) 0.054(9) 0.038(9) 0.008(7) 0.018(7) 0.017(7)
C87 0.062(10) 0.065(10) 0.050(9) 0.024(8) 0.014(8) 0.020(8)
C88 0.038(9) 0.030(8) 0.029(8) 0.011(7) 0.012(7) -0.008(7)
C89 0.076(11) 0.076(11) 0.077(11) 0.020(8) 0.030(8) 0.014(8)
C90 0.056(10) 0.051(9) 0.042(9) 0.018(8) 0.017(8) 0.010(8)
C91 0.048(9) 0.042(9) 0.039(9) 0.012(7) 0.012(7) 0.009(7)
C92 0.034(8) 0.034(8) 0.027(8) 0.018(7) 0.008(7) 0.004(7)
C93 0.085(12) 0.084(11) 0.086(11) 0.024(9) 0.021(8) 0.022(8)
C94 0.053(10) 0.058(10) 0.041(9) 0.015(8) 0.018(8) 0.005(8)
C95 0.043(9) 0.051(9) 0.053(9) 0.010(7) 0.019(7) 0.013(7)
C96 0.038(9) 0.041(9) 0.032(8) 0.004(7) -0.012(7) 0.018(7)
C98 0.028(8) 0.036(8) 0.034(8) 0.015(7) 0.008(7) 0.010(7)
C99 0.057(10) 0.051(9) 0.054(9) 0.021(8) 0.013(8) 0.002(7)
C100 0.053(10) 0.059(10) 0.039(9) 0.008(8) 0.012(8) 0.004(8)
C101 0.049(9) 0.061(10) 0.048(9) 0.007(7) 0.026(8) 0.004(7)
C102 0.038(9) 0.040(9) 0.037(9) 0.012(7) 0.013(7) -0.004(7)
C103 0.044(9) 0.033(8) 0.040(9) 0.016(7) 0.004(7) 0.014(7)
C104 0.049(10) 0.055(9) 0.048(9) 0.018(8) 0.006(8) 0.004(8)
C105 0.040(9) 0.049(9) 0.049(9) 0.012(7) 0.020(7) 0.014(7)
C106 0.044(9) 0.061(10) 0.043(9) 0.013(8) 0.034(8) 0.010(8)
C107 0.098(12) 0.095(12) 0.086(12) 0.022(9) 0.033(9) 0.018(9)
C108 0.048(10) 0.051(9) 0.051(9) 0.020(8) 0.005(8) 0.007(8)
C109 0.065(10) 0.070(10) 0.065(10) 0.027(8) 0.015(8) 0.000(8)
C110 0.058(10) 0.047(9) 0.050(9) 0.030(8) 0.009(8) 0.006(7)
C111 0.049(9) 0.055(9) 0.030(8) 0.007(7) 0.025(7) 0.015(7)
C112 0.042(9) 0.047(9) 0.031(8) 0.021(7) 0.011(7) 0.009(7)
C113 0.119(14) 0.105(13) 0.114(13) 0.031(9) 0.018(9) 0.038(9)
C114 0.060(10) 0.060(10) 0.067(10) 0.011(8) 0.010(8) 0.015(8)
C115 0.048(9) 0.045(9) 0.044(9) 0.016(7) 0.022(7) 0.005(7)
C116 0.042(9) 0.044(9) 0.034(9) 0.009(7) 0.011(7) 0.003(7)
C117 0.034(8) 0.031(8) 0.040(8) 0.011(7) 0.013(7) 0.007(7)
C118 0.049(9) 0.038(9) 0.052(9) 0.007(7) 0.017(7) 0.011(7)
C119 0.079(12) 0.093(11) 0.094(12) 0.042(9) 0.021(8) 0.022(9)
C120 0.069(11) 0.065(10) 0.065(10) 0.021(8) 0.020(8) 0.009(8)
C121 0.045(9) 0.050(9) 0.043(9) 0.022(8) 0.000(7) 0.003(7)
C122 0.038(9) 0.047(9) 0.027(8) 0.020(7) 0.000(7) 0.012(7)
C123 0.081(11) 0.077(11) 0.077(11) 0.024(8) 0.023(8) 0.026(8)
C124 0.070(10) 0.055(10) 0.059(10) 0.032(8) 0.016(8) 0.014(8)
C125 0.079(11) 0.068(11) 0.081(11) 0.012(8) 0.020(8) 0.007(8)
C126 0.074(11) 0.063(10) 0.054(10) 0.030(8) 0.024(8) 0.007(8)
C127 0.048(9) 0.047(9) 0.030(8) 0.020(7) 0.004(7) 0.000(7)
C128 0.035(9) 0.032(8) 0.040(9) 0.015(7) 0.005(7) -0.001(7)
C129 0.051(9) 0.055(9) 0.051(9) 0.019(7) 0.022(7) 0.021(7)
C130 0.045(9) 0.035(8) 0.040(9) 0.021(7) 0.004(7) 0.007(7)
C131 0.049(9) 0.054(9) 0.038(9) 0.018(7) 0.007(7) 0.019(7)
C132 0.023(8) 0.051(9) 0.031(8) 0.008(7) 0.003(7) -0.003(7)
C133 0.051(9) 0.035(9) 0.055(9) 0.003(7) 0.020(7) 0.016(7)
C134 0.019(8) 0.028(8) 0.023(8) 0.007(6) 0.007(7) -0.007(6)
C135 0.072(11) 0.068(10) 0.072(10) 0.037(8) 0.026(8) 0.014(8)
C136 0.049(10) 0.054(10) 0.064(10) 0.023(8) 0.011(8) 0.005(8)
C137 0.054(10) 0.059(10) 0.054(10) 0.011(8) 0.021(8) 0.015(8)
C138 0.048(9) 0.047(9) 0.037(9) 0.019(8) 0.008(7) 0.005(7)
C139 0.035(8) 0.033(8) 0.021(8) 0.010(6) 0.015(7) 0.009(7)
C140 0.029(9) 0.034(8) 0.044(9) 0.012(7) 0.003(7) 0.007(7)

loop_
_atom_type_symbol
_atom_type_description
_atom_type_scat_dispersion_real
_atom_type_scat_dispersion_imag
_atom_type_scat_source
C C 0.0033 0.0016 'International Tables Vol C Tables 4.2.6.8 and 6.1.1.4'
H H 0.0000 0.0000 'International Tables Vol C Tables 4.2.6.8 and 6.1.1.4'
O O 0.0106 0.0060 'International Tables Vol C Tables 4.2.6.8 and 6.1.1.4'
Yb Yb -0.3850 5.5486 'International Tables Vol C Tables 4.2.6.8 and 6.1.1.4'

loop_
_citation_id
_citation_doi
_citation_year
1 10.1039/C9TC04821A 2019

loop_
_geom_angle_atom_site_label_1
_geom_angle_atom_site_label_2
_geom_angle_atom_site_label_3
_geom_angle
_geom_angle_site_symmetry_1
_geom_angle_site_symmetry_3
O11 Yb1 O2 72.2(4) . .
O11 Yb1 O23 137.7(4) . .
O2 Yb1 O23 136.1(4) . .
O11 Yb1 O17 111.1(4) . .
O2 Yb1 O17 134.2(4) . .
O23 Yb1 O17 73.3(4) . .
O11 Yb1 O99 69.5(4) . .
O2 Yb1 O99 138.6(4) . .
O23 Yb1 O99 71.4(4) . .
O17 Yb1 O99 75.7(4) . .
O11 Yb1 O100 83.2(4) . .
O2 Yb1 O100 89.7(4) . .
O23 Yb1 O100 69.3(4) . .
O17 Yb1 O100 135.9(4) . .
O99 Yb1 O100 70.9(4) . .
O11 Yb1 O18 76.9(4) . .
O2 Yb1 O18 85.3(4) . .
O23 Yb1 O18 126.3(4) . .
O17 Yb1 O18 53.7(4) . .
O99 Yb1 O18 100.6(4) . .
O100 Yb1 O18 160.0(4) . .
O11 Yb1 O15 140.3(4) . .
O2 Yb1 O15 75.5(4) . .
O23 Yb1 O15 82.0(4) . .
O17 Yb1 O15 76.4(4) . .
O99 Yb1 O15 145.8(4) . .
O100 Yb1 O15 119.5(4) . .
O18 Yb1 O15 77.9(4) . .
O11 Yb1 O16 131.0(4) . .
O2 Yb1 O16 68.3(4) . .
O23 Yb1 O16 68.2(4) . .
O17 Yb1 O16 117.0(4) . .
O99 Yb1 O16 130.5(4) . .
O100 Yb1 O16 68.9(4) . .
O18 Yb1 O16 126.1(4) . .
O15 Yb1 O16 50.9(4) . .
O11 Yb1 C62 93.4(5) . .
O2 Yb1 C62 110.7(6) . .
O23 Yb1 C62 100.0(6) . .
O17 Yb1 C62 26.8(5) . .
O99 Yb1 C62 86.9(5) . .
O100 Yb1 C62 157.3(5) . .
O18 Yb1 C62 26.9(5) . .
O15 Yb1 C62 76.8(5) . .
O16 Yb1 C62 127.0(5) . .
O11 Yb1 C58 141.7(5) . .
O2 Yb1 C58 69.5(5) . .
O23 Yb1 C58 74.2(5) . .
O17 Yb1 C58 96.9(5) . .
O99 Yb1 C58 145.6(4) . .
O100 Yb1 C58 94.8(5) . .
O18 Yb1 C58 101.5(5) . .
O15 Yb1 C58 24.9(4) . .
O16 Yb1 C58 26.0(4) . .
C62 Yb1 C58 101.4(6) . .
O11 Yb1 Yb2 95.3(3) . .
O2 Yb1 Yb2 131.5(3) . .
O23 Yb1 Yb2 43.0(3) . .
O17 Yb1 Yb2 94.3(3) . .
O99 Yb1 Yb2 40.7(2) . .
O100 Yb1 Yb2 41.8(3) . .
O18 Yb1 Yb2 138.6(3) . .
O15 Yb1 Yb2 123.6(3) . .
O16 Yb1 Yb2 89.8(3) . .
C62 Yb1 Yb2 116.9(5) . .
C58 Yb1 Yb2 108.6(4) . .
O25 Yb2 O99 87.2(4) . .
O25 Yb2 O100 150.0(4) . .
O99 Yb2 O100 71.6(4) . .
O25 Yb2 O21 76.3(4) . .
O99 Yb2 O21 68.5(4) . .
O100 Yb2 O21 76.3(4) . .
O25 Yb2 O20 136.3(4) . .
O99 Yb2 O20 135.5(4) . .
O100 Yb2 O20 70.3(4) . .
O21 Yb2 O20 122.3(4) . .
O25 Yb2 O19 84.1(4) . .
O99 Yb2 O19 162.3(4) . .
O100 Yb2 O19 121.6(4) . .
O21 Yb2 O19 123.8(4) . .
O20 Yb2 O19 52.3(4) . .
O25 Yb2 O23 125.4(4) . .
O99 Yb2 O23 70.7(4) . .
O100 Yb2 O23 68.0(4) . .
O21 Yb2 O23 132.2(4) . .
O20 Yb2 O23 74.1(4) . .
O19 Yb2 O23 102.1(4) . .
O25 Yb2 O24 77.4(4) . .
O99 Yb2 O24 83.4(4) . .
O100 Yb2 O24 119.3(4) . .
O21 Yb2 O24 142.0(4) . .
O20 Yb2 O24 95.7(4) . .
O19 Yb2 O24 79.7(4) . .
O23 Yb2 O24 51.5(4) . .
O25 Yb2 O115 87.3(4) . .
O99 Yb2 O115 120.2(4) . .
O100 Yb2 O115 85.5(4) . .
O21 Yb2 O115 52.4(4) . .
O20 Yb2 O115 78.9(4) . .
O19 Yb2 O115 74.8(4) . .
O23 Yb2 O115 147.1(4) . .
O24 Yb2 O115 151.5(4) . .
O25 Yb2 C64 101.9(5) . .
O99 Yb2 C64 76.0(5) . .
O100 Yb2 C64 93.5(5) . .
O21 Yb2 C64 144.5(5) . .
O20 Yb2 C64 84.0(5) . .
O19 Yb2 C64 90.7(5) . .
O23 Yb2 C64 25.6(4) . .
O24 Yb2 C64 26.0(5) . .
O115 Yb2 C64 162.2(5) . .
O25 Yb2 C66 81.7(4) . .
O99 Yb2 C66 94.6(4) . .
O100 Yb2 C66 79.2(4) . .
O21 Yb2 C66 26.6(4) . .
O20 Yb2 C66 100.2(4) . .
O19 Yb2 C66 99.3(4) . .
O23 Yb2 C66 146.8(4) . .
O24 Yb2 C66 159.1(4) . .
O115 Yb2 C66 25.8(4) . .
C64 Yb2 C66 169.7(5) . .
O25 Yb2 C60 109.3(5) . .
O99 Yb2 C60 159.2(5) . .
O100 Yb2 C60 96.7(5) . .
O21 Yb2 C60 126.6(5) . .
O20 Yb2 C60 27.0(5) . .
O19 Yb2 C60 25.3(4) . .
O23 Yb2 C60 89.1(5) . .
O24 Yb2 C60 87.9(5) . .
O115 Yb2 C60 74.5(5) . .
C64 Yb2 C60 87.9(5) . .
C66 Yb2 C60 100.1(5) . .
O99 Yb3 O98 118.7(4) . 2_656
O99 Yb3 O21 71.5(4) . .
O98 Yb3 O21 75.1(4) 2_656 .
O99 Yb3 O27 148.7(4) . .
O98 Yb3 O27 78.1(4) 2_656 .
O21 Yb3 O27 89.8(4) . .
O99 Yb3 O95 75.9(4) . .
O98 Yb3 O95 144.9(4) 2_656 .
O21 Yb3 O95 138.5(4) . .
O27 Yb3 O95 106.1(4) . .
O99 Yb3 O11 70.4(4) . .
O98 Yb3 O11 74.6(4) 2_656 .
O21 Yb3 O11 109.4(4) . .
O27 Yb3 O11 140.7(4) . .
O95 Yb3 O11 82.1(4) . .
O99 Yb3 O101 80.7(4) . .
O98 Yb3 O101 137.9(4) 2_656 .
O21 Yb3 O101 77.3(4) . .
O27 Yb3 O101 70.7(4) . .
O95 Yb3 O101 72.7(4) . .
O11 Yb3 O101 145.5(4) . .
O99 Yb3 O1 129.6(4) . .
O98 Yb3 O1 72.9(4) 2_656 .
O21 Yb3 O1 147.6(4) . .
O27 Yb3 O1 79.0(4) . .
O95 Yb3 O1 73.8(4) . .
O11 Yb3 O1 66.3(4) . .
O101 Yb3 O1 125.4(4) . .
O99 Yb3 Yb1 35.8(3) . .
O98 Yb3 Yb1 93.4(3) 2_656 .
O21 Yb3 Yb1 86.3(3) . .
O27 Yb3 Yb1 171.3(3) . .
O95 Yb3 Yb1 81.8(3) . .
O11 Yb3 Yb1 35.3(3) . .
O101 Yb3 Yb1 115.9(3) . .
O1 Yb3 Yb1 100.2(3) . .
O99 Yb3 Yb2 34.7(3) . .
O98 Yb3 Yb2 97.4(3) 2_656 .
O21 Yb3 Yb2 36.9(3) . .
O27 Yb3 Yb2 123.4(3) . .
O95 Yb3 Yb2 107.9(3) . .
O11 Yb3 Yb2 88.0(3) . .
O101 Yb3 Yb2 78.1(3) . .
O1 Yb3 Yb2 154.0(3) . .
Yb1 Yb3 Yb2 55.51(2) . .
O99 Yb3 Yb5 115.2(3) . .
O98 Yb3 Yb5 111.9(3) 2_656 .
O21 Yb3 Yb5 86.0(3) . .
O27 Yb3 Yb5 36.4(3) . .
O95 Yb3 Yb5 85.3(3) . .
O11 Yb3 Yb5 164.5(3) . .
O101 Yb3 Yb5 34.7(3) . .
O1 Yb3 Yb5 101.4(3) . .
Yb1 Yb3 Yb5 150.56(3) . .
Yb2 Yb3 Yb5 104.58(3) . .
O99 Yb3 Yb4 76.3(3) . .
O98 Yb3 Yb4 164.3(3) 2_656 .
O21 Yb3 Yb4 107.9(3) . .
O27 Yb3 Yb4 86.5(3) . .
O95 Yb3 Yb4 38.2(3) . .
O11 Yb3 Yb4 117.3(3) . .
O101 Yb3 Yb4 34.5(2) . .
O1 Yb3 Yb4 101.7(3) . .
Yb1 Yb3 Yb4 102.09(3) . .
Yb2 Yb3 Yb4 93.39(3) . .
Yb5 Yb3 Yb4 53.96(2) . .
O102 Yb4 O4 137.4(5) . .
O102 Yb4 O101 69.2(4) . .
O4 Yb4 O101 91.5(4) . .
O102 Yb4 O32 75.7(4) . .
O4 Yb4 O32 132.8(5) . .
O101 Yb4 O32 135.7(5) . .
O102 Yb4 O22 70.6(4) . .
O4 Yb4 O22 70.1(4) . .
O101 Yb4 O22 84.8(4) . .
O32 Yb4 O22 108.2(4) . .
O102 Yb4 O96 145.2(4) . .
O4 Yb4 O96 77.4(5) . .
O101 Yb4 O96 120.5(4) . .
O32 Yb4 O96 76.8(4) . .
O22 Yb4 O96 139.3(4) . .
O102 Yb4 O31 102.4(4) . .
O4 Yb4 O31 83.1(5) . .
O101 Yb4 O31 160.4(4) . .
O32 Yb4 O31 52.9(5) . .
O22 Yb4 O31 75.6(4) . .
O96 Yb4 O31 76.8(4) . .
O102 Yb4 O33 73.1(4) . .
O4 Yb4 O33 136.2(4) . .
O101 Yb4 O33 69.0(4) . .
O32 Yb4 O33 75.6(5) . .
O22 Yb4 O33 140.9(4) . .
O96 Yb4 O33 79.8(4) . .
O31 Yb4 O33 126.8(5) . .
O102 Yb4 O95 130.9(4) . .
O4 Yb4 O95 69.2(4) . .
O101 Yb4 O95 70.2(4) . .
O32 Yb4 O95 119.1(4) . .
O22 Yb4 O95 131.1(4) . .
O96 Yb4 O95 51.0(4) . .
O31 Yb4 O95 124.2(4) . .
O33 Yb4 O95 67.4(4) . .
O102 Yb4 C74 89.5(5) . .
O4 Yb4 C74 108.0(6) . .
O101 Yb4 C74 158.2(6) . .
O32 Yb4 C74 26.5(5) . .
O22 Yb4 C74 92.5(6) . .
O96 Yb4 C74 74.6(5) . .
O31 Yb4 C74 26.4(5) . .
O33 Yb4 C74 101.2(6) . .
O95 Yb4 C74 125.3(5) . .
O102 Yb4 C72 144.7(5) . .
O4 Yb4 C72 72.0(5) . .
O101 Yb4 C72 96.1(5) . .
O32 Yb4 C72 97.3(5) . .
O22 Yb4 C72 142.2(5) . .
O96 Yb4 C72 24.7(4) . .
O31 Yb4 C72 100.1(5) . .
O33 Yb4 C72 71.7(5) . .
O95 Yb4 C72 26.3(4) . .
C74 Yb4 C72 99.2(6) . .
O102 Yb4 Yb5 39.9(3) . .
O4 Yb4 Yb5 132.8(3) . .
O101 Yb4 Yb5 41.3(3) . .
O32 Yb4 Yb5 94.4(4) . .
O22 Yb4 Yb5 97.2(3) . .
O96 Yb4 Yb5 123.1(3) . .
O31 Yb4 Yb5 139.4(4) . .
O33 Yb4 Yb5 44.2(3) . .
O95 Yb4 Yb5 91.0(3) . .
C74 Yb4 Yb5 118.1(5) . .
C72 Yb4 Yb5 108.3(4) . .
O102 Yb5 O101 69.6(4) . .
O102 Yb5 O35 88.7(4) . .
O101 Yb5 O35 149.8(4) . .
O102 Yb5 O30 69.1(4) . .
O101 Yb5 O30 76.2(4) . .
O35 Yb5 O30 76.6(4) . .
O102 Yb5 O29 120.2(4) . .
O101 Yb5 O29 86.5(4) . .
O35 Yb5 O29 86.9(4) . .
O30 Yb5 O29 51.9(4) . .
O102 Yb5 O28 163.1(4) . .
O101 Yb5 O28 121.7(4) . .
O35 Yb5 O28 84.6(4) . .
O30 Yb5 O28 123.8(4) . .
O29 Yb5 O28 74.9(4) . .
O102 Yb5 O27 133.3(4) . .
O101 Yb5 O27 69.1(4) . .
O35 Yb5 O27 137.4(4) . .
O30 Yb5 O27 119.5(4) . .
O29 Yb5 O27 77.5(4) . .
O28 Yb5 O27 53.2(4) . .
O102 Yb5 O34 84.8(4) . .
O101 Yb5 O34 118.9(4) . .
O35 Yb5 O34 77.8(4) . .
O30 Yb5 O34 143.5(4) . .
O29 Yb5 O34 150.6(4) . .
O28 Yb5 O34 78.7(4) . .
O27 Yb5 O34 97.0(4) . .
O102 Yb5 O33 72.5(4) . .
O101 Yb5 O33 68.4(4) . .
O35 Yb5 O33 125.9(4) . .
O30 Yb5 O33 134.7(4) . .
O29 Yb5 O33 146.5(4) . .
O28 Yb5 O33 99.1(4) . .
O27 Yb5 O33 73.1(4) . .
O34 Yb5 O33 50.9(4) . .
O102 Yb5 C70 156.5(5) . .
O101 Yb5 C70 94.4(5) . .
O35 Yb5 C70 111.9(5) . .
O30 Yb5 C70 125.2(5) . .
O29 Yb5 C70 74.0(5) . .
O28 Yb5 C70 27.5(5) . .
O27 Yb5 C70 25.7(4) . .
O34 Yb5 C70 88.5(5) . .
O33 Yb5 C70 85.8(5) . .
O102 Yb5 C78 94.7(5) . .
O101 Yb5 C78 79.1(4) . .
O35 Yb5 C78 82.3(5) . .
O30 Yb5 C78 26.3(4) . .
O29 Yb5 C78 25.7(4) . .
O28 Yb5 C78 99.7(5) . .
O27 Yb5 C78 97.7(4) . .
O34 Yb5 C78 160.1(5) . .
O33 Yb5 C78 147.4(5) . .
C70 Yb5 C78 99.1(5) . .
O102 Yb5 C76 77.1(5) . .
O101 Yb5 C76 93.7(6) . .
O35 Yb5 C76 101.7(6) . .
O30 Yb5 C76 146.2(5) . .
O29 Yb5 C76 161.2(5) . .
O28 Yb5 C76 89.1(6) . .
O27 Yb5 C76 85.0(5) . .
O34 Yb5 C76 25.3(5) . .
O33 Yb5 C76 25.6(5) . .
C70 Yb5 C76 87.3(6) . .
C78 Yb5 C76 170.7(6) . .
O26 Yb6 O102 116.9(4) . .
O26 Yb6 O39 79.2(4) . .
O102 Yb6 O39 151.9(4) . .
O26 Yb6 O37 145.9(5) . .
O102 Yb6 O37 76.2(4) . .
O39 Yb6 O37 103.9(4) . .
O26 Yb6 O30 76.6(4) . .
O102 Yb6 O30 69.7(4) . .
O39 Yb6 O30 94.0(4) . .
O37 Yb6 O30 135.7(4) . .
O26 Yb6 O103 137.9(4) . .
O102 Yb6 O103 81.6(4) . .
O39 Yb6 O103 72.0(4) . .
O37 Yb6 O103 72.3(4) . .
O30 Yb6 O103 75.6(4) . .
O26 Yb6 O22 73.3(4) . .
O102 Yb6 O22 70.9(4) . .
O39 Yb6 O22 137.2(4) . .
O37 Yb6 O22 83.1(4) . .
O30 Yb6 O22 110.3(4) . .
O103 Yb6 O22 146.8(4) . .
O26 Yb6 O3 74.1(4) . .
O102 Yb6 O3 127.3(4) . .
O39 Yb6 O3 77.9(4) . .
O37 Yb6 O3 73.5(4) . .
O30 Yb6 O3 150.6(4) . .
O103 Yb6 O3 126.5(4) . .
O22 Yb6 O3 63.5(4) . .
O26 Yb6 Yb4 92.9(3) . .
O102 Yb6 Yb4 34.2(3) . .
O39 Yb6 Yb4 172.1(3) . .
O37 Yb6 Yb4 82.1(3) . .
O30 Yb6 Yb4 85.0(3) . .
O103 Yb6 Yb4 115.3(3) . .
O22 Yb6 Yb4 37.3(3) . .
O3 Yb6 Yb4 99.1(3) . .
O26 Yb6 Yb5 98.3(3) . .
O102 Yb6 Yb5 33.6(3) . .
O39 Yb6 Yb5 126.6(3) . .
O37 Yb6 Yb5 105.9(3) . .
O30 Yb6 Yb5 36.1(3) . .
O103 Yb6 Yb5 76.4(3) . .
O22 Yb6 Yb5 89.8(3) . .
O3 Yb6 Yb5 153.2(3) . .
Yb4 Yb6 Yb5 55.09(2) . .
O26 Yb6 Yb8 112.0(3) . .
O102 Yb6 Yb8 117.1(3) . .
O39 Yb6 Yb8 36.5(3) . .
O37 Yb6 Yb8 84.8(3) . .
O30 Yb6 Yb8 86.4(3) . .
O103 Yb6 Yb8 35.7(3) . .
O22 Yb6 Yb8 163.3(3) . .
O3 Yb6 Yb8 101.9(3) . .
Yb4 Yb6 Yb8 150.90(4) . .
Yb5 Yb6 Yb8 104.64(3) . .
O26 Yb6 Yb7 165.1(3) . .
O102 Yb6 Yb7 77.3(3) . .
O39 Yb6 Yb7 86.0(3) . .
O37 Yb6 Yb7 37.6(3) . .
O30 Yb6 Yb7 106.1(3) . .
O103 Yb6 Yb7 34.7(2) . .
O22 Yb6 Yb7 118.1(3) . .
O3 Yb6 Yb7 101.5(3) . .
Yb4 Yb6 Yb7 101.88(3) . .
Yb5 Yb6 Yb7 91.66(3) . .
Yb8 Yb6 Yb7 54.30(2) . .
O6 Yb7 O42 129.8(5) . .
O6 Yb7 O103 87.3(4) . .
O42 Yb7 O103 142.7(4) . .
O6 Yb7 O43 137.3(4) . .
O42 Yb7 O43 81.0(5) . .
O103 Yb7 O43 70.7(4) . .
O6 Yb7 O119 136.5(4) . .
O42 Yb7 O119 76.8(4) . .
O103 Yb7 O119 71.3(3) . .
O43 Yb7 O119 71.0(4) . .
O6 Yb7 O116 72.4(4) . .
O42 Yb7 O116 100.5(5) . .
O103 Yb7 O116 85.7(4) . .
O43 Yb7 O116 138.0(4) . .
O119 Yb7 O116 68.6(4) . .
O6 Yb7 O41 76.3(4) . .
O42 Yb7 O41 54.3(5) . .
O103 Yb7 O41 157.9(4) . .
O43 Yb7 O41 131.3(4) . .
O119 Yb7 O41 110.8(4) . .
O116 Yb7 O41 75.3(4) . .
O6 Yb7 O38 80.4(4) . .
O42 Yb7 O38 76.8(5) . .
O103 Yb7 O38 119.7(4) . .
O43 Yb7 O38 79.8(4) . .
O119 Yb7 O38 143.1(4) . .
O116 Yb7 O38 141.9(4) . .
O41 Yb7 O38 72.7(4) . .
O6 Yb7 O37 69.8(4) . .
O42 Yb7 O37 121.9(4) . .
O103 Yb7 O37 69.6(4) . .
O43 Yb7 O37 68.4(4) . .
O119 Yb7 O37 130.6(4) . .
O116 Yb7 O37 135.3(4) . .
O41 Yb7 O37 116.8(4) . .
O38 Yb7 O37 50.6(4) . .
O6 Yb7 C84 101.8(7) . .
O42 Yb7 C84 28.1(6) . .
O103 Yb7 C84 168.0(6) . .
O43 Yb7 C84 106.2(7) . .
O119 Yb7 C84 96.7(6) . .
O116 Yb7 C84 89.8(6) . .
O41 Yb7 C84 26.5(6) . .
O38 Yb7 C84 70.0(6) . .
O37 Yb7 C84 120.6(6) . .
O6 Yb7 C80 75.8(6) . .
O42 Yb7 C80 97.7(6) . .
O103 Yb7 C80 95.3(6) . .
O43 Yb7 C80 70.6(5) . .
O119 Yb7 C80 141.6(6) . .
O116 Yb7 C80 148.2(5) . .
O41 Yb7 C80 95.0(6) . .
O38 Yb7 C80 24.4(5) . .
O37 Yb7 C80 26.4(5) . .
C84 Yb7 C80 94.3(7) . .
O6 Yb7 Yb8 129.2(3) . .
O42 Yb7 Yb8 100.7(4) . .
O103 Yb7 Yb8 42.0(2) . .
O43 Yb7 Yb8 43.8(3) . .
O119 Yb7 Yb8 40.7(3) . .
O116 Yb7 Yb8 95.8(3) . .
O41 Yb7 Yb8 149.8(3) . .
O38 Yb7 Yb8 122.2(3) . .
O37 Yb7 Yb8 90.0(3) . .
C84 Yb7 Yb8 128.0(6) . .
C80 Yb7 Yb8 106.1(5) . .
O55 Yb8 O119 87.6(4) . .
O55 Yb8 O40 84.5(5) . .
O119 Yb8 O40 161.1(4) . .
O55 Yb8 O103 148.9(4) . .
O119 Yb8 O103 71.5(4) . .
O40 Yb8 O103 121.9(4) . .
O55 Yb8 O46 74.9(4) . .
O119 Yb8 O46 68.6(4) . .
O40 Yb8 O46 125.1(4) . .
O103 Yb8 O46 76.2(3) . .
O55 Yb8 O39 137.3(4) . .
O119 Yb8 O39 133.9(4) . .
O40 Yb8 O39 53.1(4) . .
O103 Yb8 O39 70.0(4) . .
O46 Yb8 O39 123.5(4) . .
O55 Yb8 O45 86.7(4) . .
O119 Yb8 O45 120.2(4) . .
O40 Yb8 O45 76.4(5) . .
O103 Yb8 O45 84.5(4) . .
O46 Yb8 O45 52.5(4) . .
O39 Yb8 O45 80.0(4) . .
O55 Yb8 O44 78.5(4) . .
O119 Yb8 O44 82.3(4) . .
O40 Yb8 O44 79.4(5) . .
O103 Yb8 O44 119.4(4) . .
O46 Yb8 O44 140.9(4) . .
O39 Yb8 O44 95.5(4) . .
O45 Yb8 O44 152.7(4) . .
O55 Yb8 O43 126.0(4) . .
O119 Yb8 O43 69.9(4) . .
O40 Yb8 O43 101.3(5) . .
O103 Yb8 O43 68.7(4) . .
O46 Yb8 O43 132.0(4) . .
O39 Yb8 O43 73.3(4) . .
O45 Yb8 O43 147.1(4) . .
O44 Yb8 O43 51.0(4) . .
O55 Yb8 C88 81.6(5) . .
O119 Yb8 C88 95.5(5) . .
O40 Yb8 C88 100.2(5) . .
O103 Yb8 C88 77.9(4) . .
O46 Yb8 C88 27.7(5) . .
O39 Yb8 C88 100.1(5) . .
O45 Yb8 C88 24.9(4) . .
O44 Yb8 C88 160.1(5) . .
O43 Yb8 C88 146.3(5) . .
O55 Yb8 C86 111.1(5) . .
O119 Yb8 C86 157.8(5) . .
O40 Yb8 C86 27.0(5) . .
O103 Yb8 C86 95.2(5) . .
O46 Yb8 C86 126.7(5) . .
O39 Yb8 C86 26.3(5) . .
O45 Yb8 C86 74.5(5) . .
O44 Yb8 C86 89.5(5) . .
O43 Yb8 C86 88.8(5) . .
C88 Yb8 C86 99.1(6) . .
O55 Yb8 C90 101.7(5) . .
O119 Yb8 C90 74.2(5) . .
O40 Yb8 C90 90.6(5) . .
O103 Yb8 C90 94.6(5) . .
O46 Yb8 C90 142.8(5) . .
O39 Yb8 C90 84.6(5) . .
O45 Yb8 C90 163.9(6) . .
O44 Yb8 C90 24.9(5) . .
O43 Yb8 C90 26.1(5) . .
C88 Yb8 C90 168.9(6) . .
C86 Yb8 C90 89.6(6) . .
O49 Yb9 O119 151.7(4) . .
O49 Yb9 O46 92.7(4) . .
O119 Yb9 O46 71.6(4) . .
O49 Yb9 O36 79.5(4) . .
O119 Yb9 O36 117.6(4) . .
O46 Yb9 O36 77.0(4) . .
O49 Yb9 O116 137.6(4) . .
O119 Yb9 O116 70.6(4) . .
O46 Yb9 O116 111.2(4) . .
O36 Yb9 O116 72.9(4) . .
O49 Yb9 O47 104.3(4) . .
O119 Yb9 O47 74.5(4) . .
O46 Yb9 O47 135.3(4) . .
O36 Yb9 O47 146.1(4) . .
O116 Yb9 O47 83.3(4) . .
O49 Yb9 O105 72.1(4) . .
O119 Yb9 O105 81.0(4) . .
O46 Yb9 O105 74.9(4) . .
O36 Yb9 O105 138.6(3) . .
O116 Yb9 O105 146.4(4) . .
O47 Yb9 O105 71.7(4) . .
O49 Yb9 O5 78.6(4) . .
O119 Yb9 O5 126.0(4) . .
O46 Yb9 O5 151.4(4) . .
O36 Yb9 O5 74.7(4) . .
O116 Yb9 O5 63.6(4) . .
O47 Yb9 O5 73.2(4) . .
O105 Yb9 O5 126.1(4) . .
O49 Yb9 Yb7 170.5(3) . .
O119 Yb9 Yb7 35.6(2) . .
O46 Yb9 Yb7 85.9(3) . .
O36 Yb9 Yb7 91.0(3) . .
O116 Yb9 Yb7 36.2(3) . .
O47 Yb9 Yb7 83.2(3) . .
O105 Yb9 Yb7 116.4(3) . .
O5 Yb9 Yb7 98.3(3) . .
O49 Yb9 Yb8 126.4(3) . .
O119 Yb9 Yb8 34.6(3) . .
O46 Yb9 Yb8 37.0(3) . .
O36 Yb9 Yb8 98.4(3) . .
O116 Yb9 Yb8 89.6(3) . .
O47 Yb9 Yb8 105.3(3) . .
O105 Yb9 Yb8 76.3(3) . .
O5 Yb9 Yb8 153.2(3) . .
Yb7 Yb9 Yb8 55.40(3) . .
O49 Yb9 Yb11 36.0(3) . .
O119 Yb9 Yb11 117.4(2) . .
O46 Yb9 Yb11 85.9(3) . .
O36 Yb9 Yb11 112.3(3) . .
O116 Yb9 Yb11 162.9(3) . .
O47 Yb9 Yb11 84.6(3) . .
O105 Yb9 Yb11 36.4(3) . .
O5 Yb9 Yb11 101.3(3) . .
Yb7 Yb9 Yb11 152.82(4) . .
Yb8 Yb9 Yb11 105.32(3) . .
O49 Yb9 Yb10 85.4(3) . .
O119 Yb9 Yb10 77.5(3) . .
O46 Yb9 Yb10 107.0(3) . .
O36 Yb9 Yb10 164.6(3) . .
O116 Yb9 Yb10 117.7(3) . .
O47 Yb9 Yb10 36.4(3) . .
O105 Yb9 Yb10 35.5(2) . .
O5 Yb9 Yb10 99.4(3) . .
Yb7 Yb9 Yb10 104.06(3) . .
Yb8 Yb9 Yb10 93.05(3) . .
Yb11 Yb9 Yb10 54.24(2) . .
O106 Yb10 O8 135.6(4) . .
O106 Yb10 O56 67.9(4) . .
O8 Yb10 O56 71.6(4) . .
O106 Yb10 O51 73.7(4) . .
O8 Yb10 O51 137.1(4) . .
O56 Yb10 O51 107.2(4) . .
O106 Yb10 O53 71.7(4) . .
O8 Yb10 O53 137.1(5) . .
O56 Yb10 O53 137.2(4) . .
O51 Yb10 O53 73.6(5) . .
O106 Yb10 O105 69.6(4) . .
O8 Yb10 O105 87.6(4) . .
O56 Yb10 O105 81.8(4) . .
O51 Yb10 O105 135.3(4) . .
O53 Yb10 O105 71.3(4) . .
O106 Yb10 O48 146.7(5) . .
O8 Yb10 O48 77.8(5) . .
O56 Yb10 O48 140.7(4) . .
O51 Yb10 O48 79.3(4) . .
O53 Yb10 O48 82.1(4) . .
O105 Yb10 O48 121.3(4) . .
O106 Yb10 O52 99.8(4) . .
O8 Yb10 O52 86.0(5) . .
O56 Yb10 O52 74.6(4) . .
O51 Yb10 O52 54.2(5) . .
O53 Yb10 O52 126.8(5) . .
O105 Yb10 O52 156.3(4) . .
O48 Yb10 O52 79.4(4) . .
O106 Yb10 O47 130.5(4) . .
O8 Yb10 O47 68.4(4) . .
O56 Yb10 O47 131.0(4) . .
O51 Yb10 O47 121.2(4) . .
O53 Yb10 O47 69.4(4) . .
O105 Yb10 O47 69.7(4) . .
O48 Yb10 O47 52.0(4) . .
O52 Yb10 O47 128.0(4) . .
O106 Yb10 C102 84.5(5) . .
O8 Yb10 C102 113.2(6) . .
O56 Yb10 C102 90.1(5) . .
O51 Yb10 C102 26.3(5) . .
O53 Yb10 C102 99.7(6) . .
O105 Yb10 C102 154.1(5) . .
O48 Yb10 C102 79.8(5) . .
O52 Yb10 C102 28.1(5) . .
O47 Yb10 C102 131.1(5) . .
O106 Yb10 C92 145.5(5) . .
O8 Yb10 C92 71.2(5) . .
O56 Yb10 C92 142.7(5) . .
O51 Yb10 C92 100.8(5) . .
O53 Yb10 C92 74.0(5) . .
O105 Yb10 C92 95.3(4) . .
O48 Yb10 C92 26.2(4) . .
O52 Yb10 C92 104.1(5) . .
O47 Yb10 C92 25.8(4) . .
C102 Yb10 C92 105.7(5) . .
O106 Yb10 Yb11 40.2(3) . .
O8 Yb10 Yb11 130.0(3) . .
O56 Yb10 Yb11 94.5(3) . .
O51 Yb10 Yb11 92.9(3) . .
O53 Yb10 Yb11 43.6(3) . .
O105 Yb10 Yb11 42.4(3) . .
O48 Yb10 Yb11 124.3(3) . .
O52 Yb10 Yb11 137.6(4) . .
O47 Yb10 Yb11 90.3(3) . .
C102 Yb10 Yb11 114.6(5) . .
C92 Yb10 Yb11 108.3(4) . .
O59 Yb11 O106 89.4(4) . .
O59 Yb11 O105 148.9(4) . .
O106 Yb11 O105 69.6(4) . .
O59 Yb11 O58 74.9(4) . .
O106 Yb11 O58 69.7(4) . .
O105 Yb11 O58 76.3(4) . .
O59 Yb11 O57 86.5(4) . .
O106 Yb11 O57 121.0(4) . .
O105 Yb11 O57 85.3(4) . .
O58 Yb11 O57 52.4(4) . .
O59 Yb11 O49 138.0(4) . .
O106 Yb11 O49 131.7(4) . .
O105 Yb11 O49 69.2(4) . .
O58 Yb11 O49 122.2(4) . .
O57 Yb11 O49 79.2(4) . .
O59 Yb11 O50 85.8(4) . .
O106 Yb11 O50 164.1(5) . .
O105 Yb11 O50 120.3(4) . .
O58 Yb11 O50 123.2(4) . .
O57 Yb11 O50 73.9(5) . .
O49 Yb11 O50 52.4(4) . .
O59 Yb11 O53 125.1(4) . .
O106 Yb11 O53 70.3(4) . .
O105 Yb11 O53 70.3(4) . .
O58 Yb11 O53 134.6(4) . .
O57 Yb11 O53 147.9(4) . .
O49 Yb11 O53 72.9(4) . .
O50 Yb11 O53 100.3(4) . .
O59 Yb11 O54 77.1(4) . .
O106 Yb11 O54 83.8(4) . .
O105 Yb11 O54 120.9(4) . .
O58 Yb11 O54 141.2(4) . .
O57 Yb11 O54 150.4(4) . .
O49 Yb11 O54 96.6(4) . .
O50 Yb11 O54 80.4(4) . .
O53 Yb11 O54 51.1(4) . .
O59 Yb11 C94 110.6(6) . .
O106 Yb11 C94 158.1(5) . .
O105 Yb11 C94 95.0(6) . .
O58 Yb11 C94 123.1(5) . .
O57 Yb11 C94 71.0(5) . .
O49 Yb11 C94 27.5(5) . .
O50 Yb11 C94 25.4(5) . .
O53 Yb11 C94 90.1(5) . .
O54 Yb11 C94 91.6(5) . .
O59 Yb11 C98 82.8(5) . .
O106 Yb11 C98 94.7(5) . .
O105 Yb11 C98 76.6(4) . .
O58 Yb11 C98 26.4(4) . .
O57 Yb11 C98 26.4(4) . .
O49 Yb11 C98 99.3(5) . .
O50 Yb11 C98 99.7(5) . .
O53 Yb11 C98 146.6(5) . .
O54 Yb11 C98 159.9(4) . .
C94 Yb11 C98 96.7(6) . .
O59 Yb11 C100 100.9(6) . .
O106 Yb11 C100 77.6(5) . .
O105 Yb11 C100 96.7(6) . .
O58 Yb11 C100 147.0(5) . .
O57 Yb11 C100 160.4(5) . .
O49 Yb11 C100 83.2(5) . .
O50 Yb11 C100 88.5(6) . .
O53 Yb11 C100 26.5(5) . .
O54 Yb11 C100 24.7(5) . .
C94 Yb11 C100 89.3(6) . .
C98 Yb11 C100 171.3(6) . .
O106 Yb12 O117 117.3(4) . .
O106 Yb12 O56 69.0(4) . .
O117 Yb12 O56 74.9(4) . .
O106 Yb12 O63 75.8(4) . .
O117 Yb12 O63 147.0(4) . .
O56 Yb12 O63 83.4(4) . .
O106 Yb12 O58 71.5(4) . .
O117 Yb12 O58 77.4(4) . .
O56 Yb12 O58 112.0(4) . .
O63 Yb12 O58 134.7(4) . .
O106 Yb12 O61 152.3(4) . .
O117 Yb12 O61 78.5(4) . .
O56 Yb12 O61 138.7(5) . .
O63 Yb12 O61 103.7(4) . .
O58 Yb12 O61 91.8(4) . .
O106 Yb12 O107 81.9(4) . .
O117 Yb12 O107 137.9(4) . .
O56 Yb12 O107 145.2(4) . .
O63 Yb12 O107 70.9(4) . .
O58 Yb12 O107 74.2(4) . .
O61 Yb12 O107 72.1(4) . .
O106 Yb12 O7 127.4(4) . .
O117 Yb12 O7 74.0(4) . .
O56 Yb12 O7 65.4(4) . .
O63 Yb12 O7 74.5(4) . .
O58 Yb12 O7 150.8(4) . .
O61 Yb12 O7 77.3(4) . .
O107 Yb12 O7 125.8(4) . .
O106 Yb12 C31 88.8(5) . .
O117 Yb12 C31 65.0(5) . .
O56 Yb12 C31 19.9(5) . .
O63 Yb12 C31 86.3(5) . .
O58 Yb12 C31 122.8(5) . .
O61 Yb12 C31 118.9(5) . .
O107 Yb12 C31 156.8(4) . .
O7 Yb12 C31 47.2(5) . .
O106 Yb12 Yb11 34.6(3) . .
O117 Yb12 Yb11 98.0(3) . .
O56 Yb12 Yb11 88.7(3) . .
O63 Yb12 Yb11 106.1(3) . .
O58 Yb12 Yb11 37.0(3) . .
O61 Yb12 Yb11 126.1(3) . .
O107 Yb12 Yb11 76.8(3) . .
O7 Yb12 Yb11 154.0(3) . .
C31 Yb12 Yb11 106.8(4) . .
O106 Yb12 Yb10 34.1(3) . .
O117 Yb12 Yb10 93.2(3) . .
O56 Yb12 Yb10 35.7(3) . .
O63 Yb12 Yb10 82.8(3) . .
O58 Yb12 Yb10 87.1(3) . .
O61 Yb12 Yb10 171.6(3) . .
O107 Yb12 Yb10 115.4(2) . .
O7 Yb12 Yb10 99.7(3) . .
C31 Yb12 Yb10 55.6(4) . .
Yb11 Yb12 Yb10 55.38(2) . .
O106 Yb12 Yb14 117.6(3) . .
O117 Yb12 Yb14 111.3(3) . .
O56 Yb12 Yb14 164.0(3) . .
O63 Yb12 Yb14 84.3(3) . .
O58 Yb12 Yb14 83.9(3) . .
O61 Yb12 Yb14 36.4(3) . .
O107 Yb12 Yb14 35.8(2) . .
O7 Yb12 Yb14 101.4(3) . .
C31 Yb12 Yb14 148.6(4) . .
Yb11 Yb12 Yb14 104.56(3) . .
Yb10 Yb12 Yb14 151.27(4) . .
O107 Yb13 O10 85.4(4) . .
O107 Yb13 O114 85.9(4) . .
O10 Yb13 O114 72.9(4) . .
O107 Yb13 O69 145.3(5) . .
O10 Yb13 O69 128.5(5) . .
O114 Yb13 O69 96.6(4) . .
O107 Yb13 O108 70.5(4) . .
O10 Yb13 O108 135.7(4) . .
O114 Yb13 O108 69.0(4) . .
O69 Yb13 O108 78.2(4) . .
O107 Yb13 O68 71.9(4) . .
O10 Yb13 O68 136.2(4) . .
O114 Yb13 O68 138.9(4) . .
O69 Yb13 O68 84.4(5) . .
O108 Yb13 O68 71.0(4) . .
O107 Yb13 O64 120.1(4) . .
O10 Yb13 O64 83.6(4) . .
O114 Yb13 O64 143.5(4) . .
O69 Yb13 O64 76.6(4) . .
O108 Yb13 O64 140.6(4) . .
O68 Yb13 O64 76.8(4) . .
O107 Yb13 O70 155.1(5) . .
O10 Yb13 O70 74.4(5) . .
O114 Yb13 O70 74.5(5) . .
O69 Yb13 O70 54.4(5) . .
O108 Yb13 O70 114.7(5) . .
O68 Yb13 O70 133.0(5) . .
O64 Yb13 O70 72.6(5) . .
O107 Yb13 O63 69.3(4) . .
O10 Yb13 O63 69.2(4) . .
O114 Yb13 O63 135.8(4) . .
O69 Yb13 O63 124.8(4) . .
O108 Yb13 O63 129.2(4) . .
O68 Yb13 O63 67.9(4) . .
O64 Yb13 O63 51.7(4) . .
O70 Yb13 O63 114.9(5) . .
O107 Yb13 C114 167.5(6) . .
O10 Yb13 C114 99.8(7) . .
O114 Yb13 C114 84.7(6) . .
O69 Yb13 C114 28.9(6) . .
O108 Yb13 C114 98.3(6) . .
O68 Yb13 C114 110.5(7) . .
O64 Yb13 C114 72.1(6) . .
O70 Yb13 C114 25.5(6) . .
O63 Yb13 C114 123.2(6) . .
O107 Yb13 C104 95.2(5) . .
O10 Yb13 C104 77.7(5) . .
O114 Yb13 C104 150.4(5) . .
O69 Yb13 C104 99.0(5) . .
O108 Yb13 C104 139.0(5) . .
O68 Yb13 C104 68.0(5) . .
O64 Yb13 C104 25.0(5) . .
O70 Yb13 C104 94.5(6) . .
O63 Yb13 C104 26.9(5) . .
C114 Yb13 C104 97.1(7) . .
O107 Yb13 Yb14 41.5(3) . .
O10 Yb13 Yb14 126.8(3) . .
O114 Yb13 Yb14 96.2(3) . .
O69 Yb13 Yb14 104.0(4) . .
O108 Yb13 Yb14 40.3(3) . .
O68 Yb13 Yb14 44.8(3) . .
O64 Yb13 Yb14 120.3(3) . .
O70 Yb13 Yb14 153.9(4) . .
O63 Yb13 Yb14 88.9(3) . .
C114 Yb13 Yb14 131.6(6) . .
C104 Yb13 Yb14 104.2(5) . .
O108 Yb14 O81 88.3(4) . .
O108 Yb14 O107 70.8(4) . .
O81 Yb14 O107 148.5(4) . .
O108 Yb14 O66 69.0(4) . .
O81 Yb14 O66 75.8(4) . .
O107 Yb14 O66 74.9(4) . .
O108 Yb14 O61 135.7(4) . .
O81 Yb14 O61 135.3(4) . .
O107 Yb14 O61 71.6(4) . .
O66 Yb14 O61 121.4(4) . .
O108 Yb14 O65 120.2(4) . .
O81 Yb14 O65 86.0(4) . .
O107 Yb14 O65 84.8(4) . .
O66 Yb14 O65 51.9(4) . .
O61 Yb14 O65 78.3(4) . .
O108 Yb14 O67 83.6(4) . .
O81 Yb14 O67 78.5(4) . .
O107 Yb14 O67 120.4(4) . .
O66 Yb14 O67 142.5(4) . .
O61 Yb14 O67 96.0(4) . .
O65 Yb14 O67 151.4(4) . .
O108 Yb14 O62 161.7(4) . .
O81 Yb14 O62 84.1(4) . .
O107 Yb14 O62 122.3(4) . .
O66 Yb14 O62 124.6(4) . .
O61 Yb14 O62 51.6(4) . .
O65 Yb14 O62 76.0(5) . .
O67 Yb14 O62 78.6(5) . .
O108 Yb14 O68 70.4(4) . .
O81 Yb14 O68 126.4(4) . .
O107 Yb14 O68 69.3(4) . .
O66 Yb14 O68 132.5(4) . .
O61 Yb14 O68 75.1(4) . .
O65 Yb14 O68 147.4(4) . .
O67 Yb14 O68 51.4(4) . .
O62 Yb14 O68 101.0(4) . .
O108 Yb14 C112 95.4(5) . .
O81 Yb14 C112 81.4(4) . .
O107 Yb14 C112 77.6(4) . .
O66 Yb14 C112 27.0(5) . .
O61 Yb14 C112 98.6(5) . .
O65 Yb14 C112 25.0(5) . .
O67 Yb14 C112 159.9(5) . .
O62 Yb14 C112 99.9(6) . .
O68 Yb14 C112 146.6(5) . .
O108 Yb14 C108 160.4(5) . .
O81 Yb14 C108 108.4(5) . .
O107 Yb14 C108 97.3(5) . .
O66 Yb14 C108 124.0(5) . .
O61 Yb14 C108 26.9(5) . .
O65 Yb14 C108 72.4(5) . .
O67 Yb14 C108 89.8(5) . .
O62 Yb14 C108 25.1(5) . .
O68 Yb14 C108 91.1(5) . .
C112 Yb14 C108 97.0(6) . .
O108 Yb14 C110 75.9(5) . .
O81 Yb14 C110 103.0(5) . .
O107 Yb14 C110 94.6(5) . .
O66 Yb14 C110 144.9(5) . .
O61 Yb14 C110 84.7(5) . .
O65 Yb14 C110 162.2(5) . .
O67 Yb14 C110 26.0(5) . .
O62 Yb14 C110 89.6(6) . .
O68 Yb14 C110 25.5(4) . .
C112 Yb14 C110 170.0(6) . .
C108 Yb14 C110 90.1(6) . .
O108 Yb15 O60 118.1(4) . .
O108 Yb15 O66 71.6(4) . .
O60 Yb15 O66 76.2(4) . .
O108 Yb15 O71 75.5(4) . .
O60 Yb15 O71 149.1(4) . .
O66 Yb15 O71 134.0(4) . .
O108 Yb15 O109 83.4(4) . .
O60 Yb15 O109 136.1(4) . .
O66 Yb15 O109 75.7(4) . .
O71 Yb15 O109 69.4(4) . .
O108 Yb15 O114 70.3(4) . .
O60 Yb15 O114 73.9(4) . .
O66 Yb15 O114 110.6(4) . .
O71 Yb15 O114 86.7(4) . .
O109 Yb15 O114 148.4(4) . .
O108 Yb15 O73 152.2(4) . .
O60 Yb15 O73 80.1(4) . .
O66 Yb15 O73 94.9(4) . .
O71 Yb15 O73 99.8(4) . .
O109 Yb15 O73 69.5(4) . .
O114 Yb15 O73 137.3(4) . .
O108 Yb15 O9 124.6(4) . .
O60 Yb15 O9 77.1(4) . .
O66 Yb15 O9 153.2(4) . .
O71 Yb15 O9 72.7(4) . .
O109 Yb15 O9 123.8(4) . .
O114 Yb15 O9 63.8(4) . .
O73 Yb15 O9 77.9(4) . .
O108 Yb15 Yb14 34.3(3) . .
O60 Yb15 Yb14 98.7(3) . .
O66 Yb15 Yb14 37.3(3) . .
O71 Yb15 Yb14 105.0(3) . .
O109 Yb15 Yb14 77.9(3) . .
O114 Yb15 Yb14 89.2(3) . .
O73 Yb15 Yb14 128.3(3) . .
O9 Yb15 Yb14 152.8(3) . .
O108 Yb15 Yb13 36.1(3) . .
O60 Yb15 Yb13 91.1(3) . .
O66 Yb15 Yb13 85.5(3) . .
O71 Yb15 Yb13 86.4(3) . .
O109 Yb15 Yb13 119.4(3) . .
O114 Yb15 Yb13 35.5(3) . .
O73 Yb15 Yb13 170.8(3) . .
O9 Yb15 Yb13 97.6(3) . .
Yb14 Yb15 Yb13 55.36(3) . .
O108 Yb15 Yb17 118.0(3) . .
O60 Yb15 Yb17 109.8(3) . .
O66 Yb15 Yb17 84.8(3) . .
O71 Yb15 Yb17 83.2(3) . .
O109 Yb15 Yb17 34.8(3) . .
O114 Yb15 Yb17 164.5(3) . .
O73 Yb15 Yb17 34.8(3) . .
O9 Yb15 Yb17 101.8(3) . .
Yb14 Yb15 Yb17 104.78(3) . .
Yb13 Yb15 Yb17 154.09(4) . .
O108 Yb15 Yb16 77.3(3) . .
O60 Yb15 Yb16 163.2(3) . .
O66 Yb15 Yb16 104.7(3) . .
O71 Yb15 Yb16 36.0(3) . .
O109 Yb15 Yb16 33.5(3) . .
O114 Yb15 Yb16 120.0(3) . .
O73 Yb15 Yb16 83.1(3) . .
O9 Yb15 Yb16 100.0(3) . .
Yb14 Yb15 Yb16 91.16(3) . .
Yb13 Yb15 Yb16 105.70(3) . .
Yb17 Yb15 Yb16 54.21(2) . .
O118 Yb16 O12 71.6(4) . .
O118 Yb16 O109 86.5(4) . .
O12 Yb16 O109 86.4(4) . .
O118 Yb16 O110 68.5(4) . .
O12 Yb16 O110 135.3(4) . .
O109 Yb16 O110 72.0(4) . .
O118 Yb16 O78 138.1(4) . .
O12 Yb16 O78 137.5(4) . .
O109 Yb16 O78 70.4(4) . .
O110 Yb16 O78 71.3(4) . .
O118 Yb16 O80 76.1(5) . .
O12 Yb16 O80 75.0(5) . .
O109 Yb16 O80 157.7(5) . .
O110 Yb16 O80 113.0(4) . .
O78 Yb16 O80 131.9(5) . .
O118 Yb16 O72 142.1(4) . .
O12 Yb16 O72 81.2(4) . .
O109 Yb16 O72 118.2(4) . .
O110 Yb16 O72 143.5(4) . .
O78 Yb16 O72 79.5(4) . .
O80 Yb16 O72 71.6(5) . .
O118 Yb16 O79 98.7(4) . .
O12 Yb16 O79 128.6(4) . .
O109 Yb16 O79 144.6(4) . .
O110 Yb16 O79 77.4(4) . .
O78 Yb16 O79 83.3(5) . .
O80 Yb16 O79 53.9(5) . .
O72 Yb16 O79 77.9(4) . .
O118 Yb16 O71 133.5(4) . .
O12 Yb16 O71 69.7(4) . .
O109 Yb16 O71 66.5(4) . .
O110 Yb16 O71 129.4(4) . .
O78 Yb16 O71 68.5(4) . .
O80 Yb16 O71 116.4(5) . .
O72 Yb16 O71 52.4(4) . .
O79 Yb16 O71 125.5(4) . .
O118 Yb16 C126 87.0(6) . .
O12 Yb16 C126 99.7(6) . .
O109 Yb16 C126 169.2(5) . .
O110 Yb16 C126 97.6(6) . .
O78 Yb16 C126 109.5(7) . .
O80 Yb16 C126 24.9(5) . .
O72 Yb16 C126 71.8(6) . .
O79 Yb16 C126 29.0(6) . .
O71 Yb16 C126 123.9(6) . .
O118 Yb16 C118 144.1(5) . .
O12 Yb16 C118 72.6(5) . .
O109 Yb16 C118 93.3(5) . .
O110 Yb16 C118 144.9(5) . .
O78 Yb16 C118 73.8(5) . .
O80 Yb16 C118 92.8(6) . .
O72 Yb16 C118 25.6(4) . .
O79 Yb16 C118 101.9(5) . .
O71 Yb16 C118 26.9(5) . .
C126 Yb16 C118 97.0(6) . .
O118 Yb16 Yb17 95.3(3) . .
O12 Yb16 Yb17 127.4(3) . .
O109 Yb16 Yb17 41.3(2) . .
O110 Yb16 Yb17 41.0(3) . .
O78 Yb16 Yb17 44.7(3) . .
O80 Yb16 Yb17 152.7(4) . .
O72 Yb16 Yb17 122.5(3) . .
O79 Yb16 Yb17 103.3(3) . .
O71 Yb16 Yb17 88.5(3) . .
C126 Yb16 Yb17 131.1(5) . .
C118 Yb16 Yb17 108.0(4) . .
O83 Yb17 O110 89.4(4) . .
O83 Yb17 O73 136.0(4) . .
O110 Yb17 O73 133.5(4) . .
O83 Yb17 O109 150.3(4) . .
O110 Yb17 O109 72.2(4) . .
O73 Yb17 O109 69.2(4) . .
O83 Yb17 O75 86.6(4) . .
O110 Yb17 O75 121.0(4) . .
O73 Yb17 O75 79.4(4) . .
O109 Yb17 O75 83.5(4) . .
O83 Yb17 O74 83.9(4) . .
O110 Yb17 O74 161.3(5) . .
O73 Yb17 O74 52.3(4) . .
O109 Yb17 O74 120.3(4) . .
O75 Yb17 O74 76.1(5) . .
O83 Yb17 O77 78.9(4) . .
O110 Yb17 O77 82.7(4) . .
O73 Yb17 O77 94.8(4) . .
O109 Yb17 O77 120.0(4) . .
O75 Yb17 O77 152.2(4) . .
O74 Yb17 O77 78.9(5) . .
O83 Yb17 O76 75.3(4) . .
O110 Yb17 O76 70.1(4) . .
O73 Yb17 O76 122.9(4) . .
O109 Yb17 O76 76.6(4) . .
O75 Yb17 O76 52.0(4) . .
O74 Yb17 O76 124.3(4) . .
O77 Yb17 O76 142.2(4) . .
O83 Yb17 O78 127.6(4) . .
O110 Yb17 O78 69.3(4) . .
O73 Yb17 O78 72.8(4) . .
O109 Yb17 O78 68.1(4) . .
O75 Yb17 O78 145.6(4) . .
O74 Yb17 O78 101.3(4) . .
O77 Yb17 O78 52.1(4) . .
O76 Yb17 O78 132.3(4) . .
O83 Yb17 C124 103.1(5) . .
O110 Yb17 C124 73.5(6) . .
O73 Yb17 C124 84.1(5) . .
O109 Yb17 C124 94.0(5) . .
O75 Yb17 C124 163.1(5) . .
O74 Yb17 C124 91.0(6) . .
O77 Yb17 C124 26.1(5) . .
O76 Yb17 C124 143.6(5) . .
O78 Yb17 C124 26.1(5) . .
O83 Yb17 C122 81.0(4) . .
O110 Yb17 C122 96.5(5) . .
O73 Yb17 C122 100.2(5) . .
O109 Yb17 C122 78.3(4) . .
O75 Yb17 C122 25.0(4) . .
O74 Yb17 C122 99.7(5) . .
O77 Yb17 C122 159.9(4) . .
O76 Yb17 C122 27.1(4) . .
O78 Yb17 C122 146.0(5) . .
C124 Yb17 C122 169.0(6) . .
O83 Yb17 C120 108.3(6) . .
O110 Yb17 C120 157.3(6) . .
O73 Yb17 C120 27.8(5) . .
O109 Yb17 C120 96.2(6) . .
O75 Yb17 C120 75.4(6) . .
O74 Yb17 C120 24.5(5) . .
O77 Yb17 C120 86.7(6) . .
O76 Yb17 C120 127.4(6) . .
O78 Yb17 C120 88.4(6) . .
C124 Yb17 C120 88.3(7) . .
C122 Yb17 C120 100.3(6) . .
O82 Yb18 O110 119.0(4) . .
O82 Yb18 O76 76.8(4) . .
O110 Yb18 O76 73.2(4) . .
O82 Yb18 O94 77.5(4) . .
O110 Yb18 O94 153.8(4) . .
O76 Yb18 O94 92.9(4) . .
O82 Yb18 O85 148.5(4) . .
O110 Yb18 O85 73.8(4) . .
O76 Yb18 O85 134.0(4) . .
O94 Yb18 O85 103.1(4) . .
O82 Yb18 O118 72.7(4) . .
O110 Yb18 O118 68.7(4) . .
O76 Yb18 O118 108.6(4) . .
O94 Yb18 O118 137.6(4) . .
O85 Yb18 O118 87.9(4) . .
O82 Yb18 O111 135.8(4) . .
O110 Yb18 O111 83.9(4) . .
O76 Yb18 O111 74.9(4) . .
O94 Yb18 O111 70.8(4) . .
O85 Yb18 O111 70.5(4) . .
O118 Yb18 O111 149.2(4) . .
O82 Yb18 O113 76.0(4) . .
O110 Yb18 O113 124.1(4) . .
O76 Yb18 O113 152.6(4) . .
O94 Yb18 O113 77.9(4) . .
O85 Yb18 O113 73.4(4) . .
O118 Yb18 O113 66.1(4) . .
O111 Yb18 O113 124.2(4) . .
O82 Yb18 Yb17 100.0(3) . .
O110 Yb18 Yb17 35.3(3) . .
O76 Yb18 Yb17 37.9(3) . .
O94 Yb18 Yb17 127.4(3) . .
O85 Yb18 Yb17 103.9(3) . .
O118 Yb18 Yb17 87.6(3) . .
O111 Yb18 Yb17 77.0(3) . .
O113 Yb18 Yb17 153.6(3) . .
O82 Yb18 Yb16 91.4(3) . .
O110 Yb18 Yb16 35.4(3) . .
O76 Yb18 Yb16 85.8(3) . .
O94 Yb18 Yb16 168.9(3) . .
O85 Yb18 Yb16 85.5(3) . .
O118 Yb18 Yb16 34.3(3) . .
O111 Yb18 Yb16 119.3(3) . .
O113 Yb18 Yb16 98.2(3) . .
Yb17 Yb18 Yb16 55.46(3) . .
O82 Yb18 Yb20 109.4(3) . .
O110 Yb18 Yb20 119.3(3) . .
O76 Yb18 Yb20 85.2(3) . .
O94 Yb18 Yb20 35.6(3) . .
O85 Yb18 Yb20 83.8(3) . .
O118 Yb18 Yb20 166.1(3) . .
O111 Yb18 Yb20 35.4(3) . .
O113 Yb18 Yb20 100.6(3) . .
Yb17 Yb18 Yb20 105.24(3) . .
Yb16 Yb18 Yb20 154.68(4) . .
O82 Yb18 Yb19 162.6(3) . .
O110 Yb18 Yb19 77.4(3) . .
O76 Yb18 Yb19 104.8(3) . .
O94 Yb18 Yb19 85.1(3) . .
O85 Yb18 Yb19 36.5(3) . .
O118 Yb18 Yb19 121.7(3) . .
O111 Yb18 Yb19 34.1(2) . .
O113 Yb18 Yb19 100.1(3) . .
Yb17 Yb18 Yb19 90.76(3) . .
Yb16 Yb18 Yb19 105.90(3) . .
Yb20 Yb18 Yb19 54.17(2) . .
O104 Yb19 O111 85.7(4) . .
O104 Yb19 O14 72.1(4) . .
O111 Yb19 O14 88.4(4) . .
O104 Yb19 O88 102.1(4) . .
O111 Yb19 O88 140.1(4) . .
O14 Yb19 O88 131.4(5) . .
O104 Yb19 O92 138.0(4) . .
O111 Yb19 O92 71.2(4) . .
O14 Yb19 O92 138.7(4) . .
O88 Yb19 O92 77.7(4) . .
O104 Yb19 O112 68.6(4) . .
O111 Yb19 O112 70.8(4) . .
O14 Yb19 O112 136.4(4) . .
O88 Yb19 O112 75.9(4) . .
O92 Yb19 O112 70.8(4) . .
O104 Yb19 O87 76.5(4) . .
O111 Yb19 O87 160.3(4) . .
O14 Yb19 O87 78.3(5) . .
O88 Yb19 O87 54.0(4) . .
O92 Yb19 O87 128.1(4) . .
O112 Yb19 O87 109.3(4) . .
O104 Yb19 O86 141.9(4) . .
O111 Yb19 O86 119.3(4) . .
O14 Yb19 O86 79.9(4) . .
O88 Yb19 O86 77.6(4) . .
O92 Yb19 O86 79.7(4) . .
O112 Yb19 O86 143.7(4) . .
O87 Yb19 O86 72.9(4) . .
O104 Yb19 O85 134.8(4) . .
O111 Yb19 O85 68.9(3) . .
O14 Yb19 O85 70.5(4) . .
O88 Yb19 O85 121.5(4) . .
O92 Yb19 O85 68.7(4) . .
O112 Yb19 O85 129.7(4) . .
O87 Yb19 O85 118.8(4) . .
O86 Yb19 O85 51.0(4) . .
O104 Yb19 C136 90.2(6) . .
O111 Yb19 C136 164.4(6) . .
O14 Yb19 C136 104.7(7) . .
O88 Yb19 C136 27.1(6) . .
O92 Yb19 C136 102.7(7) . .
O112 Yb19 C136 93.7(6) . .
O87 Yb19 C136 27.0(6) . .
O86 Yb19 C136 72.2(6) . .
O85 Yb19 C136 123.1(6) . .
O104 Yb19 C128 144.8(5) . .
O111 Yb19 C128 95.2(4) . .
O14 Yb19 C128 72.8(5) . .
O88 Yb19 C128 99.5(5) . .
O92 Yb19 C128 73.8(5) . .
O112 Yb19 C128 144.4(5) . .
O87 Yb19 C128 94.7(5) . .
O86 Yb19 C128 24.5(4) . .
O85 Yb19 C128 26.5(4) . .
C136 Yb19 C128 96.8(6) . .
O104 Yb19 Yb20 95.2(3) . .
O111 Yb19 Yb20 41.7(3) . .
O14 Yb19 Yb20 129.9(3) . .
O88 Yb19 Yb20 98.4(3) . .
O92 Yb19 Yb20 44.7(3) . .
O112 Yb19 Yb20 39.9(3) . .
O87 Yb19 Yb20 147.2(3) . .
O86 Yb19 Yb20 122.8(3) . .
O85 Yb19 Yb20 89.8(3) . .
C136 Yb19 Yb20 124.1(6) . .
C128 Yb19 Yb20 108.7(4) . .
O112 Yb20 O97 88.5(4) . .
O112 Yb20 O111 71.9(4) . .
O97 Yb20 O111 150.0(4) . .
O112 Yb20 O94 134.6(4) . .
O97 Yb20 O94 136.0(5) . .
O111 Yb20 O94 69.7(4) . .
O112 Yb20 O90 68.6(4) . .
O97 Yb20 O90 75.4(4) . .
O111 Yb20 O90 76.4(4) . .
O94 Yb20 O90 122.8(4) . .
O112 Yb20 O93 161.5(4) . .
O97 Yb20 O93 85.2(4) . .
O111 Yb20 O93 120.1(4) . .
O94 Yb20 O93 51.1(4) . .
O90 Yb20 O93 126.0(4) . .
O112 Yb20 O89 119.7(4) . .
O97 Yb20 O89 86.6(4) . .
O111 Yb20 O89 84.1(4) . .
O94 Yb20 O89 79.2(4) . .
O90 Yb20 O89 52.1(4) . .
O93 Yb20 O89 77.2(4) . .
O112 Yb20 O91 80.6(4) . .
O97 Yb20 O91 76.5(4) . .
O111 Yb20 O91 120.4(4) . .
O94 Yb20 O91 98.8(4) . .
O90 Yb20 O91 138.3(4) . .
O93 Yb20 O91 81.1(4) . .
O89 Yb20 O91 153.4(5) . .
O112 Yb20 O92 70.1(4) . .
O97 Yb20 O92 126.2(4) . .
O111 Yb20 O92 68.8(4) . .
O94 Yb20 O92 74.1(4) . .
O90 Yb20 O92 132.2(4) . .
O93 Yb20 O92 100.0(4) . .
O89 Yb20 O92 147.0(4) . .
O91 Yb20 O92 52.3(4) . .
O112 Yb20 C138 75.0(5) . .
O97 Yb20 C138 101.4(5) . .
O111 Yb20 C138 95.2(5) . .
O94 Yb20 C138 85.3(5) . .
O90 Yb20 C138 143.4(5) . .
O93 Yb20 C138 89.2(5) . .
O89 Yb20 C138 163.8(5) . .
O91 Yb20 C138 25.7(5) . .
O92 Yb20 C138 26.6(5) . .
O112 Yb20 C134 95.6(5) . .
O97 Yb20 C134 81.7(5) . .
O111 Yb20 C134 78.0(4) . .
O94 Yb20 C134 99.1(5) . .
O90 Yb20 C134 27.8(4) . .
O93 Yb20 C134 100.6(5) . .
O89 Yb20 C134 24.4(4) . .
O91 Yb20 C134 158.0(5) . .
O92 Yb20 C134 146.5(5) . .
C138 Yb20 C134 169.9(6) . .
O112 Yb20 C130 156.8(5) . .
O97 Yb20 C130 110.0(6) . .
O111 Yb20 C130 95.4(5) . .
O94 Yb20 C130 26.1(5) . .
O90 Yb20 C130 128.5(5) . .
O93 Yb20 C130 25.0(5) . .
O89 Yb20 C130 76.6(5) . .
O91 Yb20 C130 90.0(5) . .
O92 Yb20 C130 87.4(5) . .
C138 Yb20 C130 87.3(6) . .
C134 Yb20 C130 100.7(6) . .
O84 Yb21 O90 77.0(4) . .
O84 Yb21 O112 117.7(4) . .
O90 Yb21 O112 70.8(4) . .
O84 Yb21 O16 146.5(5) . 2_656
O90 Yb21 O16 135.3(4) . 2_656
O112 Yb21 O16 75.8(4) . 2_656
O84 Yb21 O20 77.9(4) . 2_656
O90 Yb21 O20 90.8(4) . 2_656
O112 Yb21 O20 150.7(4) . 2_656
O16 Yb21 O20 105.4(4) 2_656 2_656
O84 Yb21 O104 73.7(4) . .
O90 Yb21 O104 109.7(4) . .
O112 Yb21 O104 69.5(4) . .
O16 Yb21 O104 84.5(4) 2_656 .
O20 Yb21 O104 139.6(4) 2_656 .
O84 Yb21 O100 137.8(4) . 2_656
O90 Yb21 O100 74.9(4) . 2_656
O112 Yb21 O100 81.3(4) . 2_656
O16 Yb21 O100 71.4(4) 2_656 2_656
O20 Yb21 O100 71.8(4) 2_656 2_656
O104 Yb21 O100 146.0(4) . 2_656
O84 Yb21 O13 75.5(4) . .
O90 Yb21 O13 152.1(4) . .
O112 Yb21 O13 127.4(4) . .
O16 Yb21 O13 72.6(4) 2_656 .
O20 Yb21 O13 79.0(4) 2_656 .
O104 Yb21 O13 66.6(4) . .
O100 Yb21 O13 124.6(4) 2_656 .
O84 Yb21 Yb20 98.5(3) . .
O90 Yb21 Yb20 36.8(3) . .
O112 Yb21 Yb20 34.0(3) . .
O16 Yb21 Yb20 105.9(3) 2_656 .
O20 Yb21 Yb20 124.6(3) 2_656 .
O104 Yb21 Yb20 87.9(3) . .
O100 Yb21 Yb20 76.5(3) 2_656 .
O13 Yb21 Yb20 154.6(3) . .
O84 Yb21 Yb19 91.1(3) . .
O90 Yb21 Yb19 85.5(3) . .
O112 Yb21 Yb19 36.0(3) . .
O16 Yb21 Yb19 84.5(3) 2_656 .
O20 Yb21 Yb19 168.9(3) 2_656 .
O104 Yb21 Yb19 34.6(3) . .
O100 Yb21 Yb19 117.1(3) 2_656 .
O13 Yb21 Yb19 99.6(3) . .
Yb20 Yb21 Yb19 55.30(3) . .
O84 Yb21 Yb2 111.3(3) . 2_656
O90 Yb21 Yb2 85.0(3) . 2_656
O112 Yb21 Yb2 117.0(3) . 2_656
O16 Yb21 Yb2 84.6(3) 2_656 2_656
O20 Yb21 Yb2 36.3(3) 2_656 2_656
O104 Yb21 Yb2 165.3(3) . 2_656
O100 Yb21 Yb2 35.8(3) 2_656 2_656
O13 Yb21 Yb2 100.6(3) . 2_656
Yb20 Yb21 Yb2 104.54(3) . 2_656
Yb19 Yb21 Yb2 152.89(4) . 2_656
O84 Yb21 Yb1 164.1(3) . 2_656
O90 Yb21 Yb1 106.2(3) . 2_656
O112 Yb21 Yb1 77.6(3) . 2_656
O16 Yb21 Yb1 36.6(3) 2_656 2_656
O20 Yb21 Yb1 86.5(3) 2_656 2_656
O104 Yb21 Yb1 118.3(3) . 2_656
O100 Yb21 Yb1 34.9(3) 2_656 2_656
O13 Yb21 Yb1 99.0(3) . 2_656
Yb20 Yb21 Yb1 92.53(3) . 2_656
Yb19 Yb21 Yb1 104.60(3) . 2_656
Yb2 Yb21 Yb1 54.42(2) 2_656 2_656
C1 O1 C2 111.2(14) . .
C1 O1 Yb3 126.7(11) . .
C2 O1 Yb3 121.1(11) . .
C8 O2 Yb1 133.0(13) . .
C10 O3 C9 114.4(17) . .
C10 O3 Yb6 120.0(13) . .
C9 O3 Yb6 125.3(11) . .
C16 O4 Yb4 135.8(12) . .
C18 O5 C17 114.1(15) . .
C18 O5 Yb9 118.4(11) . .
C17 O5 Yb9 125.9(11) . .
C24 O6 Yb7 134.0(13) . .
C26 O7 C25 117.5(16) . .
C26 O7 Yb12 115.2(12) . .
C25 O7 Yb12 124.2(11) . .
C32 O8 Yb10 134.4(12) . .
C34 O9 C33 113.2(16) . .
C34 O9 Yb15 117.2(12) . .
C33 O9 Yb15 128.7(12) . .
C40 O10 Yb13 131.2(13) . .
C7 O11 Yb1 136.3(11) . .
C7 O11 Yb3 115.2(11) . .
Yb1 O11 Yb3 108.6(5) . .
C48 O12 Yb16 130.0(12) . .
C50 O13 C49 116.2(15) . .
C50 O13 Yb21 114.5(10) . .
C49 O13 Yb21 127.9(11) . .
C56 O14 Yb19 131.6(14) . .
C58 O15 Yb1 95.6(11) . .
C58 O16 Yb21 157.6(13) . 2_656
C58 O16 Yb1 91.6(11) . .
Yb21 O16 Yb1 109.1(5) 2_656 .
C62 O17 Yb1 90.8(12) . .
C62 O18 Yb1 89.0(12) . .
C60 O19 Yb2 95.3(12) . .
C60 O20 Yb21 156.4(12) . 2_656
C60 O20 Yb2 94.1(11) . .
Yb21 O20 Yb2 108.7(5) 2_656 .
C66 O21 Yb3 154.4(11) . .
C66 O21 Yb2 93.4(9) . .
Yb3 O21 Yb2 108.2(4) . .
C15 O22 Yb4 132.6(12) . .
C15 O22 Yb6 122.0(12) . .
Yb4 O22 Yb6 105.3(5) . .
C64 O23 Yb1 133.6(13) . .
C64 O23 Yb2 93.1(11) . .
Yb1 O23 Yb2 95.7(4) . .
C64 O24 Yb2 92.3(11) . .
C68 O25 Yb2 139.9(13) . .
C68 O26 Yb6 154.6(14) . .
C70 O27 Yb3 157.1(12) . .
C70 O27 Yb5 93.3(11) . .
Yb3 O27 Yb5 109.4(4) . .
C70 O28 Yb5 92.7(11) . .
C78 O29 Yb5 95.1(10) . .
C78 O30 Yb6 151.9(11) . .
C78 O30 Yb5 96.2(11) . .
Yb6 O30 Yb5 108.2(4) . .
C74 O31 Yb4 90.0(13) . .
C74 O32 Yb4 90.9(14) . .
C76 O33 Yb4 129.8(13) . .
C76 O33 Yb5 93.5(13) . .
Yb4 O33 Yb5 92.7(4) . .
C76 O34 Yb5 93.9(15) . .
C82 O35 Yb5 139.7(13) . .
C82 O36 Yb9 152.1(13) . .
C80 O37 Yb6 153.4(15) . .
C80 O37 Yb7 93.9(14) . .
Yb6 O37 Yb7 107.8(5) . .
C80 O38 Yb7 98.5(15) . .
C86 O39 Yb6 155.2(12) . .
C86 O39 Yb8 92.9(11) . .
Yb6 O39 Yb8 108.9(4) . .
C86 O40 Yb8 95.0(13) . .
C84 O41 Yb7 88.6(14) . .
C84 O42 Yb7 90.0(13) . .
C90 O43 Yb7 132.4(13) . .
C90 O43 Yb8 92.6(12) . .
Yb7 O43 Yb8 94.5(4) . .
C90 O44 Yb8 94.9(13) . .
C88 O45 Yb8 93.7(12) . .
C88 O46 Yb9 154.4(12) . .
C88 O46 Yb8 92.0(12) . .
Yb9 O46 Yb8 108.1(5) . .
C92 O47 Yb9 154.4(12) . .
C92 O47 Yb10 94.1(11) . .
Yb9 O47 Yb10 109.0(4) . .
C92 O48 Yb10 94.3(10) . .
C94 O49 Yb9 154.7(14) . .
C94 O49 Yb11 89.6(12) . .
Yb9 O49 Yb11 110.9(5) . .
C94 O50 Yb11 91.6(14) . .
C102 O51 Yb10 91.9(13) . .
C102 O52 Yb10 86.6(11) . .
C100 O53 Yb10 136.4(13) . .
C100 O53 Yb11 91.9(12) . .
Yb10 O53 Yb11 94.3(5) . .
C100 O54 Yb11 93.8(13) . .
C96 O55 Yb8 138.5(13) . .
C31 O56 Yb12 119.8(13) . .
C31 O56 Yb10 130.6(13) . .
Yb12 O56 Yb10 109.4(5) . .
C98 O57 Yb11 91.0(12) . .
C98 O58 Yb12 151.0(13) . .
C98 O58 Yb11 91.9(11) . .
Yb12 O58 Yb11 107.4(5) . .
C106 O59 Yb11 139.9(13) . .
C106 O60 Yb15 152.0(13) . .
C108 O61 Yb12 153.6(13) . .
C108 O61 Yb14 94.4(12) . .
Yb12 O61 Yb14 108.7(5) . .
C108 O62 Yb14 95.1(14) . .
C104 O63 Yb12 155.2(14) . .
C104 O63 Yb13 89.0(12) . .
Yb12 O63 Yb13 108.1(4) . .
C104 O64 Yb13 96.6(13) . .
C112 O65 Yb14 95.0(12) . .
C112 O66 Yb15 155.4(13) . .
C112 O66 Yb14 92.9(11) . .
Yb15 O66 Yb14 107.6(5) . .
C110 O67 Yb14 95.8(12) . .
C110 O68 Yb13 136.6(13) . .
C110 O68 Yb14 93.3(11) . .
Yb13 O68 Yb14 92.7(4) . .
C114 O69 Yb13 89.5(13) . .
C114 O70 Yb13 90.4(16) . .
C118 O71 Yb15 156.8(13) . .
C118 O71 Yb16 91.8(12) . .
Yb15 O71 Yb16 110.5(5) . .
C118 O72 Yb16 95.1(12) . .
C120 O73 Yb17 97.3(12) . .
C120 O73 Yb15 149.5(12) . .
Yb17 O73 Yb15 110.3(5) . .
C120 O74 Yb17 99.0(14) . .
C122 O75 Yb17 98.1(12) . .
C122 O76 Yb18 155.7(12) . .
C122 O76 Yb17 93.9(12) . .
Yb18 O76 Yb17 106.1(5) . .
C124 O77 Yb17 95.5(13) . .
C124 O78 Yb16 133.0(13) . .
C124 O78 Yb17 92.1(13) . .
Yb16 O78 Yb17 93.6(5) . .
C126 O79 Yb16 86.7(13) . .
C126 O80 Yb16 91.6(15) . .
C116 O81 Yb14 141.3(13) . .
C116 O82 Yb18 149.2(13) . .
C132 O83 Yb17 142.0(13) . .
C132 O84 Yb21 146.4(12) . .
C128 O85 Yb18 155.5(12) . .
C128 O85 Yb19 94.1(10) . .
Yb18 O85 Yb19 109.1(4) . .
C128 O86 Yb19 97.8(11) . .
C136 O87 Yb19 86.0(13) . .
C136 O88 Yb19 87.9(13) . .
C134 O89 Yb20 94.7(10) . .
C134 O90 Yb21 154.7(11) . .
C134 O90 Yb20 91.2(10) . .
Yb21 O90 Yb20 108.6(4) . .
C138 O91 Yb20 92.3(13) . .
C138 O92 Yb19 134.7(12) . .
C138 O92 Yb20 88.1(12) . .
Yb19 O92 Yb20 93.3(4) . .
C130 O93 Yb20 95.3(13) . .
C130 O94 Yb18 154.5(12) . .
C130 O94 Yb20 94.8(11) . .
Yb18 O94 Yb20 109.9(5) . .
C72 O95 Yb3 160.6(13) . .
C72 O95 Yb4 88.8(11) . .
Yb3 O95 Yb4 106.4(4) . .
C72 O96 Yb4 96.3(12) . .
C140 O97 Yb20 141.1(12) . .
C140 O98 Yb3 150.2(12) . 2_656
Yb3 O99 Yb2 111.8(5) . .
Yb3 O99 Yb1 110.2(4) . .
Yb2 O99 Yb1 97.8(4) . .
Yb3 O99 H99D 112.1 . .
Yb2 O99 H99D 112.1 . .
Yb1 O99 H99D 112.1 . .
Yb21 O100 Yb2 108.5(5) 2_656 .
Yb21 O100 Yb1 110.4(5) 2_656 .
Yb2 O100 Yb1 96.3(4) . .
Yb21 O100 H10Q 113.5 2_656 .
Yb2 O100 H10Q 113.5 . .
Yb1 O100 H10Q 113.5 . .
Yb5 O101 Yb4 97.2(4) . .
Yb5 O101 Yb3 110.1(5) . .
Yb4 O101 Yb3 110.6(4) . .
Yb5 O101 H10R 112.7 . .
Yb4 O101 H10R 112.7 . .
Yb3 O101 H10R 112.7 . .
Yb6 O102 Yb5 113.1(4) . .
Yb6 O102 Yb4 112.1(5) . .
Yb5 O102 Yb4 99.9(4) . .
Yb6 O102 H10S 110.5 . .
Yb5 O102 H10S 110.5 . .
Yb4 O102 H10S 110.5 . .
Yb7 O103 Yb6 110.2(4) . .
Yb7 O103 Yb8 96.6(4) . .
Yb6 O103 Yb8 108.7(4) . .
Yb7 O103 H10T 113.4 . .
Yb6 O103 H10T 113.4 . .
Yb8 O103 H10T 113.4 . .
C55 O104 Yb19 131.8(12) . .
C55 O104 Yb21 117.9(12) . .
Yb19 O104 Yb21 110.3(5) . .
Yb9 O105 Yb11 107.2(4) . .
Yb9 O105 Yb10 109.3(4) . .
Yb11 O105 Yb10 95.0(4) . .
Yb9 O105 H10V 114.5 . .
Yb11 O105 H10V 114.5 . .
Yb10 O105 H10V 114.5 . .
Yb12 O106 Yb10 112.2(5) . .
Yb12 O106 Yb11 111.3(5) . .
Yb10 O106 Yb11 99.9(4) . .
Yb12 O106 H10W 111.0 . .
Yb10 O106 H10W 111.0 . .
Yb11 O106 H10W 111.0 . .
Yb13 O107 Yb14 98.1(4) . .
Yb13 O107 Yb12 111.6(4) . .
Yb14 O107 Yb12 107.3(4) . .
Yb13 O107 H10X 112.9 . .
Yb14 O107 H10X 112.9 . .
Yb12 O107 H10X 112.9 . .
Yb15 O108 Yb14 111.8(4) . .
Yb15 O108 Yb13 109.3(4) . .
Yb14 O108 Yb13 97.9(4) . .
Yb15 O108 H10Y 112.3 . .
Yb14 O108 H10Y 112.3 . .
Yb13 O108 H10Y 112.3 . .
Yb15 O109 Yb16 113.5(4) . .
Yb15 O109 Yb17 111.0(4) . .
Yb16 O109 Yb17 97.5(4) . .
Yb15 O109 H10Z 111.4 . .
Yb16 O109 H10Z 111.4 . .
Yb17 O109 H10Z 111.4 . .
Yb18 O110 Yb17 110.6(5) . .
Yb18 O110 Yb16 110.6(5) . .
Yb17 O110 Yb16 97.7(4) . .
Yb18 O110 H11Q 112.4 . .
Yb17 O110 H11Q 112.4 . .
Yb16 O110 H11Q 112.4 . .
Yb19 O111 Yb20 97.1(4) . .
Yb19 O111 Yb18 111.4(4) . .
Yb20 O111 Yb18 109.2(4) . .
Yb19 O111 H11R 112.7 . .
Yb20 O111 H11R 112.7 . .
Yb18 O111 H11R 112.7 . .
Yb20 O112 Yb21 112.0(5) . .
Yb20 O112 Yb19 98.3(4) . .
Yb21 O112 Yb19 109.5(5) . .
Yb20 O112 H11S 112.1 . .
Yb21 O112 H11S 112.1 . .
Yb19 O112 H11S 112.1 . .
C42 O113 C41 117.4(14) . .
C42 O113 Yb18 113.9(11) . .
C41 O113 Yb18 128.0(10) . .
C39 O114 Yb13 132.7(11) . .
C39 O114 Yb15 118.2(11) . .
Yb13 O114 Yb15 108.7(5) . .
C66 O115 Yb2 92.7(9) . .
C23 O116 Yb9 118.9(11) . .
C23 O116 Yb7 132.7(11) . .
Yb9 O116 Yb7 108.2(5) . .
C96 O117 Yb12 153.1(14) . .
C47 O118 Yb16 133.2(11) . .
C47 O118 Yb18 116.7(11) . .
Yb16 O118 Yb18 110.1(5) . .
Yb9 O119 Yb8 111.7(4) . .
Yb9 O119 Yb7 110.3(4) . .
Yb8 O119 Yb7 97.9(4) . .
Yb9 O119 H11T 112.1 . .
Yb8 O119 H11T 112.1 . .
Yb7 O119 H11T 112.1 . .
O1 C1 H1A 109.5 . .
O1 C1 H1B 109.5 . .
H1A C1 H1B 109.5 . .
O1 C1 H1C 109.5 . .
H1A C1 H1C 109.5 . .
H1B C1 H1C 109.5 . .
C3 C2 C7 131.0(19) . .
C3 C2 O1 124.7(19) . .
C7 C2 O1 104.3(16) . .
C2 C3 C4 115(2) . .
C2 C3 H3A 122.4 . .
C4 C3 H3A 122.4 . .
C5 C4 C3 121(2) . .
C5 C4 H4A 119.7 . .
C3 C4 H4A 119.7 . .
C4 C5 C6 128(2) . .
C4 C5 H5A 115.8 . .
C6 C5 H5A 115.8 . .
C5 C6 C8 125.6(19) . .
C5 C6 C7 114.9(18) . .
C8 C6 C7 119.1(17) . .
O11 C7 C2 128.8(17) . .
O11 C7 C6 121.3(16) . .
C2 C7 C6 109.9(16) . .
O2 C8 C6 131(2) . .
O2 C8 H8A 114.4 . .
C6 C8 H8A 114.4 . .
O3 C9 H9A 109.5 . .
O3 C9 H9B 109.5 . .
H9A C9 H9B 109.5 . .
O3 C9 H9C 109.5 . .
H9A C9 H9C 109.5 . .
H9B C9 H9C 109.5 . .
C11 C10 O3 123(2) . .
C11 C10 C15 125(2) . .
O3 C10 C15 112(2) . .
C10 C11 C12 117(2) . .
C10 C11 H11A 121.6 . .
C12 C11 H11A 121.6 . .
C13 C12 C11 119(3) . .
C13 C12 H12A 120.4 . .
C11 C12 H12A 120.4 . .
C12 C13 C14 127(3) . .
C12 C13 H13A 116.5 . .
C14 C13 H13A 116.5 . .
C16 C14 C15 123(2) . .
C16 C14 C13 121(2) . .
C15 C14 C13 115(2) . .
O22 C15 C14 123.9(19) . .
O22 C15 C10 119(2) . .
C14 C15 C10 117(2) . .
O4 C16 C14 127(2) . .
O4 C16 H16A 116.6 . .
C14 C16 H16A 116.6 . .
O5 C17 H17A 109.5 . .
O5 C17 H17B 109.5 . .
H17A C17 H17B 109.5 . .
O5 C17 H17C 109.5 . .
H17A C17 H17C 109.5 . .
H17B C17 H17C 109.5 . .
C19 C18 C23 126(2) . .
C19 C18 O5 124.6(19) . .
C23 C18 O5 109.3(17) . .
C18 C19 C20 119(2) . .
C18 C19 H19A 120.5 . .
C20 C19 H19A 120.5 . .
C21 C20 C19 119(2) . .
C21 C20 H20A 120.6 . .
C19 C20 H20A 120.6 . .
C20 C21 C22 122(2) . .
C20 C21 H21A 119.2 . .
C22 C21 H21A 119.2 . .
C21 C22 C23 120(2) . .
C21 C22 C24 115(2) . .
C23 C22 C24 123.1(18) . .
O116 C23 C18 123.2(18) . .
O116 C23 C22 122.9(18) . .
C18 C23 C22 113.8(19) . .
O6 C24 C22 126.4(19) . .
O6 C24 H24A 116.8 . .
C22 C24 H24A 116.8 . .
O7 C25 H25A 109.5 . .
O7 C25 H25B 109.5 . .
H25A C25 H25B 109.5 . .
O7 C25 H25C 109.5 . .
H25A C25 H25C 109.5 . .
H25B C25 H25C 109.5 . .
C27 C26 O7 120(2) . .
C27 C26 C31 130(2) . .
O7 C26 C31 109.7(19) . .
C26 C27 C28 116(2) . .
C26 C27 H27A 122.2 . .
C28 C27 H27A 122.2 . .
C29 C28 C27 119(2) . .
C29 C28 H28A 120.3 . .
C27 C28 H28A 120.3 . .
C28 C29 C30 121.6(18) . .
C28 C29 H29A 119.2 . .
C30 C29 H29A 119.2 . .
C32 C30 C29 111.7(18) . .
C32 C30 C31 124(2) . .
C29 C30 C31 124.3(19) . .
O56 C31 C30 128(2) . .
O56 C31 C26 123(2) . .
C30 C31 C26 108(2) . .
O56 C31 Yb12 40.3(10) . .
C30 C31 Yb12 159.7(15) . .
C26 C31 Yb12 84.6(13) . .
O8 C32 C30 124.2(18) . .
O8 C32 H32A 117.9 . .
C30 C32 H32A 117.9 . .
O9 C33 H33A 109.5 . .
O9 C33 H33B 109.5 . .
H33A C33 H33B 109.5 . .
O9 C33 H33C 109.5 . .
H33A C33 H33C 109.5 . .
H33B C33 H33C 109.5 . .
C35 C34 O9 126.5(18) . .
C35 C34 C39 122.6(19) . .
O9 C34 C39 110.9(18) . .
C34 C35 C36 116(2) . .
C34 C35 H35A 121.9 . .
C36 C35 H35A 121.9 . .
C37 C36 C35 126(2) . .
C37 C36 H36A 117.1 . .
C35 C36 H36A 117.1 . .
C36 C37 C38 120(2) . .
C36 C37 H37A 120.0 . .
C38 C37 H37A 120.0 . .
C37 C38 C40 119(2) . .
C37 C38 C39 118.2(19) . .
C40 C38 C39 123(2) . .
O114 C39 C34 120.3(18) . .
O114 C39 C38 122.7(18) . .
C34 C39 C38 116.9(19) . .
O10 C40 C38 129(2) . .
O10 C40 H40A 115.5 . .
C38 C40 H40A 115.5 . .
O113 C41 H41C 109.5 . .
O113 C41 H41A 109.5 . .
H41C C41 H41A 109.5 . .
O113 C41 H41B 109.5 . .
H41C C41 H41B 109.5 . .
H41A C41 H41B 109.5 . .
C47 C42 C43 124(2) . .
C47 C42 O113 114.3(18) . .
C43 C42 O113 120.7(19) . .
C44 C43 C42 116(2) . .
C44 C43 H43A 121.8 . .
C42 C43 H43A 121.8 . .
C45 C44 C43 118(2) . .
C45 C44 H44A 120.8 . .
C43 C44 H44A 120.8 . .
C44 C45 C46 130(2) . .
C44 C45 H45A 115.0 . .
C46 C45 H45A 115.0 . .
C48 C46 C47 122(2) . .
C48 C46 C45 126.2(19) . .
C47 C46 C45 111.9(19) . .
C42 C47 O118 121.6(19) . .
C42 C47 C46 118(2) . .
O118 C47 C46 119.4(18) . .
O12 C48 C46 133(2) . .
O12 C48 H48A 113.4 . .
C46 C48 H48A 113.4 . .
O13 C49 H49A 109.5 . .
O13 C49 H49B 109.5 . .
H49A C49 H49B 109.5 . .
O13 C49 H49C 109.5 . .
H49A C49 H49C 109.5 . .
H49B C49 H49C 109.5 . .
C51 C50 O13 121.8(17) . .
C51 C50 C55 123.7(19) . .
O13 C50 C55 114.3(17) . .
C52 C51 C50 122(2) . .
C52 C51 H51A 119.0 . .
C50 C51 H51A 119.0 . .
C53 C52 C51 112(3) . .
C53 C52 H52A 124.0 . .
C51 C52 H52A 124.0 . .
C52 C53 C54 127(3) . .
C52 C53 H53A 116.7 . .
C54 C53 H53A 116.7 . .
C55 C54 C53 122(2) . .
C55 C54 C56 118(2) . .
C53 C54 C56 119(2) . .
O104 C55 C54 126(2) . .
O104 C55 C50 120.6(19) . .
C54 C55 C50 113(2) . .
O14 C56 C54 131(2) . .
O14 C56 H56A 114.5 . .
C54 C56 H56A 114.5 . .
C58 C57 H57A 109.5 . .
C58 C57 H57B 109.5 . .
H57A C57 H57B 109.5 . .
C58 C57 H57C 109.5 . .
H57A C57 H57C 109.5 . .
H57B C57 H57C 109.5 . .
O15 C58 O16 121.9(18) . .
O15 C58 C57 121.5(17) . .
O16 C58 C57 116.6(18) . .
O15 C58 Yb1 59.5(10) . .
O16 C58 Yb1 62.4(10) . .
C57 C58 Yb1 177.2(13) . .
C60 C59 H59A 109.5 . .
C60 C59 H59B 109.5 . .
H59A C59 H59B 109.5 . .
C60 C59 H59C 109.5 . .
H59A C59 H59C 109.5 . .
H59B C59 H59C 109.5 . .
O19 C60 O20 118.3(18) . .
O19 C60 C59 122.9(18) . .
O20 C60 C59 118.9(18) . .
O19 C60 Yb2 59.4(10) . .
O20 C60 Yb2 59.0(9) . .
C59 C60 Yb2 176.3(14) . .
C62 C61 H61A 109.5 . .
C62 C61 H61B 109.5 . .
H61A C61 H61B 109.5 . .
C62 C61 H61C 109.5 . .
H61A C61 H61C 109.5 . .
H61B C61 H61C 109.5 . .
O17 C62 O18 126(2) . .
O17 C62 C61 117.4(19) . .
O18 C62 C61 116.2(19) . .
O17 C62 Yb1 62.4(10) . .
O18 C62 Yb1 64.1(11) . .
C61 C62 Yb1 179.3(17) . .
C64 C63 H63A 109.5 . .
C64 C63 H63B 109.5 . .
H63A C63 H63B 109.5 . .
C64 C63 H63C 109.5 . .
H63A C63 H63C 109.5 . .
H63B C63 H63C 109.5 . .
O23 C64 O24 123.0(17) . .
O23 C64 C63 121.4(18) . .
O24 C64 C63 115.4(18) . .
O23 C64 Yb2 61.3(9) . .
O24 C64 Yb2 61.7(10) . .
C63 C64 Yb2 176.3(14) . .
C66 C65 H65A 109.5 . .
C66 C65 H65B 109.5 . .
H65A C65 H65B 109.5 . .
C66 C65 H65C 109.5 . .
H65A C65 H65C 109.5 . .
H65B C65 H65C 109.5 . .
O115 C66 O21 121.3(14) . .
O115 C66 C65 120.5(14) . .
O21 C66 C65 118.2(14) . .
O115 C66 Yb2 61.5(8) . .
O21 C66 Yb2 59.9(8) . .
C65 C66 Yb2 175.9(11) . .
C68 C67 H67A 109.5 . .
C68 C67 H67B 109.5 . .
H67A C67 H67B 109.5 . .
C68 C67 H67C 109.5 . .
H67A C67 H67C 109.5 . .
H67B C67 H67C 109.5 . .
O25 C68 O26 121(2) . .
O25 C68 C67 125(2) . .
O26 C68 C67 114(2) . .
C70 C69 H69A 109.5 . .
C70 C69 H69B 109.5 . .
H69A C69 H69B 109.5 . .
C70 C69 H69C 109.5 . .
H69A C69 H69C 109.5 . .
H69B C69 H69C 109.5 . .
O27 C70 O28 120.7(17) . .
O27 C70 C69 119.4(19) . .
O28 C70 C69 119.1(18) . .
O27 C70 Yb5 61.0(9) . .
O28 C70 Yb5 59.8(9) . .
C69 C70 Yb5 168.9(14) . .
C72 C71 H71A 109.5 . .
C72 C71 H71B 109.5 . .
H71A C71 H71B 109.5 . .
C72 C71 H71C 109.5 . .
H71A C71 H71C 109.5 . .
H71B C71 H71C 109.5 . .
O96 C72 O95 123.9(18) . .
O96 C72 C71 122.1(18) . .
O95 C72 C71 113.9(17) . .
O96 C72 Yb4 59.0(10) . .
O95 C72 Yb4 64.9(10) . .
C71 C72 Yb4 174.9(14) . .
C74 C73 H73A 109.5 . .
C74 C73 H73B 109.5 . .
H73A C73 H73B 109.5 . .
C74 C73 H73C 109.5 . .
H73A C73 H73C 109.5 . .
H73B C73 H73C 109.5 . .
O31 C74 O32 126(2) . .
O31 C74 C73 117(2) . .
O32 C74 C73 117(2) . .
O31 C74 Yb4 63.6(12) . .
O32 C74 Yb4 62.6(12) . .
C73 C74 Yb4 178.2(17) . .
C76 C75 H75A 109.5 . .
C76 C75 H75B 109.5 . .
H75A C75 H75B 109.5 . .
C76 C75 H75C 109.5 . .
H75A C75 H75C 109.5 . .
H75B C75 H75C 109.5 . .
O34 C76 O33 122(2) . .
O34 C76 C75 119(2) . .
O33 C76 C75 119(2) . .
O34 C76 Yb5 60.8(12) . .
O33 C76 Yb5 60.9(12) . .
C75 C76 Yb5 179.7(17) . .
C78 C77 H77A 109.5 . .
C78 C77 H77B 109.5 . .
H77A C77 H77B 109.5 . .
C78 C77 H77C 109.5 . .
H77A C77 H77C 109.5 . .
H77B C77 H77C 109.5 . .
O29 C78 O30 116.5(16) . .
O29 C78 C77 123.2(16) . .
O30 C78 C77 120.4(16) . .
O29 C78 Yb5 59.2(9) . .
O30 C78 Yb5 57.5(9) . .
C77 C78 Yb5 175.0(13) . .
C80 C79 H79A 109.5 . .
C80 C79 H79B 109.5 . .
H79A C79 H79B 109.5 . .
C80 C79 H79C 109.5 . .
H79A C79 H79C 109.5 . .
H79B C79 H79C 109.5 . .
O38 C80 O37 116(2) . .
O38 C80 C79 122(2) . .
O37 C80 C79 121(2) . .
O38 C80 Yb7 57.1(13) . .
O37 C80 Yb7 59.7(12) . .
C79 C80 Yb7 178.2(18) . .
C82 C81 H81A 109.5 . .
C82 C81 H81B 109.5 . .
H81A C81 H81B 109.5 . .
C82 C81 H81C 109.5 . .
H81A C81 H81C 109.5 . .
H81B C81 H81C 109.5 . .
O36 C82 O35 119.6(19) . .
O36 C82 C81 118.6(18) . .
O35 C82 C81 121.8(18) . .
C84 C83 H83A 109.5 . .
C84 C83 H83B 109.5 . .
H83A C83 H83B 109.5 . .
C84 C83 H83C 109.5 . .
H83A C83 H83C 109.5 . .
H83B C83 H83C 109.5 . .
O41 C84 O42 126(2) . .
O41 C84 C83 118(2) . .
O42 C84 C83 117(2) . .
O41 C84 Yb7 64.9(13) . .
O42 C84 Yb7 62.0(11) . .
C83 C84 Yb7 171.1(17) . .
C86 C85 H85A 109.5 . .
C86 C85 H85B 109.5 . .
H85A C85 H85B 109.5 . .
C86 C85 H85C 109.5 . .
H85A C85 H85C 109.5 . .
H85B C85 H85C 109.5 . .
O39 C86 O40 118.2(19) . .
O39 C86 C85 118(2) . .
O40 C86 C85 123(2) . .
O39 C86 Yb8 60.8(10) . .
O40 C86 Yb8 58.0(11) . .
C85 C86 Yb8 178.8(18) . .
C88 C87 H87A 109.5 . .
C88 C87 H87B 109.5 . .
H87A C87 H87B 109.5 . .
C88 C87 H87C 109.5 . .
H87A C87 H87C 109.5 . .
H87B C87 H87C 109.5 . .
O45 C88 O46 121.4(19) . .
O45 C88 C87 123.6(18) . .
O46 C88 C87 115.0(19) . .
O45 C88 Yb8 61.3(11) . .
O46 C88 Yb8 60.4(10) . .
C87 C88 Yb8 172.6(13) . .
C90 C89 H89A 109.5 . .
C90 C89 H89B 109.5 . .
H89A C89 H89B 109.5 . .
C90 C89 H89C 109.5 . .
H89A C89 H89C 109.5 . .
H89B C89 H89C 109.5 . .
O44 C90 O43 121(2) . .
O44 C90 C89 119(2) . .
O43 C90 C89 119(2) . .
O44 C90 Yb8 60.2(11) . .
O43 C90 Yb8 61.3(10) . .
C89 C90 Yb8 179.2(19) . .
C92 C91 H91A 109.5 . .
C92 C91 H91B 109.5 . .
H91A C91 H91B 109.5 . .
C92 C91 H91C 109.5 . .
H91A C91 H91C 109.5 . .
H91B C91 H91C 109.5 . .
O47 C92 O48 119.7(16) . .
O47 C92 C91 118.7(16) . .
O48 C92 C91 121.6(16) . .
O47 C92 Yb10 60.2(9) . .
O48 C92 Yb10 59.5(9) . .
C91 C92 Yb10 177.4(14) . .
C94 C93 H93A 109.5 . .
C94 C93 H93B 109.5 . .
H93A C93 H93B 109.5 . .
C94 C93 H93C 109.5 . .
H93A C93 H93C 109.5 . .
H93B C93 H93C 109.5 . .
O50 C94 O49 124(2) . .
O50 C94 C93 115(2) . .
O49 C94 C93 120(2) . .
O50 C94 Yb11 63.0(12) . .
O49 C94 Yb11 62.9(11) . .
C93 C94 Yb11 173.0(15) . .
C96 C95 H95A 109.5 . .
C96 C95 H95B 109.5 . .
H95A C95 H95B 109.5 . .
C96 C95 H95C 109.5 . .
H95A C95 H95C 109.5 . .
H95B C95 H95C 109.5 . .
O117 C96 O55 117.8(19) . .
O117 C96 C95 121.0(19) . .
O55 C96 C95 120.6(18) . .
C98 C97 H97A 109.5 . .
C98 C97 H97B 109.5 . .
H97A C97 H97B 109.5 . .
C98 C97 H97C 109.5 . .
H97A C97 H97C 109.5 . .
H97B C97 H97C 109.5 . .
O57 C98 O58 122.9(18) . .
O57 C98 C97 120.0(17) . .
O58 C98 C97 116.6(17) . .
O57 C98 Yb11 62.6(10) . .
O58 C98 Yb11 61.7(10) . .
C97 C98 Yb11 174.7(12) . .
C100 C99 H99A 109.5 . .
C100 C99 H99B 109.5 . .
H99A C99 H99B 109.5 . .
C100 C99 H99C 109.5 . .
H99A C99 H99C 109.5 . .
H99B C99 H99C 109.5 . .
O54 C100 O53 123(2) . .
O54 C100 C99 120(2) . .
O53 C100 C99 116(2) . .
O54 C100 Yb11 61.5(11) . .
O53 C100 Yb11 61.6(11) . .
C99 C100 Yb11 175.5(16) . .
C102 C101 H10A 109.5 . .
C102 C101 H10B 109.5 . .
H10A C101 H10B 109.5 . .
C102 C101 H10C 109.5 . .
H10A C101 H10C 109.5 . .
H10B C101 H10C 109.5 . .
O51 C102 O52 126.7(19) . .
O51 C102 C101 117(2) . .
O52 C102 C101 116.6(19) . .
O51 C102 Yb10 61.8(11) . .
O52 C102 Yb10 65.3(10) . .
C101 C102 Yb10 173.2(13) . .
C104 C103 H10D 109.5 . .
C104 C103 H10E 109.5 . .
H10D C103 H10E 109.5 . .
C104 C103 H10F 109.5 . .
H10D C103 H10F 109.5 . .
H10E C103 H10F 109.5 . .
O64 C104 O63 122(2) . .
O64 C104 C103 122(2) . .
O63 C104 C103 115.3(19) . .
O64 C104 Yb13 58.4(11) . .
O63 C104 Yb13 64.1(11) . .
C103 C104 Yb13 179.5(18) . .
C106 C105 H10G 109.5 . .
C106 C105 H10H 109.5 . .
H10G C105 H10H 109.5 . .
C106 C105 H10I 109.5 . .
H10G C105 H10I 109.5 . .
H10H C105 H10I 109.5 . .
O59 C106 O60 119.6(19) . .
O59 C106 C105 121.5(19) . .
O60 C106 C105 119(2) . .
C108 C107 H10J 109.5 . .
C108 C107 H10K 109.5 . .
H10J C107 H10K 109.5 . .
C108 C107 H10L 109.5 . .
H10J C107 H10L 109.5 . .
H10K C107 H10L 109.5 . .
O62 C108 O61 117(2) . .
O62 C108 C107 121(2) . .
O61 C108 C107 122(2) . .
O62 C108 Yb14 59.8(12) . .
O61 C108 Yb14 58.8(11) . .
C107 C108 Yb14 169.8(16) . .
C110 C109 H10M 109.5 . .
C110 C109 H10N 109.5 . .
H10M C109 H10N 109.5 . .
C110 C109 H10O 109.5 . .
H10M C109 H10O 109.5 . .
H10N C109 H10O 109.5 . .
O68 C110 O67 119.5(19) . .
O68 C110 C109 118.1(18) . .
O67 C110 C109 122.4(19) . .
O68 C110 Yb14 61.3(10) . .
O67 C110 Yb14 58.3(10) . .
C109 C110 Yb14 179.0(18) . .
C112 C111 H11B 109.5 . .
C112 C111 H11C 109.5 . .
H11B C111 H11C 109.5 . .
C112 C111 H11D 109.5 . .
H11B C111 H11D 109.5 . .
H11C C111 H11D 109.5 . .
O65 C112 O66 119.9(18) . .
O65 C112 C111 120.5(19) . .
O66 C112 C111 119.1(19) . .
O65 C112 Yb14 60.0(10) . .
O66 C112 Yb14 60.1(9) . .
C111 C112 Yb14 168.2(12) . .
C114 C113 H11E 109.5 . .
C114 C113 H11F 109.5 . .
H11E C113 H11F 109.5 . .
C114 C113 H11G 109.5 . .
H11E C113 H11G 109.5 . .
H11F C113 H11G 109.5 . .
O70 C114 O69 126(2) . .
O70 C114 C113 114(3) . .
O69 C114 C113 118(2) . .
O70 C114 Yb13 64.1(14) . .
O69 C114 Yb13 61.6(12) . .
C113 C114 Yb13 164.1(17) . .
C116 C115 H11H 109.5 . .
C116 C115 H11I 109.5 . .
H11H C115 H11I 109.5 . .
C116 C115 H11J 109.5 . .
H11H C115 H11J 109.5 . .
H11I C115 H11J 109.5 . .
O82 C116 O81 125(2) . .
O82 C116 C115 118.0(18) . .
O81 C116 C115 116.8(18) . .
C118 C117 H11K 109.5 . .
C118 C117 H11L 109.5 . .
H11K C117 H11L 109.5 . .
C118 C117 H11M 109.5 . .
H11K C117 H11M 109.5 . .
H11L C117 H11M 109.5 . .
O72 C118 O71 120.4(19) . .
O72 C118 C117 120.8(18) . .
O71 C118 C117 118.3(17) . .
O72 C118 Yb16 59.4(10) . .
O71 C118 Yb16 61.3(10) . .
C117 C118 Yb16 177.9(14) . .
C120 C119 H11N 109.5 . .
C120 C119 H11O 109.5 . .
H11N C119 H11O 109.5 . .
C120 C119 H11P 109.5 . .
H11N C119 H11P 109.5 . .
H11O C119 H11P 109.5 . .
O74 C120 O73 111(2) . .
O74 C120 C119 130(2) . .
O73 C120 C119 118(2) . .
O74 C120 Yb17 56.5(11) . .
O73 C120 Yb17 55.0(10) . .
C119 C120 Yb17 170.4(18) . .
C122 C121 H12B 109.5 . .
C122 C121 H12C 109.5 . .
H12B C121 H12C 109.5 . .
C122 C121 H12D 109.5 . .
H12B C121 H12D 109.5 . .
H12C C121 H12D 109.5 . .
O75 C122 O76 115.8(19) . .
O75 C122 C121 125.4(19) . .
O76 C122 C121 118.5(19) . .
O75 C122 Yb17 56.9(10) . .
O76 C122 Yb17 59.0(10) . .
C121 C122 Yb17 171.9(13) . .
C124 C123 H23E 109.5 . .
C124 C123 H23F 109.5 . .
H23E C123 H23F 109.5 . .
C124 C123 H23G 109.5 . .
H23E C123 H23G 109.5 . .
H23F C123 H23G 109.5 . .
O78 C124 O77 120(2) . .
O78 C124 C123 121(2) . .
O77 C124 C123 119(2) . .
O78 C124 Yb17 61.8(12) . .
O77 C124 Yb17 58.5(12) . .
C123 C124 Yb17 177.4(17) . .
C126 C125 H12E 109.5 . .
C126 C125 H12F 109.5 . .
H12E C125 H12F 109.5 . .
C126 C125 H12G 109.5 . .
H12E C125 H12G 109.5 . .
H12F C125 H12G 109.5 . .
O80 C126 O79 128(2) . .
O80 C126 C125 119(2) . .
O79 C126 C125 112(2) . .
O80 C126 Yb16 63.5(13) . .
O79 C126 Yb16 64.3(11) . .
C125 C126 Yb16 167.6(17) . .
C128 C127 H27H 109.5 . .
C128 C127 H27I 109.5 . .
H27H C127 H27I 109.5 . .
C128 C127 H27J 109.5 . .
H27H C127 H27J 109.5 . .
H27I C127 H27J 109.5 . .
O86 C128 O85 116.9(17) . .
O86 C128 C127 121.7(16) . .
O85 C128 C127 121.3(16) . .
O86 C128 Yb19 57.6(9) . .
O85 C128 Yb19 59.4(9) . .
C127 C128 Yb19 179.2(14) . .
C130 C129 H12H 109.5 . .
C130 C129 H12I 109.5 . .
H12H C129 H12I 109.5 . .
C130 C129 H12J 109.5 . .
H12H C129 H12J 109.5 . .
H12I C129 H12J 109.5 . .
O93 C130 O94 118.8(18) . .
O93 C130 C129 119(2) . .
O94 C130 C129 121.5(18) . .
O93 C130 Yb20 59.7(11) . .
O94 C130 Yb20 59.1(10) . .
C129 C130 Yb20 169.5(13) . .
C132 C131 H13B 109.5 . .
C132 C131 H13C 109.5 . .
H13B C131 H13C 109.5 . .
C132 C131 H13D 109.5 . .
H13B C131 H13D 109.5 . .
H13C C131 H13D 109.5 . .
O83 C132 O84 126.1(19) . .
O83 C132 C131 119.3(18) . .
O84 C132 C131 114.6(17) . .
C134 C133 H13E 109.5 . .
C134 C133 H13F 109.5 . .
H13E C133 H13F 109.5 . .
C134 C133 H13G 109.5 . .
H13E C133 H13G 109.5 . .
H13F C133 H13G 109.5 . .
O89 C134 O90 121.7(16) . .
O89 C134 C133 121.5(17) . .
O90 C134 C133 116.8(17) . .
O89 C134 Yb20 61.0(9) . .
O90 C134 Yb20 60.9(8) . .
C133 C134 Yb20 173.7(13) . .
C136 C135 H13H 109.5 . .
C136 C135 H13I 109.5 . .
H13H C135 H13I 109.5 . .
C136 C135 H13J 109.5 . .
H13H C135 H13J 109.5 . .
H13I C135 H13J 109.5 . .
O87 C136 O88 132(2) . .
O87 C136 C135 112(2) . .
O88 C136 C135 117(2) . .
O87 C136 Yb19 67.0(11) . .
O88 C136 Yb19 65.0(12) . .
C135 C136 Yb19 172.4(16) . .
C138 C137 H37K 109.5 . .
C138 C137 H37L 109.5 . .
H37K C137 H37L 109.5 . .
C138 C137 H37M 109.5 . .
H37K C137 H37M 109.5 . .
H37L C137 H37M 109.5 . .
O91 C138 O92 127(2) . .
O91 C138 C137 121(2) . .
O92 C138 C137 112.0(19) . .
O91 C138 Yb20 62.0(11) . .
O92 C138 Yb20 65.3(10) . .
C137 C138 Yb20 176.9(17) . .
C140 C139 H13K 109.5 . .
C140 C139 H13L 109.5 . .
H13K C139 H13L 109.5 . .
C140 C139 H13M 109.5 . .
H13K C139 H13M 109.5 . .
H13L C139 H13M 109.5 . .
O98 C140 O97 120.3(18) . .
O98 C140 C139 121.5(19) . .
O97 C140 C139 118.0(17) . .

loop_
_geom_bond_atom_site_label_1
_geom_bond_atom_site_label_2
_geom_bond_distance
_geom_bond_site_symmetry_2
Yb1 O11 2.377(14) .
Yb1 O2 2.407(13) .
Yb1 O23 2.411(13) .
Yb1 O17 2.425(11) .
Yb1 O99 2.432(11) .
Yb1 O100 2.442(11) .
Yb1 O18 2.463(12) .
Yb1 O15 2.464(12) .
Yb1 O16 2.522(13) .
Yb1 C62 2.74(2) .
Yb1 C58 2.845(19) .
Yb1 Yb2 3.6346(13) .
Yb2 O25 2.341(12) .
Yb2 O99 2.392(10) .
Yb2 O100 2.438(11) .
Yb2 O21 2.464(12) .
Yb2 O20 2.467(12) .
Yb2 O19 2.483(13) .
Yb2 O23 2.491(12) .
Yb2 O24 2.500(13) .
Yb2 O115 2.500(12) .
Yb2 C64 2.836(18) .
Yb2 C66 2.842(15) .
Yb2 C60 2.87(2) .
Yb3 O99 2.323(12) .
Yb3 O98 2.328(11) 2_656
Yb3 O21 2.356(11) .
Yb3 O27 2.365(12) .
Yb3 O95 2.405(13) .
Yb3 O11 2.427(12) .
Yb3 O101 2.441(11) .
Yb3 O1 2.471(12) .
Yb3 Yb5 3.9701(14) .
Yb3 Yb4 3.9902(13) .
Yb4 O102 2.365(11) .
Yb4 O4 2.373(14) .
Yb4 O101 2.412(11) .
Yb4 O32 2.440(13) .
Yb4 O22 2.449(13) .
Yb4 O96 2.451(12) .
Yb4 O31 2.460(13) .
Yb4 O33 2.474(13) .
Yb4 O95 2.575(12) .
Yb4 C74 2.75(2) .
Yb4 C72 2.843(19) .
Yb4 Yb5 3.6112(14) .
Yb5 O102 2.352(11) .
Yb5 O101 2.404(11) .
Yb5 O35 2.410(13) .
Yb5 O30 2.422(11) .
Yb5 O29 2.464(11) .
Yb5 O28 2.468(12) .
Yb5 O27 2.498(11) .
Yb5 O34 2.517(13) .
Yb5 O33 2.518(11) .
Yb5 C70 2.85(2) .
Yb5 C78 2.856(19) .
Yb5 C76 2.88(2) .
Yb6 O26 2.334(13) .
Yb6 O102 2.336(12) .
Yb6 O39 2.374(11) .
Yb6 O37 2.374(12) .
Yb6 O30 2.406(11) .
Yb6 O103 2.437(10) .
Yb6 O22 2.456(12) .
Yb6 O3 2.513(13) .
Yb6 Yb8 3.9621(14) .
Yb6 Yb7 3.9806(14) .
Yb7 O6 2.387(13) .
Yb7 O42 2.397(13) .
Yb7 O103 2.416(10) .
Yb7 O43 2.418(14) .
Yb7 O119 2.420(10) .
Yb7 O116 2.422(13) .
Yb7 O41 2.460(13) .
Yb7 O38 2.503(13) .
Yb7 O37 2.551(12) .
Yb7 C84 2.72(2) .
Yb7 C80 2.95(3) .
Yb7 Yb8 3.6244(14) .
Yb8 O55 2.361(12) .
Yb8 O119 2.385(11) .
Yb8 O40 2.429(15) .
Yb8 O103 2.439(11) .
Yb8 O46 2.467(12) .
Yb8 O39 2.493(11) .
Yb8 O45 2.494(13) .
Yb8 O44 2.494(13) .
Yb8 O43 2.515(11) .
Yb8 C88 2.84(2) .
Yb8 C86 2.85(2) .
Yb8 C90 2.86(2) .
Yb9 O49 2.316(13) .
Yb9 O119 2.329(12) .
Yb9 O46 2.350(12) .
Yb9 O36 2.363(11) .
Yb9 O116 2.390(11) .
Yb9 O47 2.410(13) .
Yb9 O105 2.454(10) .
Yb9 O5 2.495(13) .
Yb9 Yb11 3.9552(14) .
Yb9 Yb10 4.0144(14) .
Yb10 O106 2.368(10) .
Yb10 O8 2.391(14) .
Yb10 O56 2.423(14) .
Yb10 O51 2.431(13) .
Yb10 O53 2.442(13) .
Yb10 O105 2.468(10) .
Yb10 O48 2.505(12) .
Yb10 O52 2.508(14) .
Yb10 O47 2.521(12) .
Yb10 C102 2.76(2) .
Yb10 C92 2.899(17) .
Yb10 Yb11 3.6336(14) .
Yb11 O59 2.375(11) .
Yb11 O106 2.379(12) .
Yb11 O105 2.459(11) .
Yb11 O58 2.461(12) .
Yb11 O57 2.480(13) .
Yb11 O49 2.486(12) .
Yb11 O50 2.489(13) .
Yb11 O53 2.513(13) .
Yb11 O54 2.514(12) .
Yb11 C94 2.79(2) .
Yb11 C98 2.794(19) .
Yb11 C100 2.85(2) .
Yb12 O106 2.349(12) .
Yb12 O117 2.349(13) .
Yb12 O56 2.375(12) .
Yb12 O63 2.383(13) .
Yb12 O58 2.384(12) .
Yb12 O61 2.388(13) .
Yb12 O107 2.488(11) .
Yb12 O7 2.524(13) .
Yb12 C31 3.19(2) .
Yb12 Yb14 3.9577(13) .
Yb13 O107 2.376(11) .
Yb13 O10 2.393(12) .
Yb13 O114 2.395(12) .
Yb13 O69 2.433(14) .
Yb13 O108 2.440(10) .
Yb13 O68 2.454(13) .
Yb13 O64 2.461(12) .
Yb13 O70 2.488(17) .
Yb13 O63 2.584(12) .
Yb13 C114 2.77(3) .
Yb13 C104 2.87(2) .
Yb13 Yb14 3.6267(14) .
Yb14 O108 2.368(11) .
Yb14 O81 2.369(12) .
Yb14 O107 2.427(10) .
Yb14 O66 2.481(12) .
Yb14 O61 2.482(12) .
Yb14 O65 2.484(12) .
Yb14 O67 2.491(13) .
Yb14 O62 2.511(15) .
Yb14 O68 2.559(12) .
Yb14 C112 2.86(2) .
Yb14 C108 2.89(2) .
Yb14 C110 2.91(2) .
Yb15 O108 2.346(11) .
Yb15 O60 2.351(11) .
Yb15 O66 2.354(12) .
Yb15 O71 2.366(13) .
Yb15 O109 2.388(11) .
Yb15 O114 2.409(11) .
Yb15 O73 2.417(12) .
Yb15 O9 2.513(14) .
Yb15 Yb17 3.9592(13) .
Yb15 Yb16 4.0165(14) .
Yb16 O118 2.350(13) .
Yb16 O12 2.408(12) .
Yb16 O109 2.415(11) .
Yb16 O110 2.422(11) .
Yb16 O78 2.425(14) .
Yb16 O80 2.471(14) .
Yb16 O72 2.481(12) .
Yb16 O79 2.491(13) .
Yb16 O71 2.520(12) .
Yb16 C126 2.76(2) .
Yb16 C118 2.87(2) .
Yb16 Yb17 3.6343(15) .
Yb17 O83 2.351(11) .
Yb17 O110 2.404(12) .
Yb17 O73 2.407(11) .
Yb17 O109 2.417(10) .
Yb17 O75 2.458(12) .
Yb17 O74 2.462(13) .
Yb17 O77 2.487(13) .
Yb17 O76 2.495(12) .
Yb17 O78 2.561(13) .
Yb17 C124 2.90(3) .
Yb17 C122 2.90(2) .
Yb17 C120 2.92(2) .
Yb18 O82 2.302(13) .
Yb18 O110 2.337(13) .
Yb18 O76 2.382(12) .
Yb18 O94 2.388(14) .
Yb18 O85 2.392(11) .
Yb18 O118 2.424(11) .
Yb18 O111 2.434(10) .
Yb18 O113 2.508(12) .
Yb18 Yb20 3.9666(13) .
Yb18 Yb19 3.9992(13) .
Yb19 O104 2.367(13) .
Yb19 O111 2.406(10) .
Yb19 O14 2.415(14) .
Yb19 O88 2.421(11) .
Yb19 O92 2.431(14) .
Yb19 O112 2.441(12) .
Yb19 O87 2.462(12) .
Yb19 O86 2.485(12) .
Yb19 O85 2.516(11) .
Yb19 C136 2.67(2) .
Yb19 C128 2.915(19) .
Yb19 Yb20 3.6271(15) .
Yb20 O112 2.352(12) .
Yb20 O97 2.368(12) .
Yb20 O111 2.432(11) .
Yb20 O94 2.455(12) .
Yb20 O90 2.466(11) .
Yb20 O93 2.471(12) .
Yb20 O89 2.475(11) .
Yb20 O91 2.483(13) .
Yb20 O92 2.554(12) .
Yb20 C138 2.81(2) .
Yb20 C134 2.821(17) .
Yb20 C130 2.85(2) .
Yb21 O84 2.312(12) .
Yb21 O90 2.335(12) .
Yb21 O112 2.352(12) .
Yb21 O16 2.384(12) 2_656
Yb21 O20 2.394(12) 2_656
Yb21 O104 2.405(13) .
Yb21 O100 2.427(12) 2_656
Yb21 O13 2.508(13) .
Yb21 Yb2 3.9496(13) 2_656
Yb21 Yb1 3.9985(13) 2_656
O1 C1 1.44(2) .
O1 C2 1.47(2) .
O2 C8 1.19(2) .
O3 C10 1.39(3) .
O3 C9 1.50(2) .
O4 C16 1.26(2) .
O5 C18 1.43(2) .
O5 C17 1.54(2) .
O6 C24 1.21(2) .
O7 C26 1.42(2) .
O7 C25 1.44(2) .
O8 C32 1.26(2) .
O9 C34 1.39(2) .
O9 C33 1.43(2) .
O10 C40 1.23(2) .
O11 C7 1.321(19) .
O12 C48 1.20(2) .
O13 C50 1.43(2) .
O13 C49 1.43(2) .
O14 C56 1.12(2) .
O15 C58 1.20(2) .
O16 C58 1.25(2) .
O16 Yb21 2.384(12) 2_656
O17 C62 1.24(2) .
O18 C62 1.24(2) .
O19 C60 1.23(2) .
O20 C60 1.31(2) .
O20 Yb21 2.394(12) 2_656
O21 C66 1.276(17) .
O22 C15 1.29(2) .
O23 C64 1.23(2) .
O24 C64 1.24(2) .
O25 C68 1.25(2) .
O26 C68 1.27(2) .
O27 C70 1.24(2) .
O28 C70 1.32(2) .
O29 C78 1.243(19) .
O30 C78 1.273(19) .
O31 C74 1.22(2) .
O32 C74 1.22(2) .
O33 C76 1.25(2) .
O34 C76 1.23(2) .
O35 C82 1.24(2) .
O36 C82 1.22(2) .
O37 C80 1.31(3) .
O38 C80 1.23(3) .
O39 C86 1.26(2) .
O40 C86 1.30(2) .
O41 C84 1.21(3) .
O42 C84 1.28(3) .
O43 C90 1.26(2) .
O44 C90 1.21(2) .
O45 C88 1.20(2) .
O46 C88 1.32(2) .
O47 C92 1.264(19) .
O48 C92 1.29(2) .
O49 C94 1.29(2) .
O50 C94 1.20(2) .
O51 C102 1.22(2) .
O52 C102 1.30(2) .
O53 C100 1.27(2) .
O54 C100 1.19(2) .
O55 C96 1.30(2) .
O56 C31 1.25(2) .
O57 C98 1.24(2) .
O58 C98 1.24(2) .
O59 C106 1.24(2) .
O60 C106 1.25(2) .
O61 C108 1.31(2) .
O62 C108 1.23(2) .
O63 C104 1.30(2) .
O64 C104 1.22(2) .
O65 C112 1.21(2) .
O66 C112 1.30(2) .
O67 C110 1.28(2) .
O68 C110 1.26(2) .
O69 C114 1.34(3) .
O70 C114 1.19(3) .
O71 C118 1.30(2) .
O72 C118 1.24(2) .
O73 C120 1.37(3) .
O74 C120 1.22(2) .
O75 C122 1.24(2) .
O76 C122 1.33(2) .
O77 C124 1.28(2) .
O78 C124 1.28(2) .
O79 C126 1.34(3) .
O80 C126 1.16(2) .
O81 C116 1.25(2) .
O82 C116 1.24(2) .
O83 C132 1.20(2) .
O84 C132 1.30(2) .
O85 C128 1.30(2) .
O86 C128 1.222(19) .
O87 C136 1.21(3) .
O88 C136 1.22(3) .
O89 C134 1.167(19) .
O90 C134 1.318(19) .
O91 C138 1.22(2) .
O92 C138 1.26(2) .
O93 C130 1.21(2) .
O94 C130 1.26(2) .
O95 C72 1.26(2) .
O96 C72 1.20(2) .
O97 C140 1.29(2) .
O98 C140 1.23(2) .
O98 Yb3 2.328(11) 2_656
O99 H99D 0.9800 .
O100 Yb21 2.428(12) 2_656
O100 H10Q 0.9800 .
O101 H10R 0.9800 .
O102 H10S 0.9800 .
O103 H10T 0.9800 .
O104 C55 1.34(2) .
O105 H10V 0.9800 .
O106 H10W 0.9800 .
O107 H10X 0.9800 .
O108 H10Y 0.9800 .
O109 H10Z 0.9800 .
O110 H11Q 0.9800 .
O111 H11R 0.9800 .
O112 H11S 0.9800 .
O113 C42 1.45(2) .
O113 C41 1.46(2) .
O114 C39 1.33(2) .
O115 C66 1.238(17) .
O116 C23 1.31(2) .
O117 C96 1.22(2) .
O118 C47 1.40(2) .
O119 H11T 0.9800 .
C1 H1A 0.9600 .
C1 H1B 0.9600 .
C1 H1C 0.9600 .
C2 C3 1.33(2) .
C2 C7 1.46(2) .
C3 C4 1.37(3) .
C3 H3A 0.9300 .
C4 C5 1.31(3) .
C4 H4A 0.9300 .
C5 C6 1.40(3) .
C5 H5A 0.9300 .
C6 C8 1.45(3) .
C6 C7 1.52(2) .
C8 H8A 0.9300 .
C9 H9A 0.9600 .
C9 H9B 0.9600 .
C9 H9C 0.9600 .
C10 C11 1.36(3) .
C10 C15 1.46(3) .
C11 C12 1.42(3) .
C11 H11A 0.9300 .
C12 C13 1.33(3) .
C12 H12A 0.9300 .
C13 C14 1.42(3) .
C13 H13A 0.9300 .
C14 C16 1.38(3) .
C14 C15 1.42(3) .
C16 H16A 0.9300 .
C17 H17A 0.9600 .
C17 H17B 0.9600 .
C17 H17C 0.9600 .
C18 C19 1.32(2) .
C18 C23 1.37(3) .
C19 C20 1.42(3) .
C19 H19A 0.9300 .
C20 C21 1.32(3) .
C20 H20A 0.9300 .
C21 C22 1.39(3) .
C21 H21A 0.9300 .
C22 C23 1.44(3) .
C22 C24 1.45(3) .
C24 H24A 0.9300 .
C25 H25A 0.9600 .
C25 H25B 0.9600 .
C25 H25C 0.9600 .
C26 C27 1.37(3) .
C26 C31 1.47(3) .
C27 C28 1.40(3) .
C27 H27A 0.9300 .
C28 C29 1.39(3) .
C28 H28A 0.9300 .
C29 C30 1.40(2) .
C29 H29A 0.9300 .
C30 C32 1.38(2) .
C30 C31 1.41(3) .
C32 H32A 0.9300 .
C33 H33A 0.9600 .
C33 H33B 0.9600 .
C33 H33C 0.9600 .
C34 C35 1.36(2) .
C34 C39 1.43(3) .
C35 C36 1.37(3) .
C35 H35A 0.9300 .
C36 C37 1.32(3) .
C36 H36A 0.9300 .
C37 C38 1.38(3) .
C37 H37A 0.9300 .
C38 C40 1.41(3) .
C38 C39 1.45(3) .
C40 H40A 0.9300 .
C41 H41C 0.9600 .
C41 H41A 0.9600 .
C41 H41B 0.9600 .
C42 C47 1.35(3) .
C42 C43 1.41(3) .
C43 C44 1.38(3) .
C43 H43A 0.9300 .
C44 C45 1.24(3) .
C44 H44A 0.9300 .
C45 C46 1.44(3) .
C45 H45A 0.9300 .
C46 C48 1.40(3) .
C46 C47 1.43(3) .
C48 H48A 0.9300 .
C49 H49A 0.9600 .
C49 H49B 0.9600 .
C49 H49C 0.9600 .
C50 C51 1.41(3) .
C50 C55 1.43(3) .
C51 C52 1.40(3) .
C51 H51A 0.9300 .
C52 C53 1.37(3) .
C52 H52A 0.9300 .
C53 C54 1.41(3) .
C53 H53A 0.9300 .
C54 C55 1.36(3) .
C54 C56 1.52(3) .
C56 H56A 0.9300 .
C57 C58 1.52(2) .
C57 H57A 0.9600 .
C57 H57B 0.9600 .
C57 H57C 0.9600 .
C59 C60 1.52(3) .
C59 H59A 0.9600 .
C59 H59B 0.9600 .
C59 H59C 0.9600 .
C61 C62 1.59(3) .
C61 H61A 0.9600 .
C61 H61B 0.9600 .
C61 H61C 0.9600 .
C63 C64 1.45(2) .
C63 H63A 0.9600 .
C63 H63B 0.9600 .
C63 H63C 0.9600 .
C65 C66 1.52(2) .
C65 H65A 0.9600 .
C65 H65B 0.9600 .
C65 H65C 0.9600 .
C67 C68 1.49(3) .
C67 H67A 0.9600 .
C67 H67B 0.9600 .
C67 H67C 0.9600 .
C69 C70 1.51(3) .
C69 H69A 0.9600 .
C69 H69B 0.9600 .
C69 H69C 0.9600 .
C71 C72 1.53(2) .
C71 H71A 0.9600 .
C71 H71B 0.9600 .
C71 H71C 0.9600 .
C73 C74 1.51(3) .
C73 H73A 0.9600 .
C73 H73B 0.9600 .
C73 H73C 0.9600 .
C75 C76 1.52(3) .
C75 H75A 0.9600 .
C75 H75B 0.9600 .
C75 H75C 0.9600 .
C77 C78 1.52(2) .
C77 H77A 0.9600 .
C77 H77B 0.9600 .
C77 H77C 0.9600 .
C79 C80 1.42(3) .
C79 H79A 0.9600 .
C79 H79B 0.9600 .
C79 H79C 0.9600 .
C81 C82 1.53(3) .
C81 H81A 0.9600 .
C81 H81B 0.9600 .
C81 H81C 0.9600 .
C83 C84 1.58(3) .
C83 H83A 0.9600 .
C83 H83B 0.9600 .
C83 H83C 0.9600 .
C85 C86 1.49(3) .
C85 H85A 0.9600 .
C85 H85B 0.9600 .
C85 H85C 0.9600 .
C87 C88 1.57(3) .
C87 H87A 0.9600 .
C87 H87B 0.9600 .
C87 H87C 0.9600 .
C89 C90 1.49(3) .
C89 H89A 0.9600 .
C89 H89B 0.9600 .
C89 H89C 0.9600 .
C91 C92 1.49(2) .
C91 H91A 0.9600 .
C91 H91B 0.9600 .
C91 H91C 0.9600 .
C93 C94 1.58(3) .
C93 H93A 0.9600 .
C93 H93B 0.9600 .
C93 H93C 0.9600 .
C95 C96 1.49(3) .
C95 H95A 0.9600 .
C95 H95B 0.9600 .
C95 H95C 0.9600 .
C97 C98 1.57(2) .
C97 H97A 0.9600 .
C97 H97B 0.9600 .
C97 H97C 0.9600 .
C99 C100 1.51(3) .
C99 H99A 0.9600 .
C99 H99B 0.9600 .
C99 H99C 0.9600 .
C101 C102 1.54(3) .
C101 H10A 0.9600 .
C101 H10B 0.9600 .
C101 H10C 0.9600 .
C103 C104 1.48(3) .
C103 H10D 0.9600 .
C103 H10E 0.9600 .
C103 H10F 0.9600 .
C105 C106 1.47(2) .
C105 H10G 0.9600 .
C105 H10H 0.9600 .
C105 H10I 0.9600 .
C107 C108 1.51(3) .
C107 H10J 0.9600 .
C107 H10K 0.9600 .
C107 H10L 0.9600 .
C109 C110 1.51(3) .
C109 H10M 0.9600 .
C109 H10N 0.9600 .
C109 H10O 0.9600 .
C111 C112 1.51(2) .
C111 H11B 0.9600 .
C111 H11C 0.9600 .
C111 H11D 0.9600 .
C113 C114 1.58(3) .
C113 H11E 0.9600 .
C113 H11F 0.9600 .
C113 H11G 0.9600 .
C115 C116 1.55(3) .
C115 H11H 0.9600 .
C115 H11I 0.9600 .
C115 H11J 0.9600 .
C117 C118 1.56(3) .
C117 H11K 0.9600 .
C117 H11L 0.9600 .
C117 H11M 0.9600 .
C119 C120 1.50(3) .
C119 H11N 0.9600 .
C119 H11O 0.9600 .
C119 H11P 0.9600 .
C121 C122 1.45(3) .
C121 H12B 0.9600 .
C121 H12C 0.9600 .
C121 H12D 0.9600 .
C123 C124 1.53(3) .
C123 H23E 0.9600 .
C123 H23F 0.9600 .
C123 H23G 0.9600 .
C125 C126 1.54(3) .
C125 H12E 0.9600 .
C125 H12F 0.9600 .
C125 H12G 0.9600 .
C127 C128 1.53(2) .
C127 H27H 0.9600 .
C127 H27I 0.9600 .
C127 H27J 0.9600 .
C129 C130 1.54(2) .
C129 H12H 0.9600 .
C129 H12I 0.9600 .
C129 H12J 0.9600 .
C131 C132 1.52(2) .
C131 H13B 0.9600 .
C131 H13C 0.9600 .
C131 H13D 0.9600 .
C133 C134 1.53(2) .
C133 H13E 0.9600 .
C133 H13F 0.9600 .
C133 H13G 0.9600 .
C135 C136 1.60(3) .
C135 H13H 0.9600 .
C135 H13I 0.9600 .
C135 H13J 0.9600 .
C137 C138 1.51(3) .
C137 H37K 0.9600 .
C137 H37L 0.9600 .
C137 H37M 0.9600 .
C139 C140 1.46(2) .
C139 H13K 0.9600 .
C139 H13L 0.9600 .
C139 H13M 0.9600 .

loop_
_platon_squeeze_void_nr
_platon_squeeze_void_average_x
_platon_squeeze_void_average_y
_platon_squeeze_void_average_z
_platon_squeeze_void_volume
_platon_squeeze_void_count_electrons
_platon_squeeze_void_content
1 0.821 -0.054 0.262 7455 3748 ' '
